data_4344740
loop_
_publ_author_name
'Batuk, Dmitry'
'Tsirlin, Alexander A.'
'Filimonov, Dmitry S.'
'Zakharov, Konstantin V.'
'Volkova, Olga S.'
'Vasiliev, Alexander'
'Hadermann, Joke'
'Abakumov, Artem M.'

_publ_section_title
;
 Bi3n+1Ti7Fe3n-3O9n+11 Homologous Series: Slicing Perovskite Structure
 with Planar Interfaces Containing Anatase-like Chains.
;
_journal_issue 3
_journal_name_full 'Inorganic chemistry'
_journal_page_first 1245
_journal_page_last 1257
_journal_paper_doi 10.1021/acs.inorgchem.5b02465
_journal_volume 55
_journal_year 2016
_chemical_formula_sum 'Bi10 Fe6 O38 Ti7'
_chemical_formula_weight 3368
_space_group_IT_number 71
_symmetry_cell_setting orthorhombic
_symmetry_Int_Tables_number 71
_symmetry_space_group_name_Hall '-I 2 2'
_symmetry_space_group_name_H-M 'I m m m'
_cell_angle_alpha 90
_cell_angle_beta 90
_cell_angle_gamma 90
_cell_formula_units_Z 2
_cell_length_a 11.8510(2)
_cell_length_b 3.85076(5)
_cell_length_c 33.0704(7)
_cell_measurement_temperature 293
_cell_volume 1509.18(5)
_diffrn_ambient_temperature 293
_diffrn_measurement_device_type HRPT
_diffrn_radiation_probe neutron
_diffrn_radiation_wavelength 1.8857
_exptl_absorpt_coefficient_mu 0.008
_exptl_crystal_density_diffrn 7.4092
_exptl_crystal_F_000 2888
_pd_instr_location ' ?'
_pd_meas_2theta_range_inc 0.05
_pd_meas_2theta_range_max 164.700
_pd_meas_2theta_range_min 3.750
_pd_meas_number_of_points 3220
_pd_proc_2theta_range_inc 0.05
_pd_proc_2theta_range_max 147.8
_pd_proc_2theta_range_min 7.05
_pd_proc_ls_background_function '14 Legendre polynoms'
_pd_proc_ls_pref_orient_corr none
_pd_proc_ls_profile_function Pseudo-Voigt
_pd_proc_ls_prof_R_factor 0.0223
_pd_proc_ls_prof_wR_expected 0.0111
_pd_proc_ls_prof_wR_factor 0.0299
_refine_ls_goodness_of_fit_all 2.80
_refine_ls_number_constraints 4
_refine_ls_number_parameters 94
_refine_ls_number_restraints 0
_refine_ls_R_factor_all 0.0437
_refine_ls_R_factor_gt 0.0435
_refine_ls_shift/su_max 0.0000
_refine_ls_shift/su_mean 0.0000
_refine_ls_weighting_scheme sigma
_refine_ls_wR_factor_all 0.0570
_refine_ls_wR_factor_gt 0.0570
_cod_data_source_file ic5b02465_si_002.cif
_cod_data_source_block Model_2
_cod_depositor_comments
;
The following automatic conversions were performed:

data name '_atom_site_site_symmetry_mutiplicity' was replaced with
'_atom_site_site_symmetry_multiplicity' as specified in the
replacement file 'data/replacement-values/replacement_tags.lst'.

Automatic conversion script
Id: cif_correct_tags 9268 2022-04-12 08:56:07Z antanas 
;
_cod_original_cell_volume 1509.18(4)
_cod_database_code 4344740

loop_
_symmetry_equiv_pos_site_id
_symmetry_equiv_pos_as_xyz
1 x,y,z
2 -x,-y,z
3 -x,y,-z
4 x,-y,-z
5 -x,-y,-z
6 x,y,-z
7 x,-y,z
8 -x,y,z
9 x+1/2,y+1/2,z+1/2
10 -x+1/2,-y+1/2,z+1/2
11 -x+1/2,y+1/2,-z+1/2
12 x+1/2,-y+1/2,-z+1/2
13 -x+1/2,-y+1/2,-z+1/2
14 x+1/2,y+1/2,-z+1/2
15 x+1/2,-y+1/2,z+1/2
16 -x+1/2,y+1/2,z+1/2

loop_
_atom_site_label
_atom_site_type_symbol
_atom_site_fract_x
_atom_site_fract_y
_atom_site_fract_z
_atom_site_adp_type
_atom_site_U_iso_or_equiv
_atom_site_site_symmetry_multiplicity
_atom_site_occupancy
_atom_site_calc_flag
Bi1 Bi 0.1487(4) 0.5 0.06229(13) Uiso 0.0176(4) 8 0.5 d
Bi1' Bi 0.1644(4) 0.5 0.07820(11) Uiso 0.0176(4) 8 0.5 d
Bi2 Bi 0.4754(4) 0.5 0.06668(18) Uiso 0.0176(4) 8 0.25 d
Bi2' Bi 0.4754(4) 0.5 0.04964(16) Uiso 0.0176(4) 8 0.25 d
Bi3 Bi 0.2575(3) 0.5 0.20250(5) Uiso 0.0176(4) 8 0.5 d
Bi3' Bi 0.2199(3) 0.5 0.20250(5) Uiso 0.0176(4) 8 0.5 d
Fe1 Fe 0 0 0 Uiso 0.0127(6) 2 0.2801 d
Ti1 Ti 0 0 0 Uiso 0.0127(6) 2 0.7199 d
Fe2 Fe 0.3271(8) 0 0 Uiso 0.0127(6) 4 0.3485 d
Ti2 Ti 0.3271(8) 0 0 Uiso 0.0127(6) 4 0.6515 d
Fe3 Fe 0 0 0.1288(2) Uiso 0.0127(6) 4 0.4018 d
Ti3 Ti 0 0 0.1288(2) Uiso 0.0127(6) 4 0.5982 d
Fe4 Fe 0.3364(5) 0 0.11926(15) Uiso 0.0127(6) 8 0.5622 d
Ti4 Ti 0.3364(5) 0 0.11926(15) Uiso 0.0127(6) 8 0.4378 d
Fe5 Fe 0.5 0 0.1870(2) Uiso 0.0127(6) 4 0.5874 d
Ti5 Ti 0.5 0 0.1870(2) Uiso 0.0127(6) 4 0.4126 d
Fe6 Fe 0 0 0.2398(3) Uiso 0.0127(6) 4 0.3978 d
Ti6 Ti 0 0 0.2398(3) Uiso 0.0127(6) 4 0.6022 d
O1 O 0.1688(10) 0.064(3) 0 Uiso 0.0192(5) 8 0.5 d
O2 O 0.5 0.104(4) 0 Uiso 0.0192(5) 4 0.5 d
O3 O 0.0262(12) 0.105(3) 0.9375(4) Uiso 0.0192(5) 16 0.25 d
O4 O 0.3381(7) 0 0.05785(19) Uiso 0.0192(5) 8 1 d
O5 O 0.1589(6) 0 0.11646(18) Uiso 0.0192(5) 8 1 d
O6 O 0.5 0 0.1236(3) Uiso 0.0192(5) 4 1 d
O7 O 0 0 0.1841(3) Uiso 0.0192(5) 4 1 d
O8 O 0.3380(7) 0 0.17866(18) Uiso 0.0192(5) 8 1 d
O9 O 0.1724(6) 0 0.24302(18) Uiso 0.0192(5) 8 1 d
O10 O 0.5 0 0.2492(3) Uiso 0.0192(5) 4 1 d
O11 O 0.0235(19) 0.5 0.0131(6) Uiso 0.0192(5) 8 0.25 d
O12 O 0.3133(18) 0.5 0.0075(5) Uiso 0.0192(5) 8 0.25 d
O12' O 0.3777(18) 0.5 0.0075(5) Uiso 0.0192(5) 8 0.25 d
O13 O 0 0.5 0.1210(3) Uiso 0.0192(5) 4 1 d
O14 O 0.3177(6) 0.5 0.11391(19) Uiso 0.0192(5) 8 1 d
O15 O 0.5263(10) 0.5 0.1992(4) Uiso 0.0192(5) 8 0.5 d

loop_
_atom_type_symbol
_atom_type_scat_length_neutron
_atom_type_scat_source
Bi 8.532 International_Tables_Vol_C
Ti -3.438 International_Tables_Vol_C
Fe 9.450 International_Tables_Vol_C
O 5.803 International_Tables_Vol_C

loop_
_geom_angle_atom_site_label_1
_geom_angle_atom_site_label_2
_geom_angle_atom_site_label_3
_geom_angle_site_symmetry_1
_geom_angle_site_symmetry_3
_geom_angle
Bi1' Bi1 O1 . . 134.2(4)
Bi1' Bi1 O1 . 4_565 134.2(4)
Bi1' Bi1 O3 . 3_556 105.5(6)
Bi1' Bi1 O3 . 4_556 100.1(4)
Bi1' Bi1 O3 . 4_566 103.2(6)
Bi1' Bi1 O3 . 5_566 105.5(6)
Bi1' Bi1 O3 . 6_556 103.2(6)
Bi1' Bi1 O3 . 6_566 100.1(4)
Bi1' Bi1 O4 . . 78.0(5)
Bi1' Bi1 O4 . 1_565 78.0(5)
Bi1' Bi1 O5 . . 49.0(2)
Bi1' Bi1 O5 . 1_565 49.0(2)
Bi1' Bi1 O11 . . 157.2(9)
Bi1' Bi1 O11 . 2_565 148.1(9)
Bi1' Bi1 O11 . 4_565 168.8(9)
Bi1' Bi1 O12 . . 113.3(8)
Bi1' Bi1 O13 . . 61.8(7)
Bi1' Bi1 O14 . . 30.0(7)
O1 Bi1 O1 . 4_565 78.0(3)
O1 Bi1 O3 . 3_556 72.6(4)
O1 Bi1 O3 . 4_556 61.0(4)
O1 Bi1 O3 . 4_566 121.3(5)
O1 Bi1 O3 . 5_566 116.5(4)
O1 Bi1 O3 . 6_556 66.9(4)
O1 Bi1 O3 . 6_566 125.7(4)
O1 Bi1 O4 . . 59.0(3)
O1 Bi1 O4 . 1_565 107.7(3)
O1 Bi1 O5 . . 93.5(2)
O1 Bi1 O5 . 1_565 169.0(3)
O1 Bi1 O11 . . 59.3(5)
O1 Bi1 O11 . 2_565 65.7(4)
O1 Bi1 O11 . 4_565 51.9(4)
O1 Bi1 O12 . . 53.8(4)
O1 Bi1 O13 . . 129.2(3)
O1 Bi1 O14 . . 115.6(3)
O1 Bi1 O3 4_565 3_556 116.5(4)
O1 Bi1 O3 4_565 4_556 125.7(4)
O1 Bi1 O3 4_565 4_566 66.9(4)
O1 Bi1 O3 4_565 5_566 72.6(4)
O1 Bi1 O3 4_565 6_556 121.3(5)
O1 Bi1 O3 4_565 6_566 61.0(4)
O1 Bi1 O4 4_565 . 107.7(3)
O1 Bi1 O4 4_565 1_565 59.0(3)
O1 Bi1 O5 4_565 . 169.0(3)
O1 Bi1 O5 4_565 1_565 93.5(2)
O1 Bi1 O11 4_565 . 59.3(5)
O1 Bi1 O11 4_565 2_565 65.7(4)
O1 Bi1 O11 4_565 4_565 51.9(4)
O1 Bi1 O12 4_565 . 53.8(4)
O1 Bi1 O13 4_565 . 129.2(3)
O1 Bi1 O14 4_565 . 115.6(3)
O3 Bi1 O3 3_556 4_556 21.8(4)
O3 Bi1 O3 3_556 4_566 82.7(5)
O3 Bi1 O3 3_556 5_566 72.6(4)
O3 Bi1 O3 3_556 6_556 10.1(5)
O3 Bi1 O3 3_556 6_566 94.4(4)
O3 Bi1 O4 3_556 . 103.1(3)
O3 Bi1 O4 3_556 1_565 174.9(3)
O3 Bi1 O5 3_556 . 66.6(3)
O3 Bi1 O5 3_556 1_565 117.9(4)
O3 Bi1 O11 3_556 . 57.2(5)
O3 Bi1 O11 3_556 2_565 51.0(4)
O3 Bi1 O11 3_556 4_565 65.8(4)
O3 Bi1 O12 3_556 . 126.3(4)
O3 Bi1 O13 3_556 . 57.1(3)
O3 Bi1 O14 3_556 . 127.7(3)
O3 Bi1 O3 4_556 4_566 104.4(5)
O3 Bi1 O3 4_556 5_566 94.4(4)
O3 Bi1 O3 4_556 6_556 11.7(5)
O3 Bi1 O3 4_556 6_566 116.2(4)
O3 Bi1 O4 4_556 . 81.3(3)
O3 Bi1 O4 4_556 1_565 162.3(3)
O3 Bi1 O5 4_556 . 53.3(3)
O3 Bi1 O5 4_556 1_565 130.1(3)
O3 Bi1 O11 4_556 . 69.2(4)
O3 Bi1 O11 4_556 2_565 65.7(3)
O3 Bi1 O11 4_556 4_565 74.4(4)
O3 Bi1 O12 4_556 . 112.9(3)
O3 Bi1 O13 4_556 . 69.1(3)
O3 Bi1 O14 4_556 . 113.6(3)
O3 Bi1 O3 4_566 5_566 10.1(5)
O3 Bi1 O3 4_566 6_556 92.7(6)
O3 Bi1 O3 4_566 6_566 11.7(5)
O3 Bi1 O4 4_566 . 173.7(4)
O3 Bi1 O4 4_566 1_565 93.0(4)
O3 Bi1 O5 4_566 . 124.0(4)
O3 Bi1 O5 4_566 1_565 60.0(4)
O3 Bi1 O11 4_566 . 62.4(5)
O3 Bi1 O11 4_566 2_565 57.5(4)
O3 Bi1 O11 4_566 4_565 69.5(5)
O3 Bi1 O12 4_566 . 120.5(4)
O3 Bi1 O13 4_566 . 62.2(4)
O3 Bi1 O14 4_566 . 121.5(4)
O3 Bi1 O3 5_566 6_556 82.7(5)
O3 Bi1 O3 5_566 6_566 21.8(4)
O3 Bi1 O4 5_566 . 174.9(3)
O3 Bi1 O4 5_566 1_565 103.1(3)
O3 Bi1 O5 5_566 . 117.9(4)
O3 Bi1 O5 5_566 1_565 66.6(3)
O3 Bi1 O11 5_566 . 57.2(5)
O3 Bi1 O11 5_566 2_565 51.0(4)
O3 Bi1 O11 5_566 4_565 65.8(4)
O3 Bi1 O12 5_566 . 126.3(4)
O3 Bi1 O13 5_566 . 57.1(3)
O3 Bi1 O14 5_566 . 127.7(3)
O3 Bi1 O3 6_556 6_566 104.4(5)
O3 Bi1 O4 6_556 . 93.0(4)
O3 Bi1 O4 6_556 1_565 173.7(4)
O3 Bi1 O5 6_556 . 60.0(4)
O3 Bi1 O5 6_556 1_565 124.0(4)
O3 Bi1 O11 6_556 . 62.4(5)
O3 Bi1 O11 6_556 2_565 57.5(4)
O3 Bi1 O11 6_556 4_565 69.5(5)
O3 Bi1 O12 6_556 . 120.5(4)
O3 Bi1 O13 6_556 . 62.2(4)
O3 Bi1 O14 6_556 . 121.5(4)
O3 Bi1 O4 6_566 . 162.3(3)
O3 Bi1 O4 6_566 1_565 81.3(3)
O3 Bi1 O5 6_566 . 130.1(3)
O3 Bi1 O5 6_566 1_565 53.3(3)
O3 Bi1 O11 6_566 . 69.2(4)
O3 Bi1 O11 6_566 2_565 65.7(3)
O3 Bi1 O11 6_566 4_565 74.4(4)
O3 Bi1 O12 6_566 . 112.9(3)
O3 Bi1 O13 6_566 . 69.1(3)
O3 Bi1 O14 6_566 . 113.6(3)
O4 Bi1 O4 . 1_565 81.10(18)
O4 Bi1 O5 . . 61.53(19)
O4 Bi1 O5 . 1_565 118.3(2)
O4 Bi1 O11 . . 118.3(4)
O4 Bi1 O11 . 2_565 124.2(3)
O4 Bi1 O11 . 4_565 110.2(3)
O4 Bi1 O12 . . 53.9(3)
O4 Bi1 O13 . . 123.12(18)
O4 Bi1 O14 . . 56.98(17)
O4 Bi1 O5 1_565 . 118.3(2)
O4 Bi1 O5 1_565 1_565 61.53(19)
O4 Bi1 O11 1_565 . 118.3(4)
O4 Bi1 O11 1_565 2_565 124.2(3)
O4 Bi1 O11 1_565 4_565 110.2(3)
O4 Bi1 O12 1_565 . 53.9(3)
O4 Bi1 O13 1_565 . 123.12(18)
O4 Bi1 O14 1_565 . 56.98(17)
O5 Bi1 O5 . 1_565 94.00(19)
O5 Bi1 O11 . . 122.3(3)
O5 Bi1 O11 . 2_565 117.4(3)
O5 Bi1 O11 . 4_565 127.5(2)
O5 Bi1 O12 . . 115.4(3)
O5 Bi1 O13 . . 61.79(19)
O5 Bi1 O14 . . 61.54(19)
O5 Bi1 O11 1_565 . 122.3(3)
O5 Bi1 O11 1_565 2_565 117.4(3)
O5 Bi1 O11 1_565 4_565 127.5(2)
O5 Bi1 O12 1_565 . 115.4(3)
O5 Bi1 O13 1_565 . 61.79(19)
O5 Bi1 O14 1_565 . 61.54(19)
O11 Bi1 O11 . 2_565 9.1(7)
O11 Bi1 O11 . 4_565 11.6(7)
O11 Bi1 O12 . . 89.5(7)
O11 Bi1 O13 . . 95.4(6)
O11 Bi1 O14 . . 172.8(6)
O11 Bi1 O11 2_565 4_565 20.7(6)
O11 Bi1 O12 2_565 . 98.6(6)
O11 Bi1 O13 2_565 . 86.3(5)
O11 Bi1 O14 2_565 . 178.1(5)
O11 Bi1 O12 4_565 . 77.9(6)
O11 Bi1 O13 4_565 . 107.0(5)
O11 Bi1 O14 4_565 . 161.2(5)
O12 Bi1 O13 . . 175.1(5)
O12 Bi1 O14 . . 83.3(4)
O13 Bi1 O14 . . 91.8(2)
Bi1 Bi1' O3 . 3_556 63.3(6)
Bi1 Bi1' O3 . 4_556 69.0(4)
Bi1 Bi1' O3 . 4_566 63.1(6)
Bi1 Bi1' O3 . 5_566 63.3(6)
Bi1 Bi1' O3 . 6_556 63.1(6)
Bi1 Bi1' O3 . 6_566 69.0(4)
Bi1 Bi1' O4 . . 91.1(5)
Bi1 Bi1' O4 . 1_565 91.1(5)
Bi1 Bi1' O5 . . 120.5(2)
Bi1 Bi1' O5 . 1_565 120.5(2)
Bi1 Bi1' O11 . . 18.2(8)
Bi1 Bi1' O12 . . 56.6(8)
Bi1 Bi1' O13 . . 106.4(8)
Bi1 Bi1' O14 . . 142.6(8)
O3 Bi1' O3 3_556 4_556 20.6(4)
O3 Bi1' O3 3_556 4_566 74.9(4)
O3 Bi1' O3 3_556 5_566 66.6(4)
O3 Bi1' O3 3_556 6_556 9.0(4)
O3 Bi1' O3 3_556 6_566 87.0(4)
O3 Bi1' O4 3_556 . 99.8(3)
O3 Bi1' O4 3_556 1_565 154.1(3)
O3 Bi1' O5 3_556 . 67.8(3)
O3 Bi1' O5 3_556 1_565 122.6(4)
O3 Bi1' O11 3_556 . 49.6(4)
O3 Bi1' O12 3_556 . 110.0(4)
O3 Bi1' O13 3_556 . 56.7(3)
O3 Bi1' O14 3_556 . 141.7(3)
O3 Bi1' O3 4_556 4_566 95.1(5)
O3 Bi1' O3 4_556 5_566 87.0(4)
O3 Bi1' O3 4_556 6_556 12.0(4)
O3 Bi1' O3 4_556 6_566 107.2(4)
O3 Bi1' O4 4_556 . 80.0(3)
O3 Bi1' O4 4_556 1_565 153.5(3)
O3 Bi1' O5 4_556 . 53.9(3)
O3 Bi1' O5 4_556 1_565 139.0(4)
O3 Bi1' O11 4_556 . 60.7(3)
O3 Bi1' O12 4_556 . 101.4(4)
O3 Bi1' O13 4_556 . 69.4(3)
O3 Bi1' O14 4_556 . 124.9(3)
O3 Bi1' O3 4_566 5_566 9.0(4)
O3 Bi1' O3 4_566 6_556 83.1(5)
O3 Bi1' O3 4_566 6_566 12.0(4)
O3 Bi1' O4 4_566 . 153.5(4)
O3 Bi1' O4 4_566 1_565 90.8(4)
O3 Bi1' O5 4_566 . 131.1(4)
O3 Bi1' O5 4_566 1_565 63.3(4)
O3 Bi1' O11 4_566 . 52.0(4)
O3 Bi1' O12 4_566 . 104.4(4)
O3 Bi1' O13 4_566 . 63.6(4)
O3 Bi1' O14 4_566 . 136.2(3)
O3 Bi1' O3 5_566 6_556 74.9(4)
O3 Bi1' O3 5_566 6_566 20.6(4)
O3 Bi1' O4 5_566 . 154.1(3)
O3 Bi1' O4 5_566 1_565 99.8(3)
O3 Bi1' O5 5_566 . 122.6(4)
O3 Bi1' O5 5_566 1_565 67.8(3)
O3 Bi1' O11 5_566 . 49.6(4)
O3 Bi1' O12 5_566 . 110.0(4)
O3 Bi1' O13 5_566 . 56.7(3)
O3 Bi1' O14 5_566 . 141.7(3)
O3 Bi1' O3 6_556 6_566 95.1(5)
O3 Bi1' O4 6_556 . 90.8(4)
O3 Bi1' O4 6_556 1_565 153.5(4)
O3 Bi1' O5 6_556 . 63.3(4)
O3 Bi1' O5 6_556 1_565 131.1(4)
O3 Bi1' O11 6_556 . 52.0(4)
O3 Bi1' O12 6_556 . 104.4(4)
O3 Bi1' O13 6_556 . 63.6(4)
O3 Bi1' O14 6_556 . 136.2(3)
O3 Bi1' O4 6_566 . 153.5(3)
O3 Bi1' O4 6_566 1_565 80.0(3)
O3 Bi1' O5 6_566 . 139.0(4)
O3 Bi1' O5 6_566 1_565 53.9(3)
O3 Bi1' O11 6_566 . 60.7(3)
O3 Bi1' O12 6_566 . 101.4(4)
O3 Bi1' O13 6_566 . 69.4(3)
O3 Bi1' O14 6_566 . 124.9(3)
O4 Bi1' O4 . 1_565 83.28(19)
O4 Bi1' O5 . . 66.0(2)
O4 Bi1' O5 . 1_565 134.6(3)
O4 Bi1' O11 . . 104.6(4)
O4 Bi1' O12 . . 52.2(2)
O4 Bi1' O13 . . 135.34(14)
O4 Bi1' O14 . . 62.0(2)
O4 Bi1' O5 1_565 . 134.6(3)
O4 Bi1' O5 1_565 1_565 66.0(2)
O4 Bi1' O11 1_565 . 104.6(4)
O4 Bi1' O12 1_565 . 52.2(2)
O4 Bi1' O13 1_565 . 135.34(14)
O4 Bi1' O14 1_565 . 62.0(2)
O5 Bi1' O5 . 1_565 113.3(2)
O5 Bi1' O11 . . 114.6(3)
O5 Bi1' O12 . . 117.1(2)
O5 Bi1' O13 . . 69.8(2)
O5 Bi1' O14 . . 74.0(2)
O5 Bi1' O11 1_565 . 114.6(3)
O5 Bi1' O12 1_565 . 117.1(2)
O5 Bi1' O13 1_565 . 69.8(2)
O5 Bi1' O14 1_565 . 74.0(2)
O11 Bi1' O12 . . 74.9(6)
O11 Bi1' O13 . . 88.2(5)
O11 Bi1' O14 . . 160.8(5)
O12 Bi1' O13 . . 163.0(5)
O12 Bi1' O14 . . 86.0(5)
O13 Bi1' O14 . . 111.0(3)
Bi2 Bi2 Bi2' 2_665 . 90.0(10)
Bi2 Bi2 Bi2' 2_665 2_665 44.0(8)
Bi2 Bi2 O2 2_665 . 83.8(7)
Bi2 Bi2 O2 2_665 2_665 83.8(7)
Bi2 Bi2 O4 2_665 . 129.9(2)
Bi2 Bi2 O4 2_665 1_565 129.9(2)
Bi2 Bi2 O4 2_665 2_655 41.38(16)
Bi2 Bi2 O4 2_665 2_665 41.38(16)
Bi2 Bi2 O6 2_665 . 83.8(6)
Bi2 Bi2 O6 2_665 1_565 83.8(6)
Bi2 Bi2 O12 2_665 . 134.4(10)
Bi2 Bi2 O12' 2_665 . 120.6(10)
Bi2 Bi2 O12' 2_665 2_665 48.3(9)
Bi2 Bi2 O12' 2_665 4_565 115.3(10)
Bi2 Bi2 O14 2_665 . 140.1(9)
Bi2 Bi2 O14 2_665 2_665 32.5(8)
Bi2' Bi2 Bi2' . 2_665 46.0(7)
Bi2' Bi2 O2 . . 35.1(3)
Bi2' Bi2 O2 . 2_665 35.1(3)
Bi2' Bi2 O4 . . 83.4(4)
Bi2' Bi2 O4 . 1_565 83.4(4)
Bi2' Bi2 O4 . 2_655 84.3(5)
Bi2' Bi2 O4 . 2_665 84.3(5)
Bi2' Bi2 O6 . . 134.0(2)
Bi2' Bi2 O6 . 1_565 134.0(2)
Bi2' Bi2 O12 . . 44.4(7)
Bi2' Bi2 O12' . . 30.6(8)
Bi2' Bi2 O12' . 2_665 41.7(7)
Bi2' Bi2 O12' . 4_565 25.3(7)
Bi2' Bi2 O14 . . 129.9(7)
Bi2' Bi2 O14 . 2_665 122.5(7)
Bi2' Bi2 O2 2_665 . 49.8(4)
Bi2' Bi2 O2 2_665 2_665 49.8(4)
Bi2' Bi2 O4 2_665 . 112.4(4)
Bi2' Bi2 O4 2_665 1_565 112.4(4)
Bi2' Bi2 O4 2_665 2_655 52.5(3)
Bi2' Bi2 O4 2_665 2_665 52.5(3)
Bi2' Bi2 O6 2_665 . 113.9(3)
Bi2' Bi2 O6 2_665 1_565 113.9(3)
Bi2' Bi2 O12 2_665 . 90.4(7)
Bi2' Bi2 O12' 2_665 . 76.6(7)
Bi2' Bi2 O12' 2_665 2_665 4.4(6)
Bi2' Bi2 O12' 2_665 4_565 71.3(7)
Bi2' Bi2 O14 2_665 . 175.9(6)
Bi2' Bi2 O14 2_665 2_665 76.5(5)
O2 Bi2 O2 . 2_665 68.8(4)
O2 Bi2 O4 . . 63.0(3)
O2 Bi2 O4 . 1_565 113.8(3)
O2 Bi2 O4 . 2_655 57.9(2)
O2 Bi2 O4 . 2_665 101.9(3)
O2 Bi2 O6 . . 98.9(3)
O2 Bi2 O6 . 1_565 163.4(3)
O2 Bi2 O12 . . 59.5(3)
O2 Bi2 O12' . . 49.5(4)
O2 Bi2 O12' . 2_665 46.9(3)
O2 Bi2 O12' . 4_565 46.1(3)
O2 Bi2 O14 . . 127.4(2)
O2 Bi2 O14 . 2_665 110.37(18)
O2 Bi2 O4 2_665 . 113.8(3)
O2 Bi2 O4 2_665 1_565 63.0(3)
O2 Bi2 O4 2_665 2_655 101.9(3)
O2 Bi2 O4 2_665 2_665 57.9(2)
O2 Bi2 O6 2_665 . 163.4(3)
O2 Bi2 O6 2_665 1_565 98.9(3)
O2 Bi2 O12 2_665 . 59.5(3)
O2 Bi2 O12' 2_665 . 49.5(4)
O2 Bi2 O12' 2_665 2_665 46.9(3)
O2 Bi2 O12' 2_665 4_565 46.1(3)
O2 Bi2 O14 2_665 . 127.4(2)
O2 Bi2 O14 2_665 2_665 110.37(18)
O4 Bi2 O4 . 1_565 98.7(2)
O4 Bi2 O4 . 2_655 88.48(17)
O4 Bi2 O4 . 2_665 164.9(3)
O4 Bi2 O6 . . 67.04(17)
O4 Bi2 O6 . 1_565 133.5(3)
O4 Bi2 O12 . . 57.9(2)
O4 Bi2 O12' . . 64.8(3)
O4 Bi2 O12' . 2_665 109.9(3)
O4 Bi2 O12' . 4_565 67.8(3)
O4 Bi2 O14 . . 65.30(19)
O4 Bi2 O14 . 2_665 127.05(18)
O4 Bi2 O4 1_565 2_655 164.9(3)
O4 Bi2 O4 1_565 2_665 88.48(17)
O4 Bi2 O6 1_565 . 133.5(3)
O4 Bi2 O6 1_565 1_565 67.04(17)
O4 Bi2 O12 1_565 . 57.9(2)
O4 Bi2 O12' 1_565 . 64.8(3)
O4 Bi2 O12' 1_565 2_665 109.9(3)
O4 Bi2 O12' 1_565 4_565 67.8(3)
O4 Bi2 O14 1_565 . 65.30(19)
O4 Bi2 O14 1_565 2_665 127.05(18)
O4 Bi2 O4 2_655 2_665 81.63(18)
O4 Bi2 O6 2_655 . 61.55(16)
O4 Bi2 O6 2_655 1_565 116.9(2)
O4 Bi2 O12 2_655 . 117.0(3)
O4 Bi2 O12' 2_655 . 107.2(4)
O4 Bi2 O12' 2_655 2_665 55.1(3)
O4 Bi2 O12' 2_655 4_565 103.3(4)
O4 Bi2 O14 2_655 . 129.7(2)
O4 Bi2 O14 2_655 2_665 54.58(16)
O4 Bi2 O6 2_665 . 116.9(2)
O4 Bi2 O6 2_665 1_565 61.55(16)
O4 Bi2 O12 2_665 . 117.0(3)
O4 Bi2 O12' 2_665 . 107.2(4)
O4 Bi2 O12' 2_665 2_665 55.1(3)
O4 Bi2 O12' 2_665 4_565 103.3(4)
O4 Bi2 O14 2_665 . 129.7(2)
O4 Bi2 O14 2_665 2_665 54.58(16)
O6 Bi2 O6 . 1_565 90.6(3)
O6 Bi2 O12 . . 124.9(2)
O6 Bi2 O12' . . 130.8(2)
O6 Bi2 O12' . 2_665 116.6(3)
O6 Bi2 O12' . 4_565 132.43(19)
O6 Bi2 O14 . . 68.70(18)
O6 Bi2 O14 . 2_665 62.33(14)
O6 Bi2 O12 1_565 . 124.9(2)
O6 Bi2 O12' 1_565 . 130.8(2)
O6 Bi2 O12' 1_565 2_665 116.6(3)
O6 Bi2 O12' 1_565 4_565 132.43(19)
O6 Bi2 O14 1_565 . 68.70(18)
O6 Bi2 O14 1_565 2_665 62.33(14)
O12 Bi2 O12' . . 13.9(6)
O12 Bi2 O12' . 2_665 86.1(6)
O12 Bi2 O12' . 4_565 19.2(6)
O12 Bi2 O14 . . 85.5(4)
O12 Bi2 O14 . 2_665 166.9(5)
O12' Bi2 O12' . 2_665 72.2(7)
O12' Bi2 O12' . 4_565 5.3(7)
O12' Bi2 O14 . . 99.3(6)
O12' Bi2 O14 . 2_665 153.1(6)
O12' Bi2 O12' 2_665 4_565 66.9(6)
O12' Bi2 O14 2_665 . 171.6(5)
O12' Bi2 O14 2_665 2_665 80.8(5)
O12' Bi2 O14 4_565 . 104.6(5)
O12' Bi2 O14 4_565 2_665 147.8(5)
O14 Bi2 O14 . 2_665 107.6(3)
Bi2 Bi2' Bi2 . 2_665 46.0(7)
Bi2 Bi2' Bi2' . 2_665 90.0(10)
Bi2 Bi2' O2 . . 136.6(3)
Bi2 Bi2' O2 . 1_565 125.0(2)
Bi2 Bi2' O2 . 2_655 125.0(2)
Bi2 Bi2' O2 . 2_665 136.6(3)
Bi2 Bi2' O4 . . 83.9(4)
Bi2 Bi2' O4 . 1_565 83.9(4)
Bi2 Bi2' O4 . 2_655 84.7(5)
Bi2 Bi2' O4 . 2_665 84.7(5)
Bi2 Bi2' O12 . . 126.0(8)
Bi2 Bi2' O12 . 2_665 119.1(8)
Bi2 Bi2' O12 . 4_565 134.5(8)
Bi2 Bi2' O12' . . 140.3(9)
Bi2 Bi2' O12' . 2_665 128.7(8)
Bi2 Bi2' O12' . 3_655 137.3(8)
Bi2 Bi2' O12' . 4_565 148.5(9)
Bi2 Bi2' O14 . . 41.3(6)
Bi2 Bi2' Bi2' 2_665 2_665 44.0(7)
Bi2 Bi2' O2 2_665 . 114.3(4)
Bi2 Bi2' O2 2_665 1_565 109.0(3)
Bi2 Bi2' O2 2_665 2_655 109.0(3)
Bi2 Bi2' O2 2_665 2_665 114.3(4)
Bi2 Bi2' O4 2_665 . 112.8(4)
Bi2 Bi2' O4 2_665 1_565 112.8(4)
Bi2 Bi2' O4 2_665 2_655 52.8(3)
Bi2 Bi2' O4 2_665 2_665 52.8(3)
Bi2 Bi2' O12 2_665 . 172.0(7)
Bi2 Bi2' O12 2_665 2_665 73.1(6)
Bi2 Bi2' O12 2_665 4_565 179.5(7)
Bi2 Bi2' O12' 2_665 . 173.7(9)
Bi2 Bi2' O12' 2_665 2_665 82.7(7)
Bi2 Bi2' O12' 2_665 3_655 91.3(7)
Bi2 Bi2' O12' 2_665 4_565 165.5(8)
Bi2 Bi2' O14 2_665 . 87.3(5)
Bi2' Bi2' O2 2_665 . 82.6(5)
Bi2' Bi2' O2 2_665 1_565 84.1(4)
Bi2' Bi2' O2 2_665 2_655 84.1(4)
Bi2' Bi2' O2 2_665 2_665 82.6(5)
Bi2' Bi2' O4 2_665 . 129.91(19)
Bi2' Bi2' O4 2_665 1_565 129.91(19)
Bi2' Bi2' O4 2_665 2_655 41.34(15)
Bi2' Bi2' O4 2_665 2_665 41.34(15)
Bi2' Bi2' O12 2_665 . 144.0(9)
Bi2' Bi2' O12 2_665 2_665 29.1(7)
Bi2' Bi2' O12 2_665 4_565 135.5(9)
Bi2' Bi2' O12' 2_665 . 129.7(10)
Bi2' Bi2' O12' 2_665 2_665 38.7(8)
Bi2' Bi2' O12' 2_665 3_655 47.3(8)
Bi2' Bi2' O12' 2_665 4_565 121.5(9)
Bi2' Bi2' O14 2_665 . 131.3(8)
O2 Bi2' O2 . 1_565 96.8(4)
O2 Bi2' O2 . 2_655 12.0(4)
O2 Bi2' O2 . 2_665 84.8(5)
O2 Bi2' O4 . . 69.4(3)
O2 Bi2' O4 . 1_565 132.3(3)
O2 Bi2' O4 . 2_655 61.9(2)
O2 Bi2' O4 . 2_665 114.3(3)
O2 Bi2' O12 . . 71.2(3)
O2 Bi2' O12 . 2_665 62.2(3)
O2 Bi2' O12 . 4_565 65.3(3)
O2 Bi2' O12' . . 61.5(4)
O2 Bi2' O12' . 2_665 56.3(3)
O2 Bi2' O12' . 3_655 51.5(3)
O2 Bi2' O12' . 4_565 56.5(4)
O2 Bi2' O14 . . 129.1(3)
O2 Bi2' O2 1_565 2_655 108.8(3)
O2 Bi2' O2 1_565 2_665 12.0(4)
O2 Bi2' O4 1_565 . 138.1(2)
O2 Bi2' O4 1_565 1_565 60.62(19)
O2 Bi2' O4 1_565 2_655 120.5(2)
O2 Bi2' O4 1_565 2_665 56.26(14)
O2 Bi2' O12 1_565 . 75.3(3)
O2 Bi2' O12 1_565 2_665 68.4(2)
O2 Bi2' O12 1_565 4_565 70.8(2)
O2 Bi2' O12' 1_565 . 67.9(3)
O2 Bi2' O12' 1_565 2_665 64.0(3)
O2 Bi2' O12' 1_565 3_655 60.6(2)
O2 Bi2' O12' 1_565 4_565 64.2(3)
O2 Bi2' O14 1_565 . 119.87(18)
O2 Bi2' O2 2_655 2_665 96.8(4)
O2 Bi2' O4 2_655 . 60.62(19)
O2 Bi2' O4 2_655 1_565 138.1(2)
O2 Bi2' O4 2_655 2_655 56.26(14)
O2 Bi2' O4 2_655 2_665 120.5(2)
O2 Bi2' O12 2_655 . 75.3(3)
O2 Bi2' O12 2_655 2_665 68.4(2)
O2 Bi2' O12 2_655 4_565 70.8(2)
O2 Bi2' O12' 2_655 . 67.9(3)
O2 Bi2' O12' 2_655 2_665 64.0(3)
O2 Bi2' O12' 2_655 3_655 60.6(2)
O2 Bi2' O12' 2_655 4_565 64.2(3)
O2 Bi2' O14 2_655 . 119.87(18)
O2 Bi2' O4 2_665 . 132.3(3)
O2 Bi2' O4 2_665 1_565 69.4(3)
O2 Bi2' O4 2_665 2_655 114.3(3)
O2 Bi2' O4 2_665 2_665 61.9(2)
O2 Bi2' O12 2_665 . 71.2(3)
O2 Bi2' O12 2_665 2_665 62.2(3)
O2 Bi2' O12 2_665 4_565 65.3(3)
O2 Bi2' O12' 2_665 . 61.5(4)
O2 Bi2' O12' 2_665 2_665 56.3(3)
O2 Bi2' O12' 2_665 3_655 51.5(3)
O2 Bi2' O12' 2_665 4_565 56.5(4)
O2 Bi2' O14 2_665 . 129.1(3)
O4 Bi2' O4 . 1_565 98.8(2)
O4 Bi2' O4 . 2_655 88.57(17)
O4 Bi2' O4 . 2_665 165.6(3)
O4 Bi2' O12 . . 62.9(3)
O4 Bi2' O12 . 2_665 127.78(19)
O4 Bi2' O12 . 4_565 67.5(3)
O4 Bi2' O12' . . 70.9(4)
O4 Bi2' O12' . 2_665 124.6(3)
O4 Bi2' O12' . 3_655 120.9(3)
O4 Bi2' O12' . 4_565 75.9(4)
O4 Bi2' O14 . . 59.74(17)
O4 Bi2' O4 1_565 2_655 165.6(3)
O4 Bi2' O4 1_565 2_665 88.57(17)
O4 Bi2' O12 1_565 . 62.9(3)
O4 Bi2' O12 1_565 2_665 127.78(19)
O4 Bi2' O12 1_565 4_565 67.5(3)
O4 Bi2' O12' 1_565 . 70.9(4)
O4 Bi2' O12' 1_565 2_665 124.6(3)
O4 Bi2' O12' 1_565 3_655 120.9(3)
O4 Bi2' O12' 1_565 4_565 75.9(4)
O4 Bi2' O14 1_565 . 59.74(17)
O4 Bi2' O4 2_655 2_665 81.70(18)
O4 Bi2' O12 2_655 . 131.4(3)
O4 Bi2' O12 2_655 2_665 52.3(2)
O4 Bi2' O12 2_655 4_565 126.9(3)
O4 Bi2' O12' 2_655 . 123.4(4)
O4 Bi2' O12' 2_655 2_665 58.1(3)
O4 Bi2' O12' 2_655 3_655 63.8(3)
O4 Bi2' O12' 2_655 4_565 118.1(4)
O4 Bi2' O14 2_655 . 115.2(2)
O4 Bi2' O12 2_665 . 131.4(3)
O4 Bi2' O12 2_665 2_665 52.3(2)
O4 Bi2' O12 2_665 4_565 126.9(3)
O4 Bi2' O12' 2_665 . 123.4(4)
O4 Bi2' O12' 2_665 2_665 58.1(3)
O4 Bi2' O12' 2_665 3_655 63.8(3)
O4 Bi2' O12' 2_665 4_565 118.1(4)
O4 Bi2' O14 2_665 . 115.2(2)
O12 Bi2' O12 . 2_665 114.9(6)
O12 Bi2' O12 . 4_565 8.6(6)
O12 Bi2' O12' . . 14.3(8)
O12 Bi2' O12' . 2_665 105.3(7)
O12 Bi2' O12' . 3_655 96.7(6)
O12 Bi2' O12' . 4_565 22.5(7)
O12 Bi2' O14 . . 84.7(5)
O12 Bi2' O12 2_665 4_565 106.4(6)
O12 Bi2' O12' 2_665 . 100.6(7)
O12 Bi2' O12' 2_665 2_665 9.6(6)
O12 Bi2' O12' 2_665 3_655 18.2(5)
O12 Bi2' O12' 2_665 4_565 92.4(6)
O12 Bi2' O14 2_665 . 160.4(4)
O12 Bi2' O12' 4_565 . 5.8(7)
O12 Bi2' O12' 4_565 2_665 96.8(6)
O12 Bi2' O12' 4_565 3_655 88.1(6)
O12 Bi2' O12' 4_565 4_565 14.0(7)
O12 Bi2' O14 4_565 . 93.2(4)
O12' Bi2' O12' . 2_665 91.0(8)
O12' Bi2' O12' . 3_655 82.4(8)
O12' Bi2' O12' . 4_565 8.2(8)
O12' Bi2' O14 . . 99.0(7)
O12' Bi2' O12' 2_665 3_655 8.7(6)
O12' Bi2' O12' 2_665 4_565 82.8(7)
O12' Bi2' O14 2_665 . 170.0(5)
O12' Bi2' O12' 3_655 4_565 74.2(7)
O12' Bi2' O14 3_655 . 178.6(5)
O12' Bi2' O14 4_565 . 107.2(6)
Bi3' Bi3 O8 . . 114.6(2)
Bi3' Bi3 O8 . 1_565 114.6(2)
Bi3' Bi3 O9 . . 66.7(2)
Bi3' Bi3 O9 . 1_565 66.7(2)
Bi3' Bi3 O9 . 11_555 114.8(4)
Bi3' Bi3 O15 . 2_665 177.6(4)
O8 Bi3 O8 . 1_565 114.5(2)
O8 Bi3 O9 . . 73.22(18)
O8 Bi3 O9 . 1_565 168.44(19)
O8 Bi3 O9 . 11_555 97.9(2)
O8 Bi3 O15 . 2_665 64.5(2)
O8 Bi3 O9 1_565 . 168.44(19)
O8 Bi3 O9 1_565 1_565 73.22(18)
O8 Bi3 O9 1_565 11_555 97.9(2)
O8 Bi3 O15 1_565 2_665 64.5(2)
O9 Bi3 O9 . 1_565 97.87(18)
O9 Bi3 O9 . 11_555 71.9(2)
O9 Bi3 O15 . 2_665 114.6(2)
O9 Bi3 O9 1_565 11_555 71.9(2)
O9 Bi3 O15 1_565 2_665 114.6(2)
O9 Bi3 O15 11_555 2_665 67.7(4)
Bi3 Bi3' O8 . . 56.1(2)
Bi3 Bi3' O8 . 1_565 56.1(2)
Bi3 Bi3' O9 . . 103.5(3)
Bi3 Bi3' O9 . 1_565 103.5(3)
Bi3 Bi3' O9 . 11_555 54.7(4)
O8 Bi3' O8 . 1_565 100.3(2)
O8 Bi3' O9 . . 72.07(18)
O8 Bi3' O9 . 1_565 156.6(3)
O8 Bi3' O9 . 11_555 86.2(2)
O8 Bi3' O9 1_565 . 156.6(3)
O8 Bi3' O9 1_565 1_565 72.07(18)
O8 Bi3' O9 1_565 11_555 86.2(2)
O9 Bi3' O9 . 1_565 105.90(18)
O9 Bi3' O9 . 11_555 71.44(19)
O9 Bi3' O9 1_565 11_555 71.44(19)
Ti1 Fe1 O1 . . 0
Ti1 Fe1 O1 . 2_555 0
Ti1 Fe1 O1 . 3_555 0
Ti1 Fe1 O1 . 4_555 0
Ti1 Fe1 O3 . 1_554 0
Ti1 Fe1 O3 . 2_554 0
Ti1 Fe1 O3 . 3_556 0
Ti1 Fe1 O3 . 4_556 0
Ti1 Fe1 O3 . 5_556 0
Ti1 Fe1 O3 . 6_556 0
Ti1 Fe1 O3 . 7_554 0
Ti1 Fe1 O3 . 8_554 0
Ti1 Fe1 O11 . 1_545 0
Ti1 Fe1 O11 . . 0
Ti1 Fe1 O11 . 2_555 0
Ti1 Fe1 O11 . 2_565 0
Ti1 Fe1 O11 . 3_545 0
Ti1 Fe1 O11 . 3_555 0
Ti1 Fe1 O11 . 4_555 0
Ti1 Fe1 O11 . 4_565 0
O1 Fe1 O1 . 2_555 180.0(5)
O1 Fe1 O1 . 3_555 166.1(5)
O1 Fe1 O1 . 4_555 13.9(5)
O1 Fe1 O3 . 1_554 80.3(4)
O1 Fe1 O3 . 2_554 99.7(4)
O1 Fe1 O3 . 3_556 97.0(4)
O1 Fe1 O3 . 4_556 83.0(4)
O1 Fe1 O3 . 5_556 99.7(4)
O1 Fe1 O3 . 6_556 80.3(4)
O1 Fe1 O3 . 7_554 83.0(4)
O1 Fe1 O3 . 8_554 97.0(4)
O1 Fe1 O11 . 1_545 88.8(7)
O1 Fe1 O11 . . 75.2(7)
O1 Fe1 O11 . 2_555 104.8(7)
O1 Fe1 O11 . 2_565 91.2(7)
O1 Fe1 O11 . 3_545 104.8(7)
O1 Fe1 O11 . 3_555 91.2(7)
O1 Fe1 O11 . 4_555 88.8(7)
O1 Fe1 O11 . 4_565 75.2(7)
O1 Fe1 O1 2_555 3_555 13.9(5)
O1 Fe1 O1 2_555 4_555 166.1(5)
O1 Fe1 O3 2_555 1_554 99.7(4)
O1 Fe1 O3 2_555 2_554 80.3(4)
O1 Fe1 O3 2_555 3_556 83.0(4)
O1 Fe1 O3 2_555 4_556 97.0(4)
O1 Fe1 O3 2_555 5_556 80.3(4)
O1 Fe1 O3 2_555 6_556 99.7(4)
O1 Fe1 O3 2_555 7_554 97.0(4)
O1 Fe1 O3 2_555 8_554 83.0(4)
O1 Fe1 O11 2_555 1_545 91.2(7)
O1 Fe1 O11 2_555 . 104.8(7)
O1 Fe1 O11 2_555 2_555 75.2(7)
O1 Fe1 O11 2_555 2_565 88.8(7)
O1 Fe1 O11 2_555 3_545 75.2(7)
O1 Fe1 O11 2_555 3_555 88.8(7)
O1 Fe1 O11 2_555 4_555 91.2(7)
O1 Fe1 O11 2_555 4_565 104.8(7)
O1 Fe1 O1 3_555 4_555 180.0(5)
O1 Fe1 O3 3_555 1_554 97.0(4)
O1 Fe1 O3 3_555 2_554 83.0(4)
O1 Fe1 O3 3_555 3_556 80.3(4)
O1 Fe1 O3 3_555 4_556 99.7(4)
O1 Fe1 O3 3_555 5_556 83.0(4)
O1 Fe1 O3 3_555 6_556 97.0(4)
O1 Fe1 O3 3_555 7_554 99.7(4)
O1 Fe1 O3 3_555 8_554 80.3(4)
O1 Fe1 O11 3_555 1_545 104.8(7)
O1 Fe1 O11 3_555 . 91.2(7)
O1 Fe1 O11 3_555 2_555 88.8(7)
O1 Fe1 O11 3_555 2_565 75.2(7)
O1 Fe1 O11 3_555 3_545 88.8(7)
O1 Fe1 O11 3_555 3_555 75.2(7)
O1 Fe1 O11 3_555 4_555 104.8(7)
O1 Fe1 O11 3_555 4_565 91.2(7)
O1 Fe1 O3 4_555 1_554 83.0(4)
O1 Fe1 O3 4_555 2_554 97.0(4)
O1 Fe1 O3 4_555 3_556 99.7(4)
O1 Fe1 O3 4_555 4_556 80.3(4)
O1 Fe1 O3 4_555 5_556 97.0(4)
O1 Fe1 O3 4_555 6_556 83.0(4)
O1 Fe1 O3 4_555 7_554 80.3(4)
O1 Fe1 O3 4_555 8_554 99.7(4)
O1 Fe1 O11 4_555 1_545 75.2(7)
O1 Fe1 O11 4_555 . 88.8(7)
O1 Fe1 O11 4_555 2_555 91.2(7)
O1 Fe1 O11 4_555 2_565 104.8(7)
O1 Fe1 O11 4_555 3_545 91.2(7)
O1 Fe1 O11 4_555 3_555 104.8(7)
O1 Fe1 O11 4_555 4_555 75.2(7)
O1 Fe1 O11 4_555 4_565 88.8(7)
O3 Fe1 O3 1_554 2_554 27.7(5)
O3 Fe1 O3 1_554 3_556 158.1(5)
O3 Fe1 O3 1_554 4_556 163.2(6)
O3 Fe1 O3 1_554 5_556 180.0(5)
O3 Fe1 O3 1_554 6_556 152.3(5)
O3 Fe1 O3 1_554 7_554 21.9(5)
O3 Fe1 O3 1_554 8_554 16.8(6)
O3 Fe1 O11 1_554 1_545 112.0(6)
O3 Fe1 O11 1_554 . 90.4(6)
O3 Fe1 O11 1_554 2_555 114.5(6)
O3 Fe1 O11 1_554 2_565 92.8(6)
O3 Fe1 O11 1_554 3_545 89.6(6)
O3 Fe1 O11 1_554 3_555 68.0(6)
O3 Fe1 O11 1_554 4_555 87.2(6)
O3 Fe1 O11 1_554 4_565 65.5(6)
O3 Fe1 O3 2_554 3_556 163.2(6)
O3 Fe1 O3 2_554 4_556 158.1(5)
O3 Fe1 O3 2_554 5_556 152.3(5)
O3 Fe1 O3 2_554 6_556 180.0(5)
O3 Fe1 O3 2_554 7_554 16.8(6)
O3 Fe1 O3 2_554 8_554 21.9(5)
O3 Fe1 O11 2_554 1_545 92.8(6)
O3 Fe1 O11 2_554 . 114.5(6)
O3 Fe1 O11 2_554 2_555 90.4(6)
O3 Fe1 O11 2_554 2_565 112.0(6)
O3 Fe1 O11 2_554 3_545 65.5(6)
O3 Fe1 O11 2_554 3_555 87.2(6)
O3 Fe1 O11 2_554 4_555 68.0(6)
O3 Fe1 O11 2_554 4_565 89.6(6)
O3 Fe1 O3 3_556 4_556 27.7(5)
O3 Fe1 O3 3_556 5_556 21.9(5)
O3 Fe1 O3 3_556 6_556 16.8(6)
O3 Fe1 O3 3_556 7_554 180.0(5)
O3 Fe1 O3 3_556 8_554 152.3(5)
O3 Fe1 O11 3_556 1_545 89.6(6)
O3 Fe1 O11 3_556 . 68.0(6)
O3 Fe1 O11 3_556 2_555 87.2(6)
O3 Fe1 O11 3_556 2_565 65.5(6)
O3 Fe1 O11 3_556 3_545 112.0(6)
O3 Fe1 O11 3_556 3_555 90.4(6)
O3 Fe1 O11 3_556 4_555 114.5(6)
O3 Fe1 O11 3_556 4_565 92.8(6)
O3 Fe1 O3 4_556 5_556 16.8(6)
O3 Fe1 O3 4_556 6_556 21.9(5)
O3 Fe1 O3 4_556 7_554 152.3(5)
O3 Fe1 O3 4_556 8_554 180.0(5)
O3 Fe1 O11 4_556 1_545 65.5(6)
O3 Fe1 O11 4_556 . 87.2(6)
O3 Fe1 O11 4_556 2_555 68.0(6)
O3 Fe1 O11 4_556 2_565 89.6(6)
O3 Fe1 O11 4_556 3_545 92.8(6)
O3 Fe1 O11 4_556 3_555 114.5(6)
O3 Fe1 O11 4_556 4_555 90.4(6)
O3 Fe1 O11 4_556 4_565 112.0(6)
O3 Fe1 O3 5_556 6_556 27.7(5)
O3 Fe1 O3 5_556 7_554 158.1(5)
O3 Fe1 O3 5_556 8_554 163.2(6)
O3 Fe1 O11 5_556 1_545 68.0(6)
O3 Fe1 O11 5_556 . 89.6(6)
O3 Fe1 O11 5_556 2_555 65.5(6)
O3 Fe1 O11 5_556 2_565 87.2(6)
O3 Fe1 O11 5_556 3_545 90.4(6)
O3 Fe1 O11 5_556 3_555 112.0(6)
O3 Fe1 O11 5_556 4_555 92.8(6)
O3 Fe1 O11 5_556 4_565 114.5(6)
O3 Fe1 O3 6_556 7_554 163.2(6)
O3 Fe1 O3 6_556 8_554 158.1(5)
O3 Fe1 O11 6_556 1_545 87.2(6)
O3 Fe1 O11 6_556 . 65.5(6)
O3 Fe1 O11 6_556 2_555 89.6(6)
O3 Fe1 O11 6_556 2_565 68.0(6)
O3 Fe1 O11 6_556 3_545 114.5(6)
O3 Fe1 O11 6_556 3_555 92.8(6)
O3 Fe1 O11 6_556 4_555 112.0(6)
O3 Fe1 O11 6_556 4_565 90.4(6)
O3 Fe1 O3 7_554 8_554 27.7(5)
O3 Fe1 O11 7_554 1_545 90.4(6)
O3 Fe1 O11 7_554 . 112.0(6)
O3 Fe1 O11 7_554 2_555 92.8(6)
O3 Fe1 O11 7_554 2_565 114.5(6)
O3 Fe1 O11 7_554 3_545 68.0(6)
O3 Fe1 O11 7_554 3_555 89.6(6)
O3 Fe1 O11 7_554 4_555 65.5(6)
O3 Fe1 O11 7_554 4_565 87.2(6)
O3 Fe1 O11 8_554 1_545 114.5(6)
O3 Fe1 O11 8_554 . 92.8(6)
O3 Fe1 O11 8_554 2_555 112.0(6)
O3 Fe1 O11 8_554 2_565 90.4(6)
O3 Fe1 O11 8_554 3_545 87.2(6)
O3 Fe1 O11 8_554 3_555 65.5(6)
O3 Fe1 O11 8_554 4_555 89.6(6)
O3 Fe1 O11 8_554 4_565 68.0(6)
O11 Fe1 O11 1_545 . 150.0(8)
O11 Fe1 O11 1_545 2_555 16.1(9)
O11 Fe1 O11 1_545 2_565 154.9(8)
O11 Fe1 O11 1_545 3_545 30.0(8)
O11 Fe1 O11 1_545 3_555 180.0(5)
O11 Fe1 O11 1_545 4_555 25.1(8)
O11 Fe1 O11 1_545 4_565 163.9(9)
O11 Fe1 O11 . 2_555 154.9(8)
O11 Fe1 O11 . 2_565 16.1(9)
O11 Fe1 O11 . 3_545 180.0(5)
O11 Fe1 O11 . 3_555 30.0(8)
O11 Fe1 O11 . 4_555 163.9(9)
O11 Fe1 O11 . 4_565 25.1(8)
O11 Fe1 O11 2_555 2_565 150.0(8)
O11 Fe1 O11 2_555 3_545 25.1(8)
O11 Fe1 O11 2_555 3_555 163.9(9)
O11 Fe1 O11 2_555 4_555 30.0(8)
O11 Fe1 O11 2_555 4_565 180.0(5)
O11 Fe1 O11 2_565 3_545 163.9(9)
O11 Fe1 O11 2_565 3_555 25.1(8)
O11 Fe1 O11 2_565 4_555 180.0(5)
O11 Fe1 O11 2_565 4_565 30.0(8)
O11 Fe1 O11 3_545 3_555 150.0(8)
O11 Fe1 O11 3_545 4_555 16.1(9)
O11 Fe1 O11 3_545 4_565 154.9(8)
O11 Fe1 O11 3_555 4_555 154.9(8)
O11 Fe1 O11 3_555 4_565 16.1(9)
O11 Fe1 O11 4_555 4_565 150.0(8)
Fe1 Ti1 O1 . . 0
Fe1 Ti1 O1 . 2_555 0
Fe1 Ti1 O1 . 3_555 0
Fe1 Ti1 O1 . 4_555 0
Fe1 Ti1 O3 . 1_554 0
Fe1 Ti1 O3 . 2_554 0
Fe1 Ti1 O3 . 3_556 0
Fe1 Ti1 O3 . 4_556 0
Fe1 Ti1 O3 . 5_556 0
Fe1 Ti1 O3 . 6_556 0
Fe1 Ti1 O3 . 7_554 0
Fe1 Ti1 O3 . 8_554 0
Fe1 Ti1 O11 . 1_545 0
Fe1 Ti1 O11 . . 0
Fe1 Ti1 O11 . 2_555 0
Fe1 Ti1 O11 . 2_565 0
Fe1 Ti1 O11 . 3_545 0
Fe1 Ti1 O11 . 3_555 0
Fe1 Ti1 O11 . 4_555 0
Fe1 Ti1 O11 . 4_565 0
O1 Ti1 O1 . 2_555 180.0(5)
O1 Ti1 O1 . 3_555 166.1(5)
O1 Ti1 O1 . 4_555 13.9(5)
O1 Ti1 O3 . 1_554 80.3(4)
O1 Ti1 O3 . 2_554 99.7(4)
O1 Ti1 O3 . 3_556 97.0(4)
O1 Ti1 O3 . 4_556 83.0(4)
O1 Ti1 O3 . 5_556 99.7(4)
O1 Ti1 O3 . 6_556 80.3(4)
O1 Ti1 O3 . 7_554 83.0(4)
O1 Ti1 O3 . 8_554 97.0(4)
O1 Ti1 O11 . 1_545 88.8(7)
O1 Ti1 O11 . . 75.2(7)
O1 Ti1 O11 . 2_555 104.8(7)
O1 Ti1 O11 . 2_565 91.2(7)
O1 Ti1 O11 . 3_545 104.8(7)
O1 Ti1 O11 . 3_555 91.2(7)
O1 Ti1 O11 . 4_555 88.8(7)
O1 Ti1 O11 . 4_565 75.2(7)
O1 Ti1 O1 2_555 3_555 13.9(5)
O1 Ti1 O1 2_555 4_555 166.1(5)
O1 Ti1 O3 2_555 1_554 99.7(4)
O1 Ti1 O3 2_555 2_554 80.3(4)
O1 Ti1 O3 2_555 3_556 83.0(4)
O1 Ti1 O3 2_555 4_556 97.0(4)
O1 Ti1 O3 2_555 5_556 80.3(4)
O1 Ti1 O3 2_555 6_556 99.7(4)
O1 Ti1 O3 2_555 7_554 97.0(4)
O1 Ti1 O3 2_555 8_554 83.0(4)
O1 Ti1 O11 2_555 1_545 91.2(7)
O1 Ti1 O11 2_555 . 104.8(7)
O1 Ti1 O11 2_555 2_555 75.2(7)
O1 Ti1 O11 2_555 2_565 88.8(7)
O1 Ti1 O11 2_555 3_545 75.2(7)
O1 Ti1 O11 2_555 3_555 88.8(7)
O1 Ti1 O11 2_555 4_555 91.2(7)
O1 Ti1 O11 2_555 4_565 104.8(7)
O1 Ti1 O1 3_555 4_555 180.0(5)
O1 Ti1 O3 3_555 1_554 97.0(4)
O1 Ti1 O3 3_555 2_554 83.0(4)
O1 Ti1 O3 3_555 3_556 80.3(4)
O1 Ti1 O3 3_555 4_556 99.7(4)
O1 Ti1 O3 3_555 5_556 83.0(4)
O1 Ti1 O3 3_555 6_556 97.0(4)
O1 Ti1 O3 3_555 7_554 99.7(4)
O1 Ti1 O3 3_555 8_554 80.3(4)
O1 Ti1 O11 3_555 1_545 104.8(7)
O1 Ti1 O11 3_555 . 91.2(7)
O1 Ti1 O11 3_555 2_555 88.8(7)
O1 Ti1 O11 3_555 2_565 75.2(7)
O1 Ti1 O11 3_555 3_545 88.8(7)
O1 Ti1 O11 3_555 3_555 75.2(7)
O1 Ti1 O11 3_555 4_555 104.8(7)
O1 Ti1 O11 3_555 4_565 91.2(7)
O1 Ti1 O3 4_555 1_554 83.0(4)
O1 Ti1 O3 4_555 2_554 97.0(4)
O1 Ti1 O3 4_555 3_556 99.7(4)
O1 Ti1 O3 4_555 4_556 80.3(4)
O1 Ti1 O3 4_555 5_556 97.0(4)
O1 Ti1 O3 4_555 6_556 83.0(4)
O1 Ti1 O3 4_555 7_554 80.3(4)
O1 Ti1 O3 4_555 8_554 99.7(4)
O1 Ti1 O11 4_555 1_545 75.2(7)
O1 Ti1 O11 4_555 . 88.8(7)
O1 Ti1 O11 4_555 2_555 91.2(7)
O1 Ti1 O11 4_555 2_565 104.8(7)
O1 Ti1 O11 4_555 3_545 91.2(7)
O1 Ti1 O11 4_555 3_555 104.8(7)
O1 Ti1 O11 4_555 4_555 75.2(7)
O1 Ti1 O11 4_555 4_565 88.8(7)
O3 Ti1 O3 1_554 2_554 27.7(5)
O3 Ti1 O3 1_554 3_556 158.1(5)
O3 Ti1 O3 1_554 4_556 163.2(6)
O3 Ti1 O3 1_554 5_556 180.0(5)
O3 Ti1 O3 1_554 6_556 152.3(5)
O3 Ti1 O3 1_554 7_554 21.9(5)
O3 Ti1 O3 1_554 8_554 16.8(6)
O3 Ti1 O11 1_554 1_545 112.0(6)
O3 Ti1 O11 1_554 . 90.4(6)
O3 Ti1 O11 1_554 2_555 114.5(6)
O3 Ti1 O11 1_554 2_565 92.8(6)
O3 Ti1 O11 1_554 3_545 89.6(6)
O3 Ti1 O11 1_554 3_555 68.0(6)
O3 Ti1 O11 1_554 4_555 87.2(6)
O3 Ti1 O11 1_554 4_565 65.5(6)
O3 Ti1 O3 2_554 3_556 163.2(6)
O3 Ti1 O3 2_554 4_556 158.1(5)
O3 Ti1 O3 2_554 5_556 152.3(5)
O3 Ti1 O3 2_554 6_556 180.0(5)
O3 Ti1 O3 2_554 7_554 16.8(6)
O3 Ti1 O3 2_554 8_554 21.9(5)
O3 Ti1 O11 2_554 1_545 92.8(6)
O3 Ti1 O11 2_554 . 114.5(6)
O3 Ti1 O11 2_554 2_555 90.4(6)
O3 Ti1 O11 2_554 2_565 112.0(6)
O3 Ti1 O11 2_554 3_545 65.5(6)
O3 Ti1 O11 2_554 3_555 87.2(6)
O3 Ti1 O11 2_554 4_555 68.0(6)
O3 Ti1 O11 2_554 4_565 89.6(6)
O3 Ti1 O3 3_556 4_556 27.7(5)
O3 Ti1 O3 3_556 5_556 21.9(5)
O3 Ti1 O3 3_556 6_556 16.8(6)
O3 Ti1 O3 3_556 7_554 180.0(5)
O3 Ti1 O3 3_556 8_554 152.3(5)
O3 Ti1 O11 3_556 1_545 89.6(6)
O3 Ti1 O11 3_556 . 68.0(6)
O3 Ti1 O11 3_556 2_555 87.2(6)
O3 Ti1 O11 3_556 2_565 65.5(6)
O3 Ti1 O11 3_556 3_545 112.0(6)
O3 Ti1 O11 3_556 3_555 90.4(6)
O3 Ti1 O11 3_556 4_555 114.5(6)
O3 Ti1 O11 3_556 4_565 92.8(6)
O3 Ti1 O3 4_556 5_556 16.8(6)
O3 Ti1 O3 4_556 6_556 21.9(5)
O3 Ti1 O3 4_556 7_554 152.3(5)
O3 Ti1 O3 4_556 8_554 180.0(5)
O3 Ti1 O11 4_556 1_545 65.5(6)
O3 Ti1 O11 4_556 . 87.2(6)
O3 Ti1 O11 4_556 2_555 68.0(6)
O3 Ti1 O11 4_556 2_565 89.6(6)
O3 Ti1 O11 4_556 3_545 92.8(6)
O3 Ti1 O11 4_556 3_555 114.5(6)
O3 Ti1 O11 4_556 4_555 90.4(6)
O3 Ti1 O11 4_556 4_565 112.0(6)
O3 Ti1 O3 5_556 6_556 27.7(5)
O3 Ti1 O3 5_556 7_554 158.1(5)
O3 Ti1 O3 5_556 8_554 163.2(6)
O3 Ti1 O11 5_556 1_545 68.0(6)
O3 Ti1 O11 5_556 . 89.6(6)
O3 Ti1 O11 5_556 2_555 65.5(6)
O3 Ti1 O11 5_556 2_565 87.2(6)
O3 Ti1 O11 5_556 3_545 90.4(6)
O3 Ti1 O11 5_556 3_555 112.0(6)
O3 Ti1 O11 5_556 4_555 92.8(6)
O3 Ti1 O11 5_556 4_565 114.5(6)
O3 Ti1 O3 6_556 7_554 163.2(6)
O3 Ti1 O3 6_556 8_554 158.1(5)
O3 Ti1 O11 6_556 1_545 87.2(6)
O3 Ti1 O11 6_556 . 65.5(6)
O3 Ti1 O11 6_556 2_555 89.6(6)
O3 Ti1 O11 6_556 2_565 68.0(6)
O3 Ti1 O11 6_556 3_545 114.5(6)
O3 Ti1 O11 6_556 3_555 92.8(6)
O3 Ti1 O11 6_556 4_555 112.0(6)
O3 Ti1 O11 6_556 4_565 90.4(6)
O3 Ti1 O3 7_554 8_554 27.7(5)
O3 Ti1 O11 7_554 1_545 90.4(6)
O3 Ti1 O11 7_554 . 112.0(6)
O3 Ti1 O11 7_554 2_555 92.8(6)
O3 Ti1 O11 7_554 2_565 114.5(6)
O3 Ti1 O11 7_554 3_545 68.0(6)
O3 Ti1 O11 7_554 3_555 89.6(6)
O3 Ti1 O11 7_554 4_555 65.5(6)
O3 Ti1 O11 7_554 4_565 87.2(6)
O3 Ti1 O11 8_554 1_545 114.5(6)
O3 Ti1 O11 8_554 . 92.8(6)
O3 Ti1 O11 8_554 2_555 112.0(6)
O3 Ti1 O11 8_554 2_565 90.4(6)
O3 Ti1 O11 8_554 3_545 87.2(6)
O3 Ti1 O11 8_554 3_555 65.5(6)
O3 Ti1 O11 8_554 4_555 89.6(6)
O3 Ti1 O11 8_554 4_565 68.0(6)
O11 Ti1 O11 1_545 . 150.0(8)
O11 Ti1 O11 1_545 2_555 16.1(9)
O11 Ti1 O11 1_545 2_565 154.9(8)
O11 Ti1 O11 1_545 3_545 30.0(8)
O11 Ti1 O11 1_545 3_555 180.0(5)
O11 Ti1 O11 1_545 4_555 25.1(8)
O11 Ti1 O11 1_545 4_565 163.9(9)
O11 Ti1 O11 . 2_555 154.9(8)
O11 Ti1 O11 . 2_565 16.1(9)
O11 Ti1 O11 . 3_545 180.0(5)
O11 Ti1 O11 . 3_555 30.0(8)
O11 Ti1 O11 . 4_555 163.9(9)
O11 Ti1 O11 . 4_565 25.1(8)
O11 Ti1 O11 2_555 2_565 150.0(8)
O11 Ti1 O11 2_555 3_545 25.1(8)
O11 Ti1 O11 2_555 3_555 163.9(9)
O11 Ti1 O11 2_555 4_555 30.0(8)
O11 Ti1 O11 2_555 4_565 180.0(5)
O11 Ti1 O11 2_565 3_545 163.9(9)
O11 Ti1 O11 2_565 3_555 25.1(8)
O11 Ti1 O11 2_565 4_555 180.0(5)
O11 Ti1 O11 2_565 4_565 30.0(8)
O11 Ti1 O11 3_545 3_555 150.0(8)
O11 Ti1 O11 3_545 4_555 16.1(9)
O11 Ti1 O11 3_545 4_565 154.9(8)
O11 Ti1 O11 3_555 4_555 154.9(8)
O11 Ti1 O11 3_555 4_565 16.1(9)
O11 Ti1 O11 4_555 4_565 150.0(8)
Ti2 Fe2 O1 . . 0
Ti2 Fe2 O1 . 4_555 0
Ti2 Fe2 O2 . . 0
Ti2 Fe2 O2 . 2_655 0
Ti2 Fe2 O4 . . 0
Ti2 Fe2 O4 . 4_555 0
Ti2 Fe2 O12 . 1_545 0
Ti2 Fe2 O12 . . 0
Ti2 Fe2 O12 . 4_555 0
Ti2 Fe2 O12 . 4_565 0
Ti2 Fe2 O12' . 1_545 0
Ti2 Fe2 O12' . . 0
Ti2 Fe2 O12' . 4_555 0
Ti2 Fe2 O12' . 4_565 0
O1 Fe2 O1 . 4_555 14.8(5)
O1 Fe2 O2 . . 161.5(6)
O1 Fe2 O2 . 2_655 176.3(6)
O1 Fe2 O4 . . 93.9(4)
O1 Fe2 O4 . 4_555 93.9(4)
O1 Fe2 O12 . 1_545 92.6(8)
O1 Fe2 O12 . . 77.8(8)
O1 Fe2 O12 . 4_555 92.6(8)
O1 Fe2 O12 . 4_565 77.8(8)
O1 Fe2 O12' . 1_545 114.5(8)
O1 Fe2 O12' . . 99.8(7)
O1 Fe2 O12' . 4_555 114.5(8)
O1 Fe2 O12' . 4_565 99.8(7)
O1 Fe2 O2 4_555 . 176.3(6)
O1 Fe2 O2 4_555 2_655 161.5(6)
O1 Fe2 O4 4_555 . 93.9(4)
O1 Fe2 O4 4_555 4_555 93.9(4)
O1 Fe2 O12 4_555 1_545 77.8(8)
O1 Fe2 O12 4_555 . 92.6(8)
O1 Fe2 O12 4_555 4_555 77.8(8)
O1 Fe2 O12 4_555 4_565 92.6(8)
O1 Fe2 O12' 4_555 1_545 99.8(7)
O1 Fe2 O12' 4_555 . 114.5(8)
O1 Fe2 O12' 4_555 4_555 99.8(7)
O1 Fe2 O12' 4_555 4_565 114.5(8)
O2 Fe2 O2 . 2_655 22.2(6)
O2 Fe2 O4 . . 86.2(4)
O2 Fe2 O4 . 4_555 86.2(4)
O2 Fe2 O12 . 1_545 105.8(8)
O2 Fe2 O12 . . 83.8(8)
O2 Fe2 O12 . 4_555 105.8(8)
O2 Fe2 O12 . 4_565 83.8(8)
O2 Fe2 O12' . 1_545 83.9(8)
O2 Fe2 O12' . . 61.8(8)
O2 Fe2 O12' . 4_555 83.9(8)
O2 Fe2 O12' . 4_565 61.8(8)
O2 Fe2 O4 2_655 . 86.2(4)
O2 Fe2 O4 2_655 4_555 86.2(4)
O2 Fe2 O12 2_655 1_545 83.8(8)
O2 Fe2 O12 2_655 . 105.8(8)
O2 Fe2 O12 2_655 4_555 83.8(8)
O2 Fe2 O12 2_655 4_565 105.8(8)
O2 Fe2 O12' 2_655 1_545 61.8(8)
O2 Fe2 O12' 2_655 . 83.9(8)
O2 Fe2 O12' 2_655 4_555 61.8(8)
O2 Fe2 O12' 2_655 4_565 83.9(8)
O4 Fe2 O4 . 4_555 172.2(7)
O4 Fe2 O12 . 1_545 83.0(5)
O4 Fe2 O12 . . 83.0(5)
O4 Fe2 O12 . 4_555 97.6(5)
O4 Fe2 O12 . 4_565 97.6(5)
O4 Fe2 O12' . 1_545 81.9(4)
O4 Fe2 O12' . . 81.9(4)
O4 Fe2 O12' . 4_555 95.8(5)
O4 Fe2 O12' . 4_565 95.8(5)
O4 Fe2 O12 4_555 1_545 97.6(5)
O4 Fe2 O12 4_555 . 97.6(5)
O4 Fe2 O12 4_555 4_555 83.0(5)
O4 Fe2 O12 4_555 4_565 83.0(5)
O4 Fe2 O12' 4_555 1_545 95.8(5)
O4 Fe2 O12' 4_555 . 95.8(5)
O4 Fe2 O12' 4_555 4_555 81.9(4)
O4 Fe2 O12' 4_555 4_565 81.9(4)
O12 Fe2 O12 1_545 . 162.5(8)
O12 Fe2 O12 1_545 4_555 14.6(6)
O12 Fe2 O12 1_545 4_565 170.4(11)
O12 Fe2 O12' 1_545 1_545 22.0(9)
O12 Fe2 O12' 1_545 . 161.1(8)
O12 Fe2 O12' 1_545 4_555 26.3(8)
O12 Fe2 O12' 1_545 4_565 167.7(10)
O12 Fe2 O12 . 4_555 170.4(11)
O12 Fe2 O12 . 4_565 14.6(6)
O12 Fe2 O12' . 1_545 161.1(8)
O12 Fe2 O12' . . 22.0(9)
O12 Fe2 O12' . 4_555 167.7(10)
O12 Fe2 O12' . 4_565 26.3(8)
O12 Fe2 O12 4_555 4_565 162.5(8)
O12 Fe2 O12' 4_555 1_545 26.3(8)
O12 Fe2 O12' 4_555 . 167.7(10)
O12 Fe2 O12' 4_555 4_555 22.0(9)
O12 Fe2 O12' 4_555 4_565 161.1(8)
O12 Fe2 O12' 4_565 1_545 167.7(10)
O12 Fe2 O12' 4_565 . 26.3(8)
O12 Fe2 O12' 4_565 4_555 161.1(8)
O12 Fe2 O12' 4_565 4_565 22.0(9)
O12' Fe2 O12' 1_545 . 142.8(9)
O12' Fe2 O12' 1_545 4_555 14.0(6)
O12' Fe2 O12' 1_545 4_565 145.7(10)
O12' Fe2 O12' . 4_555 145.7(10)
O12' Fe2 O12' . 4_565 14.0(6)
O12' Fe2 O12' 4_555 4_565 142.8(9)
Fe2 Ti2 O1 . . 0
Fe2 Ti2 O1 . 4_555 0
Fe2 Ti2 O2 . . 0
Fe2 Ti2 O2 . 2_655 0
Fe2 Ti2 O4 . . 0
Fe2 Ti2 O4 . 4_555 0
Fe2 Ti2 O12 . 1_545 0
Fe2 Ti2 O12 . . 0
Fe2 Ti2 O12 . 4_555 0
Fe2 Ti2 O12 . 4_565 0
Fe2 Ti2 O12' . 1_545 0
Fe2 Ti2 O12' . . 0
Fe2 Ti2 O12' . 4_555 0
Fe2 Ti2 O12' . 4_565 0
O1 Ti2 O1 . 4_555 14.8(5)
O1 Ti2 O2 . . 161.5(6)
O1 Ti2 O2 . 2_655 176.3(6)
O1 Ti2 O4 . . 93.9(4)
O1 Ti2 O4 . 4_555 93.9(4)
O1 Ti2 O12 . 1_545 92.6(8)
O1 Ti2 O12 . . 77.8(8)
O1 Ti2 O12 . 4_555 92.6(8)
O1 Ti2 O12 . 4_565 77.8(8)
O1 Ti2 O12' . 1_545 114.5(8)
O1 Ti2 O12' . . 99.8(7)
O1 Ti2 O12' . 4_555 114.5(8)
O1 Ti2 O12' . 4_565 99.8(7)
O1 Ti2 O2 4_555 . 176.3(6)
O1 Ti2 O2 4_555 2_655 161.5(6)
O1 Ti2 O4 4_555 . 93.9(4)
O1 Ti2 O4 4_555 4_555 93.9(4)
O1 Ti2 O12 4_555 1_545 77.8(8)
O1 Ti2 O12 4_555 . 92.6(8)
O1 Ti2 O12 4_555 4_555 77.8(8)
O1 Ti2 O12 4_555 4_565 92.6(8)
O1 Ti2 O12' 4_555 1_545 99.8(7)
O1 Ti2 O12' 4_555 . 114.5(8)
O1 Ti2 O12' 4_555 4_555 99.8(7)
O1 Ti2 O12' 4_555 4_565 114.5(8)
O2 Ti2 O2 . 2_655 22.2(6)
O2 Ti2 O4 . . 86.2(4)
O2 Ti2 O4 . 4_555 86.2(4)
O2 Ti2 O12 . 1_545 105.8(8)
O2 Ti2 O12 . . 83.8(8)
O2 Ti2 O12 . 4_555 105.8(8)
O2 Ti2 O12 . 4_565 83.8(8)
O2 Ti2 O12' . 1_545 83.9(8)
O2 Ti2 O12' . . 61.8(8)
O2 Ti2 O12' . 4_555 83.9(8)
O2 Ti2 O12' . 4_565 61.8(8)
O2 Ti2 O4 2_655 . 86.2(4)
O2 Ti2 O4 2_655 4_555 86.2(4)
O2 Ti2 O12 2_655 1_545 83.8(8)
O2 Ti2 O12 2_655 . 105.8(8)
O2 Ti2 O12 2_655 4_555 83.8(8)
O2 Ti2 O12 2_655 4_565 105.8(8)
O2 Ti2 O12' 2_655 1_545 61.8(8)
O2 Ti2 O12' 2_655 . 83.9(8)
O2 Ti2 O12' 2_655 4_555 61.8(8)
O2 Ti2 O12' 2_655 4_565 83.9(8)
O4 Ti2 O4 . 4_555 172.2(7)
O4 Ti2 O12 . 1_545 83.0(5)
O4 Ti2 O12 . . 83.0(5)
O4 Ti2 O12 . 4_555 97.6(5)
O4 Ti2 O12 . 4_565 97.6(5)
O4 Ti2 O12' . 1_545 81.9(4)
O4 Ti2 O12' . . 81.9(4)
O4 Ti2 O12' . 4_555 95.8(5)
O4 Ti2 O12' . 4_565 95.8(5)
O4 Ti2 O12 4_555 1_545 97.6(5)
O4 Ti2 O12 4_555 . 97.6(5)
O4 Ti2 O12 4_555 4_555 83.0(5)
O4 Ti2 O12 4_555 4_565 83.0(5)
O4 Ti2 O12' 4_555 1_545 95.8(5)
O4 Ti2 O12' 4_555 . 95.8(5)
O4 Ti2 O12' 4_555 4_555 81.9(4)
O4 Ti2 O12' 4_555 4_565 81.9(4)
O12 Ti2 O12 1_545 . 162.5(8)
O12 Ti2 O12 1_545 4_555 14.6(6)
O12 Ti2 O12 1_545 4_565 170.4(11)
O12 Ti2 O12' 1_545 1_545 22.0(9)
O12 Ti2 O12' 1_545 . 161.1(8)
O12 Ti2 O12' 1_545 4_555 26.3(8)
O12 Ti2 O12' 1_545 4_565 167.7(10)
O12 Ti2 O12 . 4_555 170.4(11)
O12 Ti2 O12 . 4_565 14.6(6)
O12 Ti2 O12' . 1_545 161.1(8)
O12 Ti2 O12' . . 22.0(9)
O12 Ti2 O12' . 4_555 167.7(10)
O12 Ti2 O12' . 4_565 26.3(8)
O12 Ti2 O12 4_555 4_565 162.5(8)
O12 Ti2 O12' 4_555 1_545 26.3(8)
O12 Ti2 O12' 4_555 . 167.7(10)
O12 Ti2 O12' 4_555 4_555 22.0(9)
O12 Ti2 O12' 4_555 4_565 161.1(8)
O12 Ti2 O12' 4_565 1_545 167.7(10)
O12 Ti2 O12' 4_565 . 26.3(8)
O12 Ti2 O12' 4_565 4_555 161.1(8)
O12 Ti2 O12' 4_565 4_565 22.0(9)
O12' Ti2 O12' 1_545 . 142.8(9)
O12' Ti2 O12' 1_545 4_555 14.0(6)
O12' Ti2 O12' 1_545 4_565 145.7(10)
O12' Ti2 O12' . 4_555 145.7(10)
O12' Ti2 O12' . 4_565 14.0(6)
O12' Ti2 O12' 4_555 4_565 142.8(9)
Ti3 Fe3 O3 . 3_556 0
Ti3 Fe3 O3 . 4_556 0
Ti3 Fe3 O3 . 5_556 0
Ti3 Fe3 O3 . 6_556 0
Ti3 Fe3 O5 . . 0
Ti3 Fe3 O5 . 2_555 0
Ti3 Fe3 O7 . . 0
Ti3 Fe3 O13 . 1_545 0
Ti3 Fe3 O13 . . 0
O3 Fe3 O3 3_556 4_556 26.1(5)
O3 Fe3 O3 3_556 5_556 20.6(5)
O3 Fe3 O3 3_556 6_556 15.9(5)
O3 Fe3 O5 3_556 . 85.9(5)
O3 Fe3 O5 3_556 2_555 70.0(5)
O3 Fe3 O7 3_556 . 166.9(3)
O3 Fe3 O13 3_556 1_545 92.7(5)
O3 Fe3 O13 3_556 . 72.1(5)
O3 Fe3 O3 4_556 5_556 15.9(5)
O3 Fe3 O3 4_556 6_556 20.6(5)
O3 Fe3 O5 4_556 . 70.0(5)
O3 Fe3 O5 4_556 2_555 85.9(5)
O3 Fe3 O7 4_556 . 166.9(3)
O3 Fe3 O13 4_556 1_545 72.1(5)
O3 Fe3 O13 4_556 . 92.7(5)
O3 Fe3 O3 5_556 6_556 26.1(5)
O3 Fe3 O5 5_556 . 85.9(5)
O3 Fe3 O5 5_556 2_555 70.0(5)
O3 Fe3 O7 5_556 . 166.9(3)
O3 Fe3 O13 5_556 1_545 72.1(5)
O3 Fe3 O13 5_556 . 92.7(5)
O3 Fe3 O5 6_556 . 70.0(5)
O3 Fe3 O5 6_556 2_555 85.9(5)
O3 Fe3 O7 6_556 . 166.9(3)
O3 Fe3 O13 6_556 1_545 92.7(5)
O3 Fe3 O13 6_556 . 72.1(5)
O5 Fe3 O5 . 2_555 155.5(5)
O5 Fe3 O7 . . 102.2(3)
O5 Fe3 O13 . 1_545 88.38(10)
O5 Fe3 O13 . . 88.38(10)
O5 Fe3 O7 2_555 . 102.2(3)
O5 Fe3 O13 2_555 1_545 88.38(10)
O5 Fe3 O13 2_555 . 88.38(10)
O7 Fe3 O13 . 1_545 97.7(4)
O7 Fe3 O13 . . 97.7(4)
O13 Fe3 O13 1_545 . 164.7(6)
Fe3 Ti3 O3 . 3_556 0
Fe3 Ti3 O3 . 4_556 0
Fe3 Ti3 O3 . 5_556 0
Fe3 Ti3 O3 . 6_556 0
Fe3 Ti3 O5 . . 0
Fe3 Ti3 O5 . 2_555 0
Fe3 Ti3 O7 . . 0
Fe3 Ti3 O13 . 1_545 0
Fe3 Ti3 O13 . . 0
O3 Ti3 O3 3_556 4_556 26.1(5)
O3 Ti3 O3 3_556 5_556 20.6(5)
O3 Ti3 O3 3_556 6_556 15.9(5)
O3 Ti3 O5 3_556 . 85.9(5)
O3 Ti3 O5 3_556 2_555 70.0(5)
O3 Ti3 O7 3_556 . 166.9(3)
O3 Ti3 O13 3_556 1_545 92.7(5)
O3 Ti3 O13 3_556 . 72.1(5)
O3 Ti3 O3 4_556 5_556 15.9(5)
O3 Ti3 O3 4_556 6_556 20.6(5)
O3 Ti3 O5 4_556 . 70.0(5)
O3 Ti3 O5 4_556 2_555 85.9(5)
O3 Ti3 O7 4_556 . 166.9(3)
O3 Ti3 O13 4_556 1_545 72.1(5)
O3 Ti3 O13 4_556 . 92.7(5)
O3 Ti3 O3 5_556 6_556 26.1(5)
O3 Ti3 O5 5_556 . 85.9(5)
O3 Ti3 O5 5_556 2_555 70.0(5)
O3 Ti3 O7 5_556 . 166.9(3)
O3 Ti3 O13 5_556 1_545 72.1(5)
O3 Ti3 O13 5_556 . 92.7(5)
O3 Ti3 O5 6_556 . 70.0(5)
O3 Ti3 O5 6_556 2_555 85.9(5)
O3 Ti3 O7 6_556 . 166.9(3)
O3 Ti3 O13 6_556 1_545 92.7(5)
O3 Ti3 O13 6_556 . 72.1(5)
O5 Ti3 O5 . 2_555 155.5(5)
O5 Ti3 O7 . . 102.2(3)
O5 Ti3 O13 . 1_545 88.38(10)
O5 Ti3 O13 . . 88.38(10)
O5 Ti3 O7 2_555 . 102.2(3)
O5 Ti3 O13 2_555 1_545 88.38(10)
O5 Ti3 O13 2_555 . 88.38(10)
O7 Ti3 O13 . 1_545 97.7(4)
O7 Ti3 O13 . . 97.7(4)
O13 Ti3 O13 1_545 . 164.7(6)
Ti4 Fe4 Fe5 . . 0
Ti4 Fe4 Ti5 . . 0
Ti4 Fe4 O4 . . 0
Ti4 Fe4 O5 . . 0
Ti4 Fe4 O6 . . 0
Ti4 Fe4 O8 . . 0
Ti4 Fe4 O14 . 1_545 0
Ti4 Fe4 O14 . . 0
Fe5 Fe4 Ti5 . . 0.0(5)
Fe5 Fe4 O4 . . 138.5(4)
Fe5 Fe4 O5 . . 133.4(3)
Fe5 Fe4 O6 . . 44.9(3)
Fe5 Fe4 O8 . . 40.3(3)
Fe5 Fe4 O14 . 1_545 98.2(2)
Fe5 Fe4 O14 . . 98.2(2)
Ti5 Fe4 O4 . . 138.5(4)
Ti5 Fe4 O5 . . 133.4(3)
Ti5 Fe4 O6 . . 44.9(3)
Ti5 Fe4 O8 . . 40.3(3)
Ti5 Fe4 O14 . 1_545 98.2(2)
Ti5 Fe4 O14 . . 98.2(2)
O4 Fe4 O5 . . 88.1(3)
O4 Fe4 O6 . . 93.7(4)
O4 Fe4 O8 . . 178.8(5)
O4 Fe4 O14 . 1_545 84.9(2)
O4 Fe4 O14 . . 84.9(2)
O5 Fe4 O6 . . 178.2(4)
O5 Fe4 O8 . . 93.1(4)
O5 Fe4 O14 . 1_545 83.3(3)
O5 Fe4 O14 . . 83.3(3)
O6 Fe4 O8 . . 85.2(4)
O6 Fe4 O14 . 1_545 96.9(3)
O6 Fe4 O14 . . 96.9(3)
O8 Fe4 O14 . 1_545 95.3(2)
O8 Fe4 O14 . . 95.3(2)
O14 Fe4 O14 1_545 . 163.3(4)
Fe4 Ti4 Fe5 . . 0
Fe4 Ti4 Ti5 . . 0
Fe4 Ti4 O4 . . 0
Fe4 Ti4 O5 . . 0
Fe4 Ti4 O6 . . 0
Fe4 Ti4 O8 . . 0
Fe4 Ti4 O14 . 1_545 0
Fe4 Ti4 O14 . . 0
Fe5 Ti4 Ti5 . . 0.0(5)
Fe5 Ti4 O4 . . 138.5(4)
Fe5 Ti4 O5 . . 133.4(3)
Fe5 Ti4 O6 . . 44.9(3)
Fe5 Ti4 O8 . . 40.3(3)
Fe5 Ti4 O14 . 1_545 98.2(2)
Fe5 Ti4 O14 . . 98.2(2)
Ti5 Ti4 O4 . . 138.5(4)
Ti5 Ti4 O5 . . 133.4(3)
Ti5 Ti4 O6 . . 44.9(3)
Ti5 Ti4 O8 . . 40.3(3)
Ti5 Ti4 O14 . 1_545 98.2(2)
Ti5 Ti4 O14 . . 98.2(2)
O4 Ti4 O5 . . 88.1(3)
O4 Ti4 O6 . . 93.7(4)
O4 Ti4 O8 . . 178.8(5)
O4 Ti4 O14 . 1_545 84.9(2)
O4 Ti4 O14 . . 84.9(2)
O5 Ti4 O6 . . 178.2(4)
O5 Ti4 O8 . . 93.1(4)
O5 Ti4 O14 . 1_545 83.3(3)
O5 Ti4 O14 . . 83.3(3)
O6 Ti4 O8 . . 85.2(4)
O6 Ti4 O14 . 1_545 96.9(3)
O6 Ti4 O14 . . 96.9(3)
O8 Ti4 O14 . 1_545 95.3(2)
O8 Ti4 O14 . . 95.3(2)
O14 Ti4 O14 1_545 . 163.3(4)
Fe4 Fe5 Fe4 . 2_655 81.7(2)
Fe4 Fe5 Ti4 . . 0.0(5)
Fe4 Fe5 Ti4 . 2_655 81.7(2)
Fe4 Fe5 Ti5 . . 0
Fe4 Fe5 O6 . . 40.87(14)
Fe4 Fe5 O8 . . 40.9(2)
Fe4 Fe5 O8 . 2_655 122.7(4)
Fe4 Fe5 O10 . . 139.13(14)
Fe4 Fe5 O15 . 1_545 104.8(4)
Fe4 Fe5 O15 . . 104.8(4)
Fe4 Fe5 O15 . 2_655 92.9(4)
Fe4 Fe5 O15 . 2_665 92.9(4)
Fe4 Fe5 Ti4 2_655 . 81.7(2)
Fe4 Fe5 Ti4 2_655 2_655 0.0(5)
Fe4 Fe5 Ti5 2_655 . 0
Fe4 Fe5 O6 2_655 . 40.87(14)
Fe4 Fe5 O8 2_655 . 122.7(4)
Fe4 Fe5 O8 2_655 2_655 40.9(2)
Fe4 Fe5 O10 2_655 . 139.13(14)
Fe4 Fe5 O15 2_655 1_545 92.9(4)
Fe4 Fe5 O15 2_655 . 92.9(4)
Fe4 Fe5 O15 2_655 2_655 104.8(4)
Fe4 Fe5 O15 2_655 2_665 104.8(4)
Ti4 Fe5 Ti4 . 2_655 81.7(2)
Ti4 Fe5 Ti5 . . 0
Ti4 Fe5 O6 . . 40.87(14)
Ti4 Fe5 O8 . . 40.9(2)
Ti4 Fe5 O8 . 2_655 122.7(4)
Ti4 Fe5 O10 . . 139.13(14)
Ti4 Fe5 O15 . 1_545 104.8(4)
Ti4 Fe5 O15 . . 104.8(4)
Ti4 Fe5 O15 . 2_655 92.9(4)
Ti4 Fe5 O15 . 2_665 92.9(4)
Ti4 Fe5 Ti5 2_655 . 0
Ti4 Fe5 O6 2_655 . 40.87(14)
Ti4 Fe5 O8 2_655 . 122.7(4)
Ti4 Fe5 O8 2_655 2_655 40.9(2)
Ti4 Fe5 O10 2_655 . 139.13(14)
Ti4 Fe5 O15 2_655 1_545 92.9(4)
Ti4 Fe5 O15 2_655 . 92.9(4)
Ti4 Fe5 O15 2_655 2_655 104.8(4)
Ti4 Fe5 O15 2_655 2_665 104.8(4)
Ti5 Fe5 O6 . . 0
Ti5 Fe5 O8 . . 0
Ti5 Fe5 O8 . 2_655 0
Ti5 Fe5 O10 . . 0
Ti5 Fe5 O15 . 1_545 0
Ti5 Fe5 O15 . . 0
Ti5 Fe5 O15 . 2_655 0
Ti5 Fe5 O15 . 2_665 0
O6 Fe5 O8 . . 81.8(3)
O6 Fe5 O8 . 2_655 81.8(3)
O6 Fe5 O10 . . 180.0(5)
O6 Fe5 O15 . 1_545 101.7(4)
O6 Fe5 O15 . . 101.7(4)
O6 Fe5 O15 . 2_655 101.7(4)
O6 Fe5 O15 . 2_665 101.7(4)
O8 Fe5 O8 . 2_655 163.6(5)
O8 Fe5 O10 . . 98.2(3)
O8 Fe5 O15 . 1_545 100.6(3)
O8 Fe5 O15 . . 100.6(3)
O8 Fe5 O15 . 2_655 82.8(3)
O8 Fe5 O15 . 2_665 82.8(3)
O8 Fe5 O10 2_655 . 98.2(3)
O8 Fe5 O15 2_655 1_545 82.8(3)
O8 Fe5 O15 2_655 . 82.8(3)
O8 Fe5 O15 2_655 2_655 100.6(3)
O8 Fe5 O15 2_655 2_665 100.6(3)
O10 Fe5 O15 . 1_545 78.3(4)
O10 Fe5 O15 . . 78.3(4)
O10 Fe5 O15 . 2_655 78.3(4)
O10 Fe5 O15 . 2_665 78.3(4)
O15 Fe5 O15 1_545 . 150.3(6)
O15 Fe5 O15 1_545 2_655 18.0(5)
O15 Fe5 O15 1_545 2_665 156.6(6)
O15 Fe5 O15 . 2_655 156.6(6)
O15 Fe5 O15 . 2_665 18.0(5)
O15 Fe5 O15 2_655 2_665 150.3(6)
Fe4 Ti5 Fe4 . 2_655 81.7(2)
Fe4 Ti5 Ti4 . . 0.0(5)
Fe4 Ti5 Ti4 . 2_655 81.7(2)
Fe4 Ti5 Fe5 . . 0
Fe4 Ti5 O6 . . 40.87(14)
Fe4 Ti5 O8 . . 40.9(2)
Fe4 Ti5 O8 . 2_655 122.7(4)
Fe4 Ti5 O10 . . 139.13(14)
Fe4 Ti5 O15 . 1_545 104.8(4)
Fe4 Ti5 O15 . . 104.8(4)
Fe4 Ti5 O15 . 2_655 92.9(4)
Fe4 Ti5 O15 . 2_665 92.9(4)
Fe4 Ti5 Ti4 2_655 . 81.7(2)
Fe4 Ti5 Ti4 2_655 2_655 0.0(5)
Fe4 Ti5 Fe5 2_655 . 0
Fe4 Ti5 O6 2_655 . 40.87(14)
Fe4 Ti5 O8 2_655 . 122.7(4)
Fe4 Ti5 O8 2_655 2_655 40.9(2)
Fe4 Ti5 O10 2_655 . 139.13(14)
Fe4 Ti5 O15 2_655 1_545 92.9(4)
Fe4 Ti5 O15 2_655 . 92.9(4)
Fe4 Ti5 O15 2_655 2_655 104.8(4)
Fe4 Ti5 O15 2_655 2_665 104.8(4)
Ti4 Ti5 Ti4 . 2_655 81.7(2)
Ti4 Ti5 Fe5 . . 0
Ti4 Ti5 O6 . . 40.87(14)
Ti4 Ti5 O8 . . 40.9(2)
Ti4 Ti5 O8 . 2_655 122.7(4)
Ti4 Ti5 O10 . . 139.13(14)
Ti4 Ti5 O15 . 1_545 104.8(4)
Ti4 Ti5 O15 . . 104.8(4)
Ti4 Ti5 O15 . 2_655 92.9(4)
Ti4 Ti5 O15 . 2_665 92.9(4)
Ti4 Ti5 Fe5 2_655 . 0
Ti4 Ti5 O6 2_655 . 40.87(14)
Ti4 Ti5 O8 2_655 . 122.7(4)
Ti4 Ti5 O8 2_655 2_655 40.9(2)
Ti4 Ti5 O10 2_655 . 139.13(14)
Ti4 Ti5 O15 2_655 1_545 92.9(4)
Ti4 Ti5 O15 2_655 . 92.9(4)
Ti4 Ti5 O15 2_655 2_655 104.8(4)
Ti4 Ti5 O15 2_655 2_665 104.8(4)
Fe5 Ti5 O6 . . 0
Fe5 Ti5 O8 . . 0
Fe5 Ti5 O8 . 2_655 0
Fe5 Ti5 O10 . . 0
Fe5 Ti5 O15 . 1_545 0
Fe5 Ti5 O15 . . 0
Fe5 Ti5 O15 . 2_655 0
Fe5 Ti5 O15 . 2_665 0
O6 Ti5 O8 . . 81.8(3)
O6 Ti5 O8 . 2_655 81.8(3)
O6 Ti5 O10 . . 180.0(5)
O6 Ti5 O15 . 1_545 101.7(4)
O6 Ti5 O15 . . 101.7(4)
O6 Ti5 O15 . 2_655 101.7(4)
O6 Ti5 O15 . 2_665 101.7(4)
O8 Ti5 O8 . 2_655 163.6(5)
O8 Ti5 O10 . . 98.2(3)
O8 Ti5 O15 . 1_545 100.6(3)
O8 Ti5 O15 . . 100.6(3)
O8 Ti5 O15 . 2_655 82.8(3)
O8 Ti5 O15 . 2_665 82.8(3)
O8 Ti5 O10 2_655 . 98.2(3)
O8 Ti5 O15 2_655 1_545 82.8(3)
O8 Ti5 O15 2_655 . 82.8(3)
O8 Ti5 O15 2_655 2_655 100.6(3)
O8 Ti5 O15 2_655 2_665 100.6(3)
O10 Ti5 O15 . 1_545 78.3(4)
O10 Ti5 O15 . . 78.3(4)
O10 Ti5 O15 . 2_655 78.3(4)
O10 Ti5 O15 . 2_665 78.3(4)
O15 Ti5 O15 1_545 . 150.3(6)
O15 Ti5 O15 1_545 2_655 18.0(5)
O15 Ti5 O15 1_545 2_665 156.6(6)
O15 Ti5 O15 . 2_655 156.6(6)
O15 Ti5 O15 . 2_665 18.0(5)
O15 Ti5 O15 2_655 2_665 150.3(6)
Ti6 Fe6 O7 . . 0
Ti6 Fe6 O9 . . 0
Ti6 Fe6 O9 . 2_555 0
Ti6 Fe6 O10 . 11_545 0
Ti6 Fe6 O10 . 11_555 0
Ti6 Fe6 O15 . 11_545 0
Ti6 Fe6 O15 . 12_455 0
O7 Fe6 O9 . . 93.0(3)
O7 Fe6 O9 . 2_555 93.0(3)
O7 Fe6 O10 . 11_545 100.7(4)
O7 Fe6 O10 . 11_555 100.7(4)
O7 Fe6 O15 . 11_545 171.2(3)
O7 Fe6 O15 . 12_455 171.2(3)
O9 Fe6 O9 . 2_555 174.1(5)
O9 Fe6 O10 . 11_545 89.45(6)
O9 Fe6 O10 . 11_555 89.45(6)
O9 Fe6 O15 . 11_545 95.8(5)
O9 Fe6 O15 . 12_455 78.3(4)
O9 Fe6 O10 2_555 11_545 89.45(6)
O9 Fe6 O10 2_555 11_555 89.45(6)
O9 Fe6 O15 2_555 11_545 78.3(4)
O9 Fe6 O15 2_555 12_455 95.8(5)
O10 Fe6 O10 11_545 11_555 158.7(6)
O10 Fe6 O15 11_545 11_545 79.5(4)
O10 Fe6 O15 11_545 12_455 79.5(4)
O10 Fe6 O15 11_555 11_545 79.5(4)
O10 Fe6 O15 11_555 12_455 79.5(4)
O15 Fe6 O15 11_545 12_455 17.6(5)
Fe6 Ti6 O7 . . 0
Fe6 Ti6 O9 . . 0
Fe6 Ti6 O9 . 2_555 0
Fe6 Ti6 O10 . 11_545 0
Fe6 Ti6 O10 . 11_555 0
Fe6 Ti6 O15 . 11_545 0
Fe6 Ti6 O15 . 12_455 0
O7 Ti6 O9 . . 93.0(3)
O7 Ti6 O9 . 2_555 93.0(3)
O7 Ti6 O10 . 11_545 100.7(4)
O7 Ti6 O10 . 11_555 100.7(4)
O7 Ti6 O15 . 11_545 171.2(3)
O7 Ti6 O15 . 12_455 171.2(3)
O9 Ti6 O9 . 2_555 174.1(5)
O9 Ti6 O10 . 11_545 89.45(6)
O9 Ti6 O10 . 11_555 89.45(6)
O9 Ti6 O15 . 11_545 95.8(5)
O9 Ti6 O15 . 12_455 78.3(4)
O9 Ti6 O10 2_555 11_545 89.45(6)
O9 Ti6 O10 2_555 11_555 89.45(6)
O9 Ti6 O15 2_555 11_545 78.3(4)
O9 Ti6 O15 2_555 12_455 95.8(5)
O10 Ti6 O10 11_545 11_555 158.7(6)
O10 Ti6 O15 11_545 11_545 79.5(4)
O10 Ti6 O15 11_545 12_455 79.5(4)
O10 Ti6 O15 11_555 11_545 79.5(4)
O10 Ti6 O15 11_555 12_455 79.5(4)
O15 Ti6 O15 11_545 12_455 17.6(5)
Bi1 O1 Bi1 . 4_565 101.0(4)
Bi1 O1 Fe1 . . 89.3(4)
Bi1 O1 Ti1 . . 89.3(4)
Bi1 O1 Fe2 . . 99.8(4)
Bi1 O1 Ti2 . . 99.8(4)
Bi1 O1 O1 . 4_555 129.0(3)
Bi1 O1 O3 . 1_554 120.2(5)
Bi1 O1 O3 . 4_556 60.9(3)
Bi1 O1 O3 . 6_556 46.3(3)
Bi1 O1 O3 . 7_554 132.4(6)
Bi1 O1 O4 . . 65.75(19)
Bi1 O1 O4 . 4_555 130.5(5)
Bi1 O1 O11 . 1_545 108.2(5)
Bi1 O1 O11 . . 50.8(5)
Bi1 O1 O11 . 2_565 56.1(4)
Bi1 O1 O11 . 3_555 71.1(4)
Bi1 O1 O11 . 4_555 123.5(5)
Bi1 O1 O11 . 4_565 69.0(5)
Bi1 O1 O12 . 1_545 118.6(4)
Bi1 O1 O12 . . 63.0(5)
Bi1 O1 O12 . 4_555 128.0(5)
Bi1 O1 O12 . 4_565 72.8(5)
Bi1 O1 Fe1 4_565 . 89.3(4)
Bi1 O1 Ti1 4_565 . 89.3(4)
Bi1 O1 Fe2 4_565 . 99.8(4)
Bi1 O1 Ti2 4_565 . 99.8(4)
Bi1 O1 O1 4_565 4_555 129.0(3)
Bi1 O1 O3 4_565 1_554 46.3(3)
Bi1 O1 O3 4_565 4_556 132.4(6)
Bi1 O1 O3 4_565 6_556 120.2(5)
Bi1 O1 O3 4_565 7_554 60.9(3)
Bi1 O1 O4 4_565 . 130.5(5)
Bi1 O1 O4 4_565 4_555 65.75(19)
Bi1 O1 O11 4_565 1_545 123.5(5)
Bi1 O1 O11 4_565 . 69.0(5)
Bi1 O1 O11 4_565 2_565 71.1(4)
Bi1 O1 O11 4_565 3_555 56.1(4)
Bi1 O1 O11 4_565 4_555 108.2(5)
Bi1 O1 O11 4_565 4_565 50.8(5)
Bi1 O1 O12 4_565 1_545 128.0(5)
Bi1 O1 O12 4_565 . 72.8(5)
Bi1 O1 O12 4_565 4_555 118.6(4)
Bi1 O1 O12 4_565 4_565 63.0(5)
Fe1 O1 Ti1 . . 0.0(5)
Fe1 O1 Fe2 . . 165.6(7)
Fe1 O1 Ti2 . . 165.6(7)
Fe1 O1 O1 . 4_555 83(2)
Fe1 O1 O3 . 1_554 51.7(4)
Fe1 O1 O3 . 4_556 50.3(4)
Fe1 O1 O3 . 6_556 51.7(4)
Fe1 O1 O3 . 7_554 50.3(4)
Fe1 O1 O4 . . 134.8(3)
Fe1 O1 O4 . 4_555 134.8(3)
Fe1 O1 O11 . 1_545 45.3(4)
Fe1 O1 O11 . . 52.0(5)
Fe1 O1 O11 . 2_565 44.1(4)
Fe1 O1 O11 . 3_555 44.1(4)
Fe1 O1 O11 . 4_555 45.3(4)
Fe1 O1 O11 . 4_565 52.0(5)
Fe1 O1 O12 . 1_545 121.2(6)
Fe1 O1 O12 . . 142.1(7)
Fe1 O1 O12 . 4_555 121.2(6)
Fe1 O1 O12 . 4_565 142.1(7)
Ti1 O1 Fe2 . . 165.6(7)
Ti1 O1 Ti2 . . 165.6(7)
Ti1 O1 O1 . 4_555 83(2)
Ti1 O1 O3 . 1_554 51.7(4)
Ti1 O1 O3 . 4_556 50.3(4)
Ti1 O1 O3 . 6_556 51.7(4)
Ti1 O1 O3 . 7_554 50.3(4)
Ti1 O1 O4 . . 134.8(3)
Ti1 O1 O4 . 4_555 134.8(3)
Ti1 O1 O11 . 1_545 45.3(4)
Ti1 O1 O11 . . 52.0(5)
Ti1 O1 O11 . 2_565 44.1(4)
Ti1 O1 O11 . 3_555 44.1(4)
Ti1 O1 O11 . 4_555 45.3(4)
Ti1 O1 O11 . 4_565 52.0(5)
Ti1 O1 O12 . 1_545 121.2(6)
Ti1 O1 O12 . . 142.1(7)
Ti1 O1 O12 . 4_555 121.2(6)
Ti1 O1 O12 . 4_565 142.1(7)
Fe2 O1 Ti2 . . 0.0(5)
Fe2 O1 O1 . 4_555 83(2)
Fe2 O1 O3 . 1_554 129.4(4)
Fe2 O1 O3 . 4_556 125.4(4)
Fe2 O1 O3 . 6_556 129.4(4)
Fe2 O1 O3 . 7_554 125.4(4)
Fe2 O1 O4 . . 43.4(2)
Fe2 O1 O4 . 4_555 43.4(2)
Fe2 O1 O11 . 1_545 120.6(7)
Fe2 O1 O11 . . 141.9(7)
Fe2 O1 O11 . 2_565 149.8(6)
Fe2 O1 O11 . 3_555 149.8(6)
Fe2 O1 O11 . 4_555 120.6(7)
Fe2 O1 O11 . 4_565 141.9(7)
Fe2 O1 O12 . 1_545 44.5(4)
Fe2 O1 O12 . . 52.1(5)
Fe2 O1 O12 . 4_555 44.5(4)
Fe2 O1 O12 . 4_565 52.1(5)
Ti2 O1 O1 . 4_555 83(2)
Ti2 O1 O3 . 1_554 129.4(4)
Ti2 O1 O3 . 4_556 125.4(4)
Ti2 O1 O3 . 6_556 129.4(4)
Ti2 O1 O3 . 7_554 125.4(4)
Ti2 O1 O4 . . 43.4(2)
Ti2 O1 O4 . 4_555 43.4(2)
Ti2 O1 O11 . 1_545 120.6(7)
Ti2 O1 O11 . . 141.9(7)
Ti2 O1 O11 . 2_565 149.8(6)
Ti2 O1 O11 . 3_555 149.8(6)
Ti2 O1 O11 . 4_555 120.6(7)
Ti2 O1 O11 . 4_565 141.9(7)
Ti2 O1 O12 . 1_545 44.5(4)
Ti2 O1 O12 . . 52.1(5)
Ti2 O1 O12 . 4_555 44.5(4)
Ti2 O1 O12 . 4_565 52.1(5)
O1 O1 O3 4_555 1_554 93.4(14)
O1 O1 O3 4_555 4_556 76.4(13)
O1 O1 O3 4_555 6_556 93.4(14)
O1 O1 O3 4_555 7_554 76.4(13)
O1 O1 O4 4_555 . 85.0(15)
O1 O1 O4 4_555 4_555 85.0(15)
O1 O1 O11 4_555 1_545 39.3(19)
O1 O1 O11 4_555 . 133(2)
O1 O1 O11 4_555 2_565 126(2)
O1 O1 O11 4_555 3_555 126(2)
O1 O1 O11 4_555 4_555 39.3(19)
O1 O1 O11 4_555 4_565 133(2)
O1 O1 O12 4_555 1_545 38.6(19)
O1 O1 O12 4_555 . 134(2)
O1 O1 O12 4_555 4_555 38.6(19)
O1 O1 O12 4_555 4_565 134(2)
O3 O1 O3 1_554 4_556 102.0(6)
O3 O1 O3 1_554 6_556 101.2(6)
O3 O1 O3 1_554 7_554 17.1(4)
O3 O1 O4 1_554 . 172.7(5)
O3 O1 O4 1_554 4_555 86.0(3)
O3 O1 O11 1_554 1_545 77.2(6)
O3 O1 O11 1_554 . 69.6(6)
O3 O1 O11 1_554 2_565 65.2(5)
O3 O1 O11 1_554 3_555 49.1(5)
O3 O1 O11 1_554 4_555 62.5(5)
O3 O1 O11 1_554 4_565 51.5(5)
O3 O1 O12 1_554 1_545 120.4(5)
O3 O1 O12 1_554 . 119.1(6)
O3 O1 O12 1_554 4_555 111.6(5)
O3 O1 O12 1_554 4_565 109.1(6)
O3 O1 O3 4_556 6_556 17.1(4)
O3 O1 O3 4_556 7_554 97.6(6)
O3 O1 O4 4_556 . 84.6(3)
O3 O1 O4 4_556 4_555 160.0(6)
O3 O1 O11 4_556 1_545 47.4(5)
O3 O1 O11 4_556 . 66.2(5)
O3 O1 O11 4_556 2_565 62.3(5)
O3 O1 O11 4_556 3_555 76.3(5)
O3 O1 O11 4_556 4_555 63.7(5)
O3 O1 O11 4_556 4_565 82.1(6)
O3 O1 O12 4_556 1_545 97.4(5)
O3 O1 O12 4_556 . 121.6(5)
O3 O1 O12 4_556 4_555 105.2(5)
O3 O1 O12 4_556 4_565 132.7(5)
O3 O1 O3 6_556 7_554 102.0(6)
O3 O1 O4 6_556 . 86.0(3)
O3 O1 O4 6_556 4_555 172.7(5)
O3 O1 O11 6_556 1_545 62.5(5)
O3 O1 O11 6_556 . 51.5(5)
O3 O1 O11 6_556 2_565 49.1(5)
O3 O1 O11 6_556 3_555 65.2(5)
O3 O1 O11 6_556 4_555 77.2(6)
O3 O1 O11 6_556 4_565 69.6(6)
O3 O1 O12 6_556 1_545 111.6(5)
O3 O1 O12 6_556 . 109.1(6)
O3 O1 O12 6_556 4_555 120.4(5)
O3 O1 O12 6_556 4_565 119.1(6)
O3 O1 O4 7_554 . 160.0(6)
O3 O1 O4 7_554 4_555 84.6(3)
O3 O1 O11 7_554 1_545 63.7(5)
O3 O1 O11 7_554 . 82.1(6)
O3 O1 O11 7_554 2_565 76.3(5)
O3 O1 O11 7_554 3_555 62.3(5)
O3 O1 O11 7_554 4_555 47.4(5)
O3 O1 O11 7_554 4_565 66.2(5)
O3 O1 O12 7_554 1_545 105.2(5)
O3 O1 O12 7_554 . 132.7(5)
O3 O1 O12 7_554 4_555 97.4(5)
O3 O1 O12 7_554 4_565 121.6(5)
O4 O1 O4 . 4_555 86.8(4)
O4 O1 O11 . 1_545 105.6(5)
O4 O1 O11 . . 116.5(5)
O4 O1 O11 . 2_565 121.4(5)
O4 O1 O11 . 3_555 136.8(5)
O4 O1 O11 . 4_555 118.8(5)
O4 O1 O11 . 4_565 133.6(5)
O4 O1 O12 . 1_545 54.9(4)
O4 O1 O12 . . 58.6(4)
O4 O1 O12 . 4_555 63.1(4)
O4 O1 O12 . 4_565 67.6(5)
O4 O1 O11 4_555 1_545 118.8(5)
O4 O1 O11 4_555 . 133.6(5)
O4 O1 O11 4_555 2_565 136.8(5)
O4 O1 O11 4_555 3_555 121.4(5)
O4 O1 O11 4_555 4_555 105.6(5)
O4 O1 O11 4_555 4_565 116.5(5)
O4 O1 O12 4_555 1_545 63.1(4)
O4 O1 O12 4_555 . 67.6(5)
O4 O1 O12 4_555 4_555 54.9(4)
O4 O1 O12 4_555 4_565 58.6(4)
O11 O1 O11 1_545 . 94.1(6)
O11 O1 O11 1_545 2_565 86.7(6)
O11 O1 O11 1_545 3_555 89.4(6)
O11 O1 O11 1_545 4_555 17.8(5)
O11 O1 O11 1_545 4_565 97.3(7)
O11 O1 O12 1_545 1_545 76.1(6)
O11 O1 O12 1_545 . 163.6(6)
O11 O1 O12 1_545 4_555 77.7(6)
O11 O1 O12 1_545 4_565 172.3(7)
O11 O1 O11 . 2_565 7.9(5)
O11 O1 O11 . 3_555 20.5(6)
O11 O1 O11 . 4_555 97.3(7)
O11 O1 O11 . 4_565 20.4(6)
O11 O1 O12 . 1_545 163.0(6)
O11 O1 O12 . . 90.2(7)
O11 O1 O12 . 4_555 171.1(7)
O11 O1 O12 . 4_565 92.3(7)
O11 O1 O11 2_565 3_555 17.4(5)
O11 O1 O11 2_565 4_555 89.4(6)
O11 O1 O11 2_565 4_565 20.5(6)
O11 O1 O12 2_565 1_545 159.4(6)
O11 O1 O12 2_565 . 98.1(6)
O11 O1 O12 2_565 4_555 164.4(7)
O11 O1 O12 2_565 4_565 99.9(6)
O11 O1 O11 3_555 4_555 86.7(6)
O11 O1 O11 3_555 4_565 7.9(5)
O11 O1 O12 3_555 1_545 164.4(7)
O11 O1 O12 3_555 . 99.9(6)
O11 O1 O12 3_555 4_555 159.4(6)
O11 O1 O12 3_555 4_565 98.1(6)
O11 O1 O11 4_555 4_565 94.1(6)
O11 O1 O12 4_555 1_545 77.7(6)
O11 O1 O12 4_555 . 172.3(7)
O11 O1 O12 4_555 4_555 76.1(6)
O11 O1 O12 4_555 4_565 163.6(6)
O11 O1 O12 4_565 1_545 171.1(7)
O11 O1 O12 4_565 . 92.3(7)
O11 O1 O12 4_565 4_555 163.0(6)
O11 O1 O12 4_565 4_565 90.2(7)
O12 O1 O12 1_545 . 95.6(6)
O12 O1 O12 1_545 4_555 10.2(5)
O12 O1 O12 1_545 4_565 96.6(7)
O12 O1 O12 . 4_555 96.6(7)
O12 O1 O12 . 4_565 11.8(5)
O12 O1 O12 4_555 4_565 95.6(6)
Bi2 O2 Bi2 . 2_665 12.43(14)
Bi2 O2 Bi2 . 3_655 111.2(6)
Bi2 O2 Bi2 . 4_565 109.8(6)
Bi2 O2 Bi2' . 1_545 88.81(15)
Bi2 O2 Bi2' . . 8.26(12)
Bi2 O2 Bi2' . 2_655 90.08(15)
Bi2 O2 Bi2' . 2_665 15.92(14)
Bi2 O2 Bi2' . 3_645 159.9(5)
Bi2 O2 Bi2' . 3_655 103.1(6)
Bi2 O2 Bi2' . 4_555 156.5(4)
Bi2 O2 Bi2' . 4_565 101.5(6)
Bi2 O2 Fe2 . . 90.1(2)
Bi2 O2 Fe2 . 2_655 102.4(2)
Bi2 O2 Ti2 . . 90.1(2)
Bi2 O2 Ti2 . 2_655 102.4(2)
Bi2 O2 O2 . 2_655 124.4(3)
Bi2 O2 O4 . . 55.65(14)
Bi2 O2 O4 . 2_655 65.64(16)
Bi2 O2 O4 . 3_655 136.9(4)
Bi2 O2 O4 . 4_555 125.3(3)
Bi2 O2 O12 . . 61.1(4)
Bi2 O2 O12 . 2_665 72.2(4)
Bi2 O2 O12 . 3_655 81.1(5)
Bi2 O2 O12 . 4_565 70.6(4)
Bi2 O2 O12' . 1_545 110.3(4)
Bi2 O2 O12' . . 54.8(5)
Bi2 O2 O12' . 2_655 117.5(4)
Bi2 O2 O12' . 2_665 64.7(5)
Bi2 O2 O12' . 3_645 127.5(4)
Bi2 O2 O12' . 3_655 76.3(6)
Bi2 O2 O12' . 4_555 119.6(4)
Bi2 O2 O12' . 4_565 67.4(5)
Bi2 O2 Bi2 2_665 3_655 109.8(6)
Bi2 O2 Bi2 2_665 4_565 111.2(6)
Bi2 O2 Bi2' 2_665 1_545 90.08(15)
Bi2 O2 Bi2' 2_665 . 15.92(14)
Bi2 O2 Bi2' 2_665 2_655 88.81(15)
Bi2 O2 Bi2' 2_665 2_665 8.26(12)
Bi2 O2 Bi2' 2_665 3_645 156.5(4)
Bi2 O2 Bi2' 2_665 3_655 101.5(6)
Bi2 O2 Bi2' 2_665 4_555 159.9(5)
Bi2 O2 Bi2' 2_665 4_565 103.1(6)
Bi2 O2 Fe2 2_665 . 102.4(2)
Bi2 O2 Fe2 2_665 2_655 90.1(2)
Bi2 O2 Ti2 2_665 . 102.4(2)
Bi2 O2 Ti2 2_665 2_655 90.1(2)
Bi2 O2 O2 2_665 2_655 124.4(3)
Bi2 O2 O4 2_665 . 65.64(16)
Bi2 O2 O4 2_665 2_655 55.65(14)
Bi2 O2 O4 2_665 3_655 125.3(3)
Bi2 O2 O4 2_665 4_555 136.9(4)
Bi2 O2 O12 2_665 . 72.2(4)
Bi2 O2 O12 2_665 2_665 61.1(4)
Bi2 O2 O12 2_665 3_655 70.6(4)
Bi2 O2 O12 2_665 4_565 81.1(5)
Bi2 O2 O12' 2_665 1_545 117.5(4)
Bi2 O2 O12' 2_665 . 64.7(5)
Bi2 O2 O12' 2_665 2_655 110.3(4)
Bi2 O2 O12' 2_665 2_665 54.8(5)
Bi2 O2 O12' 2_665 3_645 119.6(4)
Bi2 O2 O12' 2_665 3_655 67.4(5)
Bi2 O2 O12' 2_665 4_555 127.5(4)
Bi2 O2 O12' 2_665 4_565 76.3(6)
Bi2 O2 Bi2 3_655 4_565 12.43(14)
Bi2 O2 Bi2' 3_655 1_545 159.9(5)
Bi2 O2 Bi2' 3_655 . 103.1(6)
Bi2 O2 Bi2' 3_655 2_655 156.5(4)
Bi2 O2 Bi2' 3_655 2_665 101.5(6)
Bi2 O2 Bi2' 3_655 3_645 88.81(15)
Bi2 O2 Bi2' 3_655 3_655 8.26(12)
Bi2 O2 Bi2' 3_655 4_555 90.08(15)
Bi2 O2 Bi2' 3_655 4_565 15.92(14)
Bi2 O2 Fe2 3_655 . 102.4(2)
Bi2 O2 Fe2 3_655 2_655 90.1(2)
Bi2 O2 Ti2 3_655 . 102.4(2)
Bi2 O2 Ti2 3_655 2_655 90.1(2)
Bi2 O2 O2 3_655 2_655 124.4(3)
Bi2 O2 O4 3_655 . 136.9(4)
Bi2 O2 O4 3_655 2_655 125.3(3)
Bi2 O2 O4 3_655 3_655 55.65(14)
Bi2 O2 O4 3_655 4_555 65.64(16)
Bi2 O2 O12 3_655 . 81.1(5)
Bi2 O2 O12 3_655 2_665 70.6(4)
Bi2 O2 O12 3_655 3_655 61.1(4)
Bi2 O2 O12 3_655 4_565 72.2(4)
Bi2 O2 O12' 3_655 1_545 127.5(4)
Bi2 O2 O12' 3_655 . 76.3(6)
Bi2 O2 O12' 3_655 2_655 119.6(4)
Bi2 O2 O12' 3_655 2_665 67.4(5)
Bi2 O2 O12' 3_655 3_645 110.3(4)
Bi2 O2 O12' 3_655 3_655 54.8(5)
Bi2 O2 O12' 3_655 4_555 117.5(4)
Bi2 O2 O12' 3_655 4_565 64.7(5)
Bi2 O2 Bi2' 4_565 1_545 156.5(4)
Bi2 O2 Bi2' 4_565 . 101.5(6)
Bi2 O2 Bi2' 4_565 2_655 159.9(5)
Bi2 O2 Bi2' 4_565 2_665 103.1(6)
Bi2 O2 Bi2' 4_565 3_645 90.08(15)
Bi2 O2 Bi2' 4_565 3_655 15.92(14)
Bi2 O2 Bi2' 4_565 4_555 88.81(15)
Bi2 O2 Bi2' 4_565 4_565 8.26(12)
Bi2 O2 Fe2 4_565 . 90.1(2)
Bi2 O2 Fe2 4_565 2_655 102.4(2)
Bi2 O2 Ti2 4_565 . 90.1(2)
Bi2 O2 Ti2 4_565 2_655 102.4(2)
Bi2 O2 O2 4_565 2_655 124.4(3)
Bi2 O2 O4 4_565 . 125.3(3)
Bi2 O2 O4 4_565 2_655 136.9(4)
Bi2 O2 O4 4_565 3_655 65.64(16)
Bi2 O2 O4 4_565 4_555 55.65(14)
Bi2 O2 O12 4_565 . 70.6(4)
Bi2 O2 O12 4_565 2_665 81.1(5)
Bi2 O2 O12 4_565 3_655 72.2(4)
Bi2 O2 O12 4_565 4_565 61.1(4)
Bi2 O2 O12' 4_565 1_545 119.6(4)
Bi2 O2 O12' 4_565 . 67.4(5)
Bi2 O2 O12' 4_565 2_655 127.5(4)
Bi2 O2 O12' 4_565 2_665 76.3(6)
Bi2 O2 O12' 4_565 3_645 117.5(4)
Bi2 O2 O12' 4_565 3_655 64.7(5)
Bi2 O2 O12' 4_565 4_555 110.3(4)
Bi2 O2 O12' 4_565 4_565 54.8(5)
Bi2' O2 Bi2' 1_545 . 96.80(17)
Bi2' O2 Bi2' 1_545 2_655 11.70(14)
Bi2' O2 Bi2' 1_545 2_665 98.32(17)
Bi2' O2 Bi2' 1_545 3_645 71.2(4)
Bi2' O2 Bi2' 1_545 3_655 168.0(5)
Bi2' O2 Bi2' 1_545 4_555 70.0(4)
Bi2' O2 Bi2' 1_545 4_565 162.2(4)
Bi2' O2 Fe2 1_545 . 75.1(4)
Bi2' O2 Fe2 1_545 2_655 86.8(4)
Bi2' O2 Ti2 1_545 . 75.1(4)
Bi2' O2 Ti2 1_545 2_655 86.8(4)
Bi2' O2 O2 1_545 2_655 35.6(2)
Bi2' O2 O4 1_545 . 53.8(2)
Bi2' O2 O4 1_545 2_655 63.4(2)
Bi2' O2 O4 1_545 3_655 110.6(5)
Bi2' O2 O4 1_545 4_555 102.1(4)
Bi2' O2 O12 1_545 . 108.8(3)
Bi2' O2 O12 1_545 2_665 119.3(3)
Bi2' O2 O12 1_545 3_655 126.5(4)
Bi2' O2 O12 1_545 4_565 115.3(3)
Bi2' O2 O12' 1_545 1_545 37.6(4)
Bi2' O2 O12' 1_545 . 116.6(4)
Bi2' O2 O12' 1_545 2_655 46.8(4)
Bi2' O2 O12' 1_545 2_665 126.0(4)
Bi2' O2 O12' 1_545 3_645 54.4(4)
Bi2' O2 O12' 1_545 3_655 136.2(5)
Bi2' O2 O12' 1_545 4_555 46.4(4)
Bi2' O2 O12' 1_545 4_565 125.6(5)
Bi2' O2 Bi2' . 2_655 98.32(17)
Bi2' O2 Bi2' . 2_665 14.85(17)
Bi2' O2 Bi2' . 3_645 168.0(5)
Bi2' O2 Bi2' . 3_655 95.2(6)
Bi2' O2 Bi2' . 4_555 162.2(4)
Bi2' O2 Bi2' . 4_565 93.3(6)
Bi2' O2 Fe2 . . 90.2(3)
Bi2' O2 Fe2 . 2_655 104.9(3)
Bi2' O2 Ti2 . . 90.2(3)
Bi2' O2 Ti2 . 2_655 104.9(3)
Bi2' O2 O2 . 2_655 132.4(3)
Bi2' O2 O4 . . 60.05(13)
Bi2' O2 O4 . 2_655 71.45(17)
Bi2' O2 O4 . 3_655 134.2(5)
Bi2' O2 O4 . 4_555 121.1(4)
Bi2' O2 O12 . . 56.4(4)
Bi2' O2 O12 . 2_665 70.0(5)
Bi2' O2 O12 . 3_655 78.0(5)
Bi2' O2 O12 . 4_565 65.2(4)
Bi2' O2 O12' . 1_545 115.9(4)
Bi2' O2 O12' . . 48.8(5)
Bi2' O2 O12' . 2_655 125.0(4)
Bi2' O2 O12' . 2_665 61.2(6)
Bi2' O2 O12' . 3_645 134.7(4)
Bi2' O2 O12' . 3_655 71.8(6)
Bi2' O2 O12' . 4_555 124.6(4)
Bi2' O2 O12' . 4_565 60.7(5)
Bi2' O2 Bi2' 2_655 2_665 96.80(17)
Bi2' O2 Bi2' 2_655 3_645 70.0(4)
Bi2' O2 Bi2' 2_655 3_655 162.2(4)
Bi2' O2 Bi2' 2_655 4_555 71.2(4)
Bi2' O2 Bi2' 2_655 4_565 168.0(5)
Bi2' O2 Fe2 2_655 . 86.8(4)
Bi2' O2 Fe2 2_655 2_655 75.1(4)
Bi2' O2 Ti2 2_655 . 86.8(4)
Bi2' O2 Ti2 2_655 2_655 75.1(4)
Bi2' O2 O2 2_655 2_655 35.6(2)
Bi2' O2 O4 2_655 . 63.4(2)
Bi2' O2 O4 2_655 2_655 53.8(2)
Bi2' O2 O4 2_655 3_655 102.1(4)
Bi2' O2 O4 2_655 4_555 110.6(5)
Bi2' O2 O12 2_655 . 119.3(3)
Bi2' O2 O12 2_655 2_665 108.8(3)
Bi2' O2 O12 2_655 3_655 115.3(3)
Bi2' O2 O12 2_655 4_565 126.5(4)
Bi2' O2 O12' 2_655 1_545 46.8(4)
Bi2' O2 O12' 2_655 . 126.0(4)
Bi2' O2 O12' 2_655 2_655 37.6(4)
Bi2' O2 O12' 2_655 2_665 116.6(4)
Bi2' O2 O12' 2_655 3_645 46.4(4)
Bi2' O2 O12' 2_655 3_655 125.6(5)
Bi2' O2 O12' 2_655 4_555 54.4(4)
Bi2' O2 O12' 2_655 4_565 136.2(5)
Bi2' O2 Bi2' 2_665 3_645 162.2(4)
Bi2' O2 Bi2' 2_665 3_655 93.3(6)
Bi2' O2 Bi2' 2_665 4_555 168.0(5)
Bi2' O2 Bi2' 2_665 4_565 95.2(6)
Bi2' O2 Fe2 2_665 . 104.9(3)
Bi2' O2 Fe2 2_665 2_655 90.2(3)
Bi2' O2 Ti2 2_665 . 104.9(3)
Bi2' O2 Ti2 2_665 2_655 90.2(3)
Bi2' O2 O2 2_665 2_655 132.4(3)
Bi2' O2 O4 2_665 . 71.45(17)
Bi2' O2 O4 2_665 2_655 60.05(13)
Bi2' O2 O4 2_665 3_655 121.1(4)
Bi2' O2 O4 2_665 4_555 134.2(5)
Bi2' O2 O12 2_665 . 70.0(5)
Bi2' O2 O12 2_665 2_665 56.4(4)
Bi2' O2 O12 2_665 3_655 65.2(4)
Bi2' O2 O12 2_665 4_565 78.0(5)
Bi2' O2 O12' 2_665 1_545 125.0(4)
Bi2' O2 O12' 2_665 . 61.2(6)
Bi2' O2 O12' 2_665 2_655 115.9(4)
Bi2' O2 O12' 2_665 2_665 48.8(5)
Bi2' O2 O12' 2_665 3_645 124.6(4)
Bi2' O2 O12' 2_665 3_655 60.7(5)
Bi2' O2 O12' 2_665 4_555 134.7(4)
Bi2' O2 O12' 2_665 4_565 71.8(6)
Bi2' O2 Bi2' 3_645 3_655 96.80(17)
Bi2' O2 Bi2' 3_645 4_555 11.70(14)
Bi2' O2 Bi2' 3_645 4_565 98.32(17)
Bi2' O2 Fe2 3_645 . 86.8(4)
Bi2' O2 Fe2 3_645 2_655 75.1(4)
Bi2' O2 Ti2 3_645 . 86.8(4)
Bi2' O2 Ti2 3_645 2_655 75.1(4)
Bi2' O2 O2 3_645 2_655 35.6(2)
Bi2' O2 O4 3_645 . 110.6(5)
Bi2' O2 O4 3_645 2_655 102.1(4)
Bi2' O2 O4 3_645 3_655 53.8(2)
Bi2' O2 O4 3_645 4_555 63.4(2)
Bi2' O2 O12 3_645 . 126.5(4)
Bi2' O2 O12 3_645 2_665 115.3(3)
Bi2' O2 O12 3_645 3_655 108.8(3)
Bi2' O2 O12 3_645 4_565 119.3(3)
Bi2' O2 O12' 3_645 1_545 54.4(4)
Bi2' O2 O12' 3_645 . 136.2(5)
Bi2' O2 O12' 3_645 2_655 46.4(4)
Bi2' O2 O12' 3_645 2_665 125.6(5)
Bi2' O2 O12' 3_645 3_645 37.6(4)
Bi2' O2 O12' 3_645 3_655 116.6(4)
Bi2' O2 O12' 3_645 4_555 46.8(4)
Bi2' O2 O12' 3_645 4_565 126.0(4)
Bi2' O2 Bi2' 3_655 4_555 98.32(17)
Bi2' O2 Bi2' 3_655 4_565 14.85(17)
Bi2' O2 Fe2 3_655 . 104.9(3)
Bi2' O2 Fe2 3_655 2_655 90.2(3)
Bi2' O2 Ti2 3_655 . 104.9(3)
Bi2' O2 Ti2 3_655 2_655 90.2(3)
Bi2' O2 O2 3_655 2_655 132.4(3)
Bi2' O2 O4 3_655 . 134.2(5)
Bi2' O2 O4 3_655 2_655 121.1(4)
Bi2' O2 O4 3_655 3_655 60.05(13)
Bi2' O2 O4 3_655 4_555 71.45(17)
Bi2' O2 O12 3_655 . 78.0(5)
Bi2' O2 O12 3_655 2_665 65.2(4)
Bi2' O2 O12 3_655 3_655 56.4(4)
Bi2' O2 O12 3_655 4_565 70.0(5)
Bi2' O2 O12' 3_655 1_545 134.7(4)
Bi2' O2 O12' 3_655 . 71.8(6)
Bi2' O2 O12' 3_655 2_655 124.6(4)
Bi2' O2 O12' 3_655 2_665 60.7(5)
Bi2' O2 O12' 3_655 3_645 115.9(4)
Bi2' O2 O12' 3_655 3_655 48.8(5)
Bi2' O2 O12' 3_655 4_555 125.0(4)
Bi2' O2 O12' 3_655 4_565 61.2(6)
Bi2' O2 Bi2' 4_555 4_565 96.80(17)
Bi2' O2 Fe2 4_555 . 75.1(4)
Bi2' O2 Fe2 4_555 2_655 86.8(4)
Bi2' O2 Ti2 4_555 . 75.1(4)
Bi2' O2 Ti2 4_555 2_655 86.8(4)
Bi2' O2 O2 4_555 2_655 35.6(2)
Bi2' O2 O4 4_555 . 102.1(4)
Bi2' O2 O4 4_555 2_655 110.6(5)
Bi2' O2 O4 4_555 3_655 63.4(2)
Bi2' O2 O4 4_555 4_555 53.8(2)
Bi2' O2 O12 4_555 . 115.3(3)
Bi2' O2 O12 4_555 2_665 126.5(4)
Bi2' O2 O12 4_555 3_655 119.3(3)
Bi2' O2 O12 4_555 4_565 108.8(3)
Bi2' O2 O12' 4_555 1_545 46.4(4)
Bi2' O2 O12' 4_555 . 125.6(5)
Bi2' O2 O12' 4_555 2_655 54.4(4)
Bi2' O2 O12' 4_555 2_665 136.2(5)
Bi2' O2 O12' 4_555 3_645 46.8(4)
Bi2' O2 O12' 4_555 3_655 126.0(4)
Bi2' O2 O12' 4_555 4_555 37.6(4)
Bi2' O2 O12' 4_555 4_565 116.6(4)
Bi2' O2 Fe2 4_565 . 90.2(3)
Bi2' O2 Fe2 4_565 2_655 104.9(3)
Bi2' O2 Ti2 4_565 . 90.2(3)
Bi2' O2 Ti2 4_565 2_655 104.9(3)
Bi2' O2 O2 4_565 2_655 132.4(3)
Bi2' O2 O4 4_565 . 121.1(4)
Bi2' O2 O4 4_565 2_655 134.2(5)
Bi2' O2 O4 4_565 3_655 71.45(17)
Bi2' O2 O4 4_565 4_555 60.05(13)
Bi2' O2 O12 4_565 . 65.2(4)
Bi2' O2 O12 4_565 2_665 78.0(5)
Bi2' O2 O12 4_565 3_655 70.0(5)
Bi2' O2 O12 4_565 4_565 56.4(4)
Bi2' O2 O12' 4_565 1_545 124.6(4)
Bi2' O2 O12' 4_565 . 60.7(5)
Bi2' O2 O12' 4_565 2_655 134.7(4)
Bi2' O2 O12' 4_565 2_665 71.8(6)
Bi2' O2 O12' 4_565 3_645 125.0(4)
Bi2' O2 O12' 4_565 3_655 61.2(6)
Bi2' O2 O12' 4_565 4_555 115.9(4)
Bi2' O2 O12' 4_565 4_565 48.8(5)
Fe2 O2 Fe2 . 2_655 157.8(9)
Fe2 O2 Ti2 . . 0.0(5)
Fe2 O2 Ti2 . 2_655 157.8(9)
Fe2 O2 O2 . 2_655 78.9(4)
Fe2 O2 O4 . . 44.31(15)
Fe2 O2 O4 . 2_655 131.2(3)
Fe2 O2 O4 . 3_655 131.2(3)
Fe2 O2 O4 . 4_555 44.31(15)
Fe2 O2 O12 . . 45.9(3)
Fe2 O2 O12 . 2_665 156.0(8)
Fe2 O2 O12 . 3_655 156.0(8)
Fe2 O2 O12 . 4_565 45.9(3)
Fe2 O2 O12' . 1_545 47.2(5)
Fe2 O2 O12' . . 57.8(5)
Fe2 O2 O12' . 2_655 110.7(7)
Fe2 O2 O12' . 2_665 144.1(8)
Fe2 O2 O12' . 3_645 110.7(7)
Fe2 O2 O12' . 3_655 144.1(8)
Fe2 O2 O12' . 4_555 47.2(5)
Fe2 O2 O12' . 4_565 57.8(5)
Fe2 O2 Ti2 2_655 . 157.8(9)
Fe2 O2 Ti2 2_655 2_655 0.0(5)
Fe2 O2 O2 2_655 2_655 78.9(4)
Fe2 O2 O4 2_655 . 131.2(3)
Fe2 O2 O4 2_655 2_655 44.31(15)
Fe2 O2 O4 2_655 3_655 44.31(15)
Fe2 O2 O4 2_655 4_555 131.2(3)
Fe2 O2 O12 2_655 . 156.0(8)
Fe2 O2 O12 2_655 2_665 45.9(3)
Fe2 O2 O12 2_655 3_655 45.9(3)
Fe2 O2 O12 2_655 4_565 156.0(8)
Fe2 O2 O12' 2_655 1_545 110.7(7)
Fe2 O2 O12' 2_655 . 144.1(8)
Fe2 O2 O12' 2_655 2_655 47.2(5)
Fe2 O2 O12' 2_655 2_665 57.8(5)
Fe2 O2 O12' 2_655 3_645 47.2(5)
Fe2 O2 O12' 2_655 3_655 57.8(5)
Fe2 O2 O12' 2_655 4_555 110.7(7)
Fe2 O2 O12' 2_655 4_565 144.1(8)
Ti2 O2 Ti2 . 2_655 157.8(9)
Ti2 O2 O2 . 2_655 78.9(4)
Ti2 O2 O4 . . 44.31(15)
Ti2 O2 O4 . 2_655 131.2(3)
Ti2 O2 O4 . 3_655 131.2(3)
Ti2 O2 O4 . 4_555 44.31(15)
Ti2 O2 O12 . . 45.9(3)
Ti2 O2 O12 . 2_665 156.0(8)
Ti2 O2 O12 . 3_655 156.0(8)
Ti2 O2 O12 . 4_565 45.9(3)
Ti2 O2 O12' . 1_545 47.2(5)
Ti2 O2 O12' . . 57.8(5)
Ti2 O2 O12' . 2_655 110.7(7)
Ti2 O2 O12' . 2_665 144.1(8)
Ti2 O2 O12' . 3_645 110.7(7)
Ti2 O2 O12' . 3_655 144.1(8)
Ti2 O2 O12' . 4_555 47.2(5)
Ti2 O2 O12' . 4_565 57.8(5)
Ti2 O2 O2 2_655 2_655 78.9(4)
Ti2 O2 O4 2_655 . 131.2(3)
Ti2 O2 O4 2_655 2_655 44.31(15)
Ti2 O2 O4 2_655 3_655 44.31(15)
Ti2 O2 O4 2_655 4_555 131.2(3)
Ti2 O2 O12 2_655 . 156.0(8)
Ti2 O2 O12 2_655 2_665 45.9(3)
Ti2 O2 O12 2_655 3_655 45.9(3)
Ti2 O2 O12 2_655 4_565 156.0(8)
Ti2 O2 O12' 2_655 1_545 110.7(7)
Ti2 O2 O12' 2_655 . 144.1(8)
Ti2 O2 O12' 2_655 2_655 47.2(5)
Ti2 O2 O12' 2_655 2_665 57.8(5)
Ti2 O2 O12' 2_655 3_645 47.2(5)
Ti2 O2 O12' 2_655 3_655 57.8(5)
Ti2 O2 O12' 2_655 4_555 110.7(7)
Ti2 O2 O12' 2_655 4_565 144.1(8)
O2 O2 O4 2_655 . 81.6(3)
O2 O2 O4 2_655 2_655 81.6(3)
O2 O2 O4 2_655 3_655 81.6(3)
O2 O2 O4 2_655 4_555 81.6(3)
O2 O2 O12 2_655 . 124.4(4)
O2 O2 O12 2_655 2_665 124.4(4)
O2 O2 O12 2_655 3_655 124.4(4)
O2 O2 O12 2_655 4_565 124.4(4)
O2 O2 O12' 2_655 1_545 32.3(4)
O2 O2 O12' 2_655 . 136.0(5)
O2 O2 O12' 2_655 2_655 32.3(4)
O2 O2 O12' 2_655 2_665 136.0(5)
O2 O2 O12' 2_655 3_645 32.3(4)
O2 O2 O12' 2_655 3_655 136.0(5)
O2 O2 O12' 2_655 4_555 32.3(4)
O2 O2 O12' 2_655 4_565 136.0(5)
O4 O2 O4 . 2_655 88.9(2)
O4 O2 O4 . 3_655 163.1(7)
O4 O2 O4 . 4_555 88.6(2)
O4 O2 O12 . . 56.2(3)
O4 O2 O12 . 2_665 126.4(5)
O4 O2 O12 . 3_655 136.2(5)
O4 O2 O12 . 4_565 64.7(4)
O4 O2 O12' . 1_545 56.2(4)
O4 O2 O12' . . 62.9(4)
O4 O2 O12' . 2_655 100.5(6)
O4 O2 O12' . 2_665 120.2(6)
O4 O2 O12' . 3_645 107.9(6)
O4 O2 O12' . 3_655 131.8(6)
O4 O2 O12' . 4_555 64.5(4)
O4 O2 O12' . 4_565 73.0(5)
O4 O2 O4 2_655 3_655 88.6(2)
O4 O2 O4 2_655 4_555 163.1(7)
O4 O2 O12 2_655 . 126.4(5)
O4 O2 O12 2_655 2_665 56.2(3)
O4 O2 O12 2_655 3_655 64.7(4)
O4 O2 O12 2_655 4_565 136.2(5)
O4 O2 O12' 2_655 1_545 100.5(6)
O4 O2 O12' 2_655 . 120.2(6)
O4 O2 O12' 2_655 2_655 56.2(4)
O4 O2 O12' 2_655 2_665 62.9(4)
O4 O2 O12' 2_655 3_645 64.5(4)
O4 O2 O12' 2_655 3_655 73.0(5)
O4 O2 O12' 2_655 4_555 107.9(6)
O4 O2 O12' 2_655 4_565 131.8(6)
O4 O2 O4 3_655 4_555 88.9(2)
O4 O2 O12 3_655 . 136.2(5)
O4 O2 O12 3_655 2_665 64.7(4)
O4 O2 O12 3_655 3_655 56.2(3)
O4 O2 O12 3_655 4_565 126.4(5)
O4 O2 O12' 3_655 1_545 107.9(6)
O4 O2 O12' 3_655 . 131.8(6)
O4 O2 O12' 3_655 2_655 64.5(4)
O4 O2 O12' 3_655 2_665 73.0(5)
O4 O2 O12' 3_655 3_645 56.2(4)
O4 O2 O12' 3_655 3_655 62.9(4)
O4 O2 O12' 3_655 4_555 100.5(6)
O4 O2 O12' 3_655 4_565 120.2(6)
O4 O2 O12 4_555 . 64.7(4)
O4 O2 O12 4_555 2_665 136.2(5)
O4 O2 O12 4_555 3_655 126.4(5)
O4 O2 O12 4_555 4_565 56.2(3)
O4 O2 O12' 4_555 1_545 64.5(4)
O4 O2 O12' 4_555 . 73.0(5)
O4 O2 O12' 4_555 2_655 107.9(6)
O4 O2 O12' 4_555 2_665 131.8(6)
O4 O2 O12' 4_555 3_645 100.5(6)
O4 O2 O12' 4_555 3_655 120.2(6)
O4 O2 O12' 4_555 4_555 56.2(4)
O4 O2 O12' 4_555 4_565 62.9(4)
O12 O2 O12 . 2_665 110.2(7)
O12 O2 O12 . 3_655 111.2(7)
O12 O2 O12 . 4_565 10.5(5)
O12 O2 O12' . 1_545 92.1(5)
O12 O2 O12' . . 11.9(5)
O12 O2 O12' . 2_655 154.3(6)
O12 O2 O12' . 2_665 98.3(8)
O12 O2 O12' . 3_645 156.6(7)
O12 O2 O12' . 3_655 99.5(8)
O12 O2 O12' . 4_555 93.1(5)
O12 O2 O12' . 4_565 16.9(5)
O12 O2 O12 2_665 3_655 10.5(5)
O12 O2 O12 2_665 4_565 111.2(7)
O12 O2 O12' 2_665 1_545 154.3(6)
O12 O2 O12' 2_665 . 98.3(8)
O12 O2 O12' 2_665 2_655 92.1(5)
O12 O2 O12' 2_665 2_665 11.9(5)
O12 O2 O12' 2_665 3_645 93.1(5)
O12 O2 O12' 2_665 3_655 16.9(5)
O12 O2 O12' 2_665 4_555 156.6(7)
O12 O2 O12' 2_665 4_565 99.5(8)
O12 O2 O12 3_655 4_565 110.2(7)
O12 O2 O12' 3_655 1_545 156.6(7)
O12 O2 O12' 3_655 . 99.5(8)
O12 O2 O12' 3_655 2_655 93.1(5)
O12 O2 O12' 3_655 2_665 16.9(5)
O12 O2 O12' 3_655 3_645 92.1(5)
O12 O2 O12' 3_655 3_655 11.9(5)
O12 O2 O12' 3_655 4_555 154.3(6)
O12 O2 O12' 3_655 4_565 98.3(8)
O12 O2 O12' 4_565 1_545 93.1(5)
O12 O2 O12' 4_565 . 16.9(5)
O12 O2 O12' 4_565 2_655 156.6(7)
O12 O2 O12' 4_565 2_665 99.5(8)
O12 O2 O12' 4_565 3_645 154.3(6)
O12 O2 O12' 4_565 3_655 98.3(8)
O12 O2 O12' 4_565 4_555 92.1(5)
O12 O2 O12' 4_565 4_565 11.9(5)
O12' O2 O12' 1_545 . 103.7(6)
O12' O2 O12' 1_545 2_655 63.5(7)
O12' O2 O12' 1_545 2_665 163.4(6)
O12' O2 O12' 1_545 3_645 64.6(6)
O12' O2 O12' 1_545 3_655 168.3(7)
O12' O2 O12' 1_545 4_555 10.3(5)
O12' O2 O12' 1_545 4_565 105.0(6)
O12' O2 O12' . 2_655 163.4(6)
O12' O2 O12' . 2_665 86.4(9)
O12' O2 O12' . 3_645 168.3(7)
O12' O2 O12' . 3_655 88.0(9)
O12' O2 O12' . 4_555 105.0(6)
O12' O2 O12' . 4_565 13.4(6)
O12' O2 O12' 2_655 2_665 103.7(6)
O12' O2 O12' 2_655 3_645 10.3(5)
O12' O2 O12' 2_655 3_655 105.0(6)
O12' O2 O12' 2_655 4_555 64.6(6)
O12' O2 O12' 2_655 4_565 168.3(7)
O12' O2 O12' 2_665 3_645 105.0(6)
O12' O2 O12' 2_665 3_655 13.4(6)
O12' O2 O12' 2_665 4_555 168.3(7)
O12' O2 O12' 2_665 4_565 88.0(9)
O12' O2 O12' 3_645 3_655 103.7(6)
O12' O2 O12' 3_645 4_555 63.5(7)
O12' O2 O12' 3_645 4_565 163.4(6)
O12' O2 O12' 3_655 4_555 163.4(6)
O12' O2 O12' 3_655 4_565 86.4(9)
O12' O2 O12' 4_555 4_565 103.7(6)
Bi1 O3 Bi1 3_556 4_556 158.2(6)
Bi1 O3 Bi1 3_556 4_566 97.3(5)
Bi1 O3 Bi1' 3_556 3_556 11.19(13)
Bi1 O3 Bi1' 3_556 4_556 158.9(6)
Bi1 O3 Bi1' 3_556 4_566 100.6(5)
Bi1 O3 Fe1 3_556 1_556 89.5(5)
Bi1 O3 Ti1 3_556 1_556 89.5(5)
Bi1 O3 Fe3 3_556 3_556 89.8(5)
Bi1 O3 Ti3 3_556 3_556 89.8(5)
Bi1 O3 O1 3_556 1_556 122.8(5)
Bi1 O3 O1 3_556 4_556 129.3(5)
Bi1 O3 O3 3_556 2_555 88.7(12)
Bi1 O3 O3 3_556 7_555 126.3(16)
Bi1 O3 O3 3_556 8_555 36.3(15)
Bi1 O3 O5 3_556 3_556 57.7(3)
Bi1 O3 O5 3_556 4_556 128.8(5)
Bi1 O3 O11 3_556 1_556 71.4(5)
Bi1 O3 O11 3_556 2_566 62.4(5)
Bi1 O3 O11 3_556 3_546 108.0(6)
Bi1 O3 O11 3_556 3_556 53.3(6)
Bi1 O3 O11 3_556 4_556 118.3(7)
Bi1 O3 O11 3_556 4_566 65.3(6)
Bi1 O3 O13 3_556 3_556 62.5(3)
Bi1 O3 Bi1 4_556 4_566 104.4(6)
Bi1 O3 Bi1' 4_556 3_556 153.8(5)
Bi1 O3 Bi1' 4_556 4_556 10.95(12)
Bi1 O3 Bi1' 4_556 4_566 100.7(5)
Bi1 O3 Fe1 4_556 1_556 85.1(4)
Bi1 O3 Ti1 4_556 1_556 85.1(4)
Bi1 O3 Fe3 4_556 3_556 85.6(4)
Bi1 O3 Ti3 4_556 3_556 85.6(4)
Bi1 O3 O1 4_556 1_556 67.3(4)
Bi1 O3 O1 4_556 4_556 58.2(4)
Bi1 O3 O3 4_556 2_555 69.5(10)
Bi1 O3 O3 4_556 7_555 31.9(13)
Bi1 O3 O3 4_556 8_555 121.9(17)
Bi1 O3 O5 4_556 3_556 106.7(4)
Bi1 O3 O5 4_556 4_556 61.0(3)
Bi1 O3 O11 4_556 1_556 116.4(6)
Bi1 O3 O11 4_556 2_566 122.3(5)
Bi1 O3 O11 4_556 3_546 54.9(5)
Bi1 O3 O11 4_556 3_556 133.9(7)
Bi1 O3 O11 4_556 4_556 46.3(5)
Bi1 O3 O11 4_556 4_566 125.8(7)
Bi1 O3 O13 4_556 3_556 126.1(5)
Bi1 O3 Bi1' 4_566 3_556 99.5(5)
Bi1 O3 Bi1' 4_566 4_556 101.1(5)
Bi1 O3 Bi1' 4_566 4_566 13.70(17)
Bi1 O3 Fe1 4_566 1_556 103.6(6)
Bi1 O3 Ti1 4_566 1_556 103.6(6)
Bi1 O3 Fe3 4_566 3_556 103.2(6)
Bi1 O3 Ti3 4_566 3_556 103.2(6)
Bi1 O3 O1 4_566 1_556 66.7(5)
Bi1 O3 O1 4_566 4_556 75.2(5)
Bi1 O3 O3 4_566 2_555 174.0(14)
Bi1 O3 O3 4_566 7_555 136.4(17)
Bi1 O3 O3 4_566 8_555 133.6(18)
Bi1 O3 O5 4_566 3_556 129.4(6)
Bi1 O3 O5 4_566 4_556 70.9(4)
Bi1 O3 O11 4_566 1_556 68.2(5)
Bi1 O3 O11 4_566 2_566 76.4(5)
Bi1 O3 O11 4_566 3_546 135.9(7)
Bi1 O3 O11 4_566 3_556 72.4(6)
Bi1 O3 O11 4_566 4_556 126.8(7)
Bi1 O3 O11 4_566 4_566 60.9(6)
Bi1 O3 O13 4_566 3_556 69.2(4)
Bi1' O3 Bi1' 3_556 4_556 150.3(5)
Bi1' O3 Bi1' 3_556 4_566 100.1(5)
Bi1' O3 Fe1 3_556 1_556 99.6(5)
Bi1' O3 Ti1 3_556 1_556 99.6(5)
Bi1' O3 Fe3 3_556 3_556 78.7(4)
Bi1' O3 Ti3 3_556 3_556 78.7(4)
Bi1' O3 O1 3_556 1_556 133.8(5)
Bi1' O3 O1 3_556 4_556 140.5(5)
Bi1' O3 O3 3_556 2_555 86.4(11)
Bi1' O3 O3 3_556 7_555 123.3(16)
Bi1' O3 O3 3_556 8_555 35.4(15)
Bi1' O3 O5 3_556 3_556 48.3(3)
Bi1' O3 O5 3_556 4_556 119.0(5)
Bi1' O3 O11 3_556 1_556 82.3(5)
Bi1' O3 O11 3_556 2_566 73.5(5)
Bi1' O3 O11 3_556 3_546 112.3(6)
Bi1' O3 O11 3_556 3_556 64.1(6)
Bi1' O3 O11 3_556 4_556 123.2(7)
Bi1' O3 O11 3_556 4_566 75.6(6)
Bi1' O3 O13 3_556 3_556 54.2(3)
Bi1' O3 Bi1' 4_556 4_566 95.1(5)
Bi1' O3 Fe1 4_556 1_556 96.0(5)
Bi1' O3 Ti1 4_556 1_556 96.0(5)
Bi1' O3 Fe3 4_556 3_556 76.1(4)
Bi1' O3 Ti3 4_556 3_556 76.1(4)
Bi1' O3 O1 4_556 1_556 74.5(4)
Bi1' O3 O1 4_556 4_556 66.2(4)
Bi1' O3 O3 4_556 2_555 73.0(10)
Bi1' O3 O3 4_556 7_555 36.4(13)
Bi1' O3 O3 4_556 8_555 124.5(17)
Bi1' O3 O5 4_556 3_556 102.1(4)
Bi1' O3 O5 4_556 4_556 50.5(3)
Bi1' O3 O11 4_556 1_556 125.3(6)
Bi1' O3 O11 4_556 2_566 132.2(6)
Bi1' O3 O11 4_556 3_546 64.6(5)
Bi1' O3 O11 4_556 3_556 143.3(7)
Bi1' O3 O11 4_556 4_556 56.7(5)
Bi1' O3 O11 4_556 4_566 133.5(8)
Bi1' O3 O13 4_556 3_556 115.1(5)
Bi1' O3 Fe1 4_566 1_556 116.7(6)
Bi1' O3 Ti1 4_566 1_556 116.7(6)
Bi1' O3 Fe3 4_566 3_556 89.8(5)
Bi1' O3 Ti3 4_566 3_556 89.8(5)
Bi1' O3 O1 4_566 1_556 76.3(5)
Bi1' O3 O1 4_566 4_556 83.6(5)
Bi1' O3 O3 4_566 2_555 163.9(13)
Bi1' O3 O3 4_566 7_555 131.5(16)
Bi1' O3 O3 4_566 8_555 135.5(18)
Bi1' O3 O5 4_566 3_556 120.0(5)
Bi1' O3 O5 4_566 4_556 58.6(3)
Bi1' O3 O11 4_566 1_556 81.8(5)
Bi1' O3 O11 4_566 2_566 89.6(5)
Bi1' O3 O11 4_566 3_546 143.5(7)
Bi1' O3 O11 4_566 3_556 84.6(6)
Bi1' O3 O11 4_566 4_556 132.9(7)
Bi1' O3 O11 4_566 4_566 74.0(6)
Bi1' O3 O13 4_566 3_556 60.4(3)
Fe1 O3 Ti1 1_556 1_556 0.0(5)
Fe1 O3 Fe3 1_556 3_556 153.1(7)
Fe1 O3 Ti3 1_556 3_556 153.1(7)
Fe1 O3 O1 1_556 1_556 48.0(3)
Fe1 O3 O1 1_556 4_556 46.7(3)
Fe1 O3 O3 1_556 2_555 76.2(10)
Fe1 O3 O3 1_556 7_555 79.1(13)
Fe1 O3 O3 1_556 8_555 81.6(17)
Fe1 O3 O5 1_556 3_556 117.9(6)
Fe1 O3 O5 1_556 4_556 141.4(7)
Fe1 O3 O11 1_556 1_556 42.9(3)
Fe1 O3 O11 1_556 2_566 41.8(3)
Fe1 O3 O11 1_556 3_546 43.3(4)
Fe1 O3 O11 1_556 3_556 53.2(4)
Fe1 O3 O11 1_556 4_556 44.4(4)
Fe1 O3 O11 1_556 4_566 54.3(5)
Fe1 O3 O13 1_556 3_556 148.8(6)
Ti1 O3 Fe3 1_556 3_556 153.1(7)
Ti1 O3 Ti3 1_556 3_556 153.1(7)
Ti1 O3 O1 1_556 1_556 48.0(3)
Ti1 O3 O1 1_556 4_556 46.7(3)
Ti1 O3 O3 1_556 2_555 76.2(10)
Ti1 O3 O3 1_556 7_555 79.1(13)
Ti1 O3 O3 1_556 8_555 81.6(17)
Ti1 O3 O5 1_556 3_556 117.9(6)
Ti1 O3 O5 1_556 4_556 141.4(7)
Ti1 O3 O11 1_556 1_556 42.9(3)
Ti1 O3 O11 1_556 2_566 41.8(3)
Ti1 O3 O11 1_556 3_546 43.3(4)
Ti1 O3 O11 1_556 3_556 53.2(4)
Ti1 O3 O11 1_556 4_556 44.4(4)
Ti1 O3 O11 1_556 4_566 54.3(5)
Ti1 O3 O13 1_556 3_556 148.8(6)
Fe3 O3 Ti3 3_556 3_556 0.0(5)
Fe3 O3 O1 3_556 1_556 146.0(7)
Fe3 O3 O1 3_556 4_556 140.9(6)
Fe3 O3 O3 3_556 2_555 76.9(10)
Fe3 O3 O3 3_556 7_555 79.7(13)
Fe3 O3 O3 3_556 8_555 82.1(17)
Fe3 O3 O5 3_556 3_556 42.3(3)
Fe3 O3 O5 3_556 4_556 48.7(3)
Fe3 O3 O11 3_556 1_556 157.5(6)
Fe3 O3 O11 3_556 2_566 151.6(7)
Fe3 O3 O11 3_556 3_546 112.1(6)
Fe3 O3 O11 3_556 3_556 140.5(8)
Fe3 O3 O11 3_556 4_556 114.3(6)
Fe3 O3 O11 3_556 4_566 146.4(7)
Fe3 O3 O13 3_556 3_556 48.2(3)
Ti3 O3 O1 3_556 1_556 146.0(7)
Ti3 O3 O1 3_556 4_556 140.9(6)
Ti3 O3 O3 3_556 2_555 76.9(10)
Ti3 O3 O3 3_556 7_555 79.7(13)
Ti3 O3 O3 3_556 8_555 82.1(17)
Ti3 O3 O5 3_556 3_556 42.3(3)
Ti3 O3 O5 3_556 4_556 48.7(3)
Ti3 O3 O11 3_556 1_556 157.5(6)
Ti3 O3 O11 3_556 2_566 151.6(7)
Ti3 O3 O11 3_556 3_546 112.1(6)
Ti3 O3 O11 3_556 3_556 140.5(8)
Ti3 O3 O11 3_556 4_556 114.3(6)
Ti3 O3 O11 3_556 4_566 146.4(7)
Ti3 O3 O13 3_556 3_556 48.2(3)
O1 O3 O1 1_556 4_556 10.2(4)
O1 O3 O3 1_556 2_555 109.8(12)
O1 O3 O3 1_556 7_555 86.6(14)
O1 O3 O3 1_556 8_555 129.2(18)
O1 O3 O5 1_556 3_556 163.7(6)
O1 O3 O5 1_556 4_556 98.6(6)
O1 O3 O11 1_556 1_556 51.5(5)
O1 O3 O11 1_556 2_566 60.5(5)
O1 O3 O11 1_556 3_546 69.3(6)
O1 O3 O11 1_556 3_556 69.7(7)
O1 O3 O11 1_556 4_556 61.0(5)
O1 O3 O11 1_556 4_566 59.0(6)
O1 O3 O13 1_556 3_556 135.9(6)
O1 O3 O3 4_556 2_555 100.9(11)
O1 O3 O3 4_556 7_555 76.4(14)
O1 O3 O3 4_556 8_555 127.9(18)
O1 O3 O5 4_556 3_556 155.4(6)
O1 O3 O5 4_556 4_556 96.7(5)
O1 O3 O11 4_556 1_556 59.1(5)
O1 O3 O11 4_556 2_566 67.1(5)
O1 O3 O11 4_556 3_546 60.8(6)
O1 O3 O11 4_556 3_556 77.3(6)
O1 O3 O11 4_556 4_556 51.8(5)
O1 O3 O11 4_556 4_566 67.6(6)
O1 O3 O13 4_556 3_556 144.0(6)
O3 O3 O3 2_555 7_555 37.6(14)
O3 O3 O3 2_555 8_555 52.4(17)
O3 O3 O5 2_555 3_556 54.5(10)
O3 O3 O5 2_555 4_556 105.4(11)
O3 O3 O11 2_555 1_556 113.9(12)
O3 O3 O11 2_555 2_566 106.5(12)
O3 O3 O11 2_555 3_546 40.6(10)
O3 O3 O11 2_555 3_556 111.5(13)
O3 O3 O11 2_555 4_556 49.0(10)
O3 O3 O11 2_555 4_566 122.1(13)
O3 O3 O13 2_555 3_556 114.2(12)
O3 O3 O3 7_555 8_555 90(2)
O3 O3 O5 7_555 3_556 81.9(14)
O3 O3 O5 7_555 4_556 80.4(14)
O3 O3 O11 7_555 1_556 121.3(14)
O3 O3 O11 7_555 2_566 120.6(14)
O3 O3 O11 7_555 3_546 36.7(12)
O3 O3 O11 7_555 3_556 131.2(15)
O3 O3 O11 7_555 4_556 35.0(12)
O3 O3 O11 7_555 4_566 133.0(15)
O3 O3 O13 7_555 3_556 127.8(14)
O3 O3 O5 8_555 3_556 39.8(15)
O3 O3 O5 8_555 4_556 130.7(18)
O3 O3 O11 8_555 1_556 89.4(17)
O3 O3 O11 8_555 2_566 78.6(17)
O3 O3 O11 8_555 3_546 78.3(17)
O3 O3 O11 8_555 3_556 75.2(17)
O3 O3 O11 8_555 4_556 89.3(17)
O3 O3 O11 8_555 4_566 89.2(18)
O3 O3 O13 8_555 3_556 82.8(16)
O5 O3 O5 3_556 4_556 90.9(5)
O5 O3 O11 3_556 1_556 126.8(7)
O5 O3 O11 3_556 2_566 116.3(6)
O5 O3 O11 3_556 3_546 94.7(6)
O5 O3 O11 3_556 3_556 109.8(8)
O5 O3 O11 3_556 4_556 103.5(6)
O5 O3 O11 3_556 4_566 122.8(8)
O5 O3 O13 3_556 3_556 60.2(3)
O5 O3 O11 4_556 1_556 136.6(7)
O5 O3 O11 4_556 2_566 146.4(7)
O5 O3 O11 4_556 3_546 114.5(6)
O5 O3 O11 4_556 3_556 143.1(8)
O5 O3 O11 4_556 4_556 107.2(6)
O5 O3 O11 4_556 4_566 131.6(8)
O5 O3 O13 4_556 3_556 66.9(4)
O11 O3 O11 1_556 2_566 10.7(6)
O11 O3 O11 1_556 3_546 86.2(5)
O11 O3 O11 1_556 3_556 18.3(6)
O11 O3 O11 1_556 4_556 86.3(5)
O11 O3 O11 1_556 4_566 11.7(4)
O11 O3 O13 1_556 3_556 110.2(5)
O11 O3 O11 2_566 3_546 84.1(5)
O11 O3 O11 2_566 3_556 11.9(4)
O11 O3 O11 2_566 4_556 86.2(5)
O11 O3 O11 2_566 4_566 15.7(6)
O11 O3 O13 2_566 3_556 108.4(5)
O11 O3 O11 3_546 3_556 94.5(6)
O11 O3 O11 3_546 4_556 11.1(6)
O11 O3 O11 3_546 4_566 97.6(6)
O11 O3 O13 3_546 3_556 154.8(7)
O11 O3 O11 3_556 4_556 97.5(6)
O11 O3 O11 3_556 4_566 14.0(8)
O11 O3 O13 3_556 3_556 96.6(6)
O11 O3 O11 4_556 4_566 97.9(6)
O11 O3 O13 4_556 3_556 161.5(7)
O11 O3 O13 4_566 3_556 98.6(6)
Bi1 O4 Bi1 1_545 . 81.1(2)
Bi1 O4 Bi1' 1_545 1_545 10.87(11)
Bi1 O4 Bi1' 1_545 . 83.2(2)
Bi1 O4 Bi2 1_545 1_545 89.25(11)
Bi1 O4 Bi2 1_545 . 166.8(3)
Bi1 O4 Bi2 1_545 2_655 97.99(9)
Bi1 O4 Bi2 1_545 2_665 171.4(3)
Bi1 O4 Bi2' 1_545 1_545 89.88(10)
Bi1 O4 Bi2' 1_545 . 170.3(3)
Bi1 O4 Bi2' 1_545 2_655 98.55(8)
Bi1 O4 Bi2' 1_545 2_665 177.5(3)
Bi1 O4 Fe2 1_545 . 89.9(3)
Bi1 O4 Ti2 1_545 . 89.9(3)
Bi1 O4 Fe4 1_545 . 86.7(3)
Bi1 O4 Ti4 1_545 . 86.7(3)
Bi1 O4 O1 1_545 . 62.9(3)
Bi1 O4 O1 1_545 4_555 55.3(3)
Bi1 O4 O2 1_545 . 131.4(3)
Bi1 O4 O2 1_545 2_655 118.1(3)
Bi1 O4 O5 1_545 . 53.60(16)
Bi1 O4 O6 1_545 . 117.7(2)
Bi1 O4 O12 1_545 1_545 57.1(5)
Bi1 O4 O12 1_545 . 115.7(5)
Bi1 O4 O12 1_545 4_555 62.0(4)
Bi1 O4 O12 1_545 4_565 113.0(5)
Bi1 O4 O12' 1_545 1_545 71.7(4)
Bi1 O4 O12' 1_545 . 130.8(5)
Bi1 O4 O12' 1_545 4_555 74.4(4)
Bi1 O4 O12' 1_545 4_565 125.8(5)
Bi1 O4 O14 1_545 1_545 55.32(18)
Bi1 O4 O14 1_545 . 111.3(3)
Bi1 O4 Bi1' . 1_545 83.2(2)
Bi1 O4 Bi1' . . 10.87(11)
Bi1 O4 Bi2 . 1_545 166.8(3)
Bi1 O4 Bi2 . . 89.25(11)
Bi1 O4 Bi2 . 2_655 171.4(3)
Bi1 O4 Bi2 . 2_665 97.99(9)
Bi1 O4 Bi2' . 1_545 170.3(3)
Bi1 O4 Bi2' . . 89.88(10)
Bi1 O4 Bi2' . 2_655 177.5(3)
Bi1 O4 Bi2' . 2_665 98.55(8)
Bi1 O4 Fe2 . . 89.9(3)
Bi1 O4 Ti2 . . 89.9(3)
Bi1 O4 Fe4 . . 86.7(3)
Bi1 O4 Ti4 . . 86.7(3)
Bi1 O4 O1 . . 55.3(3)
Bi1 O4 O1 . 4_555 62.9(3)
Bi1 O4 O2 . . 118.1(3)
Bi1 O4 O2 . 2_655 131.4(3)
Bi1 O4 O5 . . 53.60(16)
Bi1 O4 O6 . . 117.7(2)
Bi1 O4 O12 . 1_545 115.7(5)
Bi1 O4 O12 . . 57.1(5)
Bi1 O4 O12 . 4_555 113.0(5)
Bi1 O4 O12 . 4_565 62.0(4)
Bi1 O4 O12' . 1_545 130.8(5)
Bi1 O4 O12' . . 71.7(4)
Bi1 O4 O12' . 4_555 125.8(5)
Bi1 O4 O12' . 4_565 74.4(4)
Bi1 O4 O14 . 1_545 111.3(3)
Bi1 O4 O14 . . 55.32(18)
Bi1' O4 Bi1' 1_545 . 83.3(2)
Bi1' O4 Bi2 1_545 1_545 85.66(12)
Bi1' O4 Bi2 1_545 . 158.9(3)
Bi1' O4 Bi2 1_545 2_655 94.34(10)
Bi1' O4 Bi2 1_545 2_665 160.8(3)
Bi1' O4 Bi2' 1_545 1_545 88.62(11)
Bi1' O4 Bi2' 1_545 . 170.2(3)
Bi1' O4 Bi2' 1_545 2_655 96.90(9)
Bi1' O4 Bi2' 1_545 2_665 171.6(3)
Bi1' O4 Fe2 1_545 . 100.6(3)
Bi1' O4 Ti2 1_545 . 100.6(3)
Bi1' O4 Fe4 1_545 . 76.1(2)
Bi1' O4 Ti4 1_545 . 76.1(2)
Bi1' O4 O1 1_545 . 72.9(3)
Bi1' O4 O1 1_545 4_555 65.7(3)
Bi1' O4 O2 1_545 . 139.2(3)
Bi1' O4 O2 1_545 2_655 124.2(3)
Bi1' O4 O5 1_545 . 47.06(14)
Bi1' O4 O6 1_545 . 107.2(2)
Bi1' O4 O12 1_545 1_545 64.6(4)
Bi1' O4 O12 1_545 . 124.7(5)
Bi1' O4 O12 1_545 4_555 70.2(4)
Bi1' O4 O12 1_545 4_565 122.7(5)
Bi1' O4 O12' 1_545 1_545 77.5(4)
Bi1' O4 O12' 1_545 . 140.6(5)
Bi1' O4 O12' 1_545 4_555 81.3(3)
Bi1' O4 O12' 1_545 4_565 136.2(5)
Bi1' O4 O14 1_545 1_545 45.48(18)
Bi1' O4 O14 1_545 . 104.6(3)
Bi1' O4 Bi2 . 1_545 158.9(3)
Bi1' O4 Bi2 . . 85.66(12)
Bi1' O4 Bi2 . 2_655 160.8(3)
Bi1' O4 Bi2 . 2_665 94.34(10)
Bi1' O4 Bi2' . 1_545 170.2(3)
Bi1' O4 Bi2' . . 88.62(11)
Bi1' O4 Bi2' . 2_655 171.6(3)
Bi1' O4 Bi2' . 2_665 96.90(9)
Bi1' O4 Fe2 . . 100.6(3)
Bi1' O4 Ti2 . . 100.6(3)
Bi1' O4 Fe4 . . 76.1(2)
Bi1' O4 Ti4 . . 76.1(2)
Bi1' O4 O1 . . 65.7(3)
Bi1' O4 O1 . 4_555 72.9(3)
Bi1' O4 O2 . . 124.2(3)
Bi1' O4 O2 . 2_655 139.2(3)
Bi1' O4 O5 . . 47.06(14)
Bi1' O4 O6 . . 107.2(2)
Bi1' O4 O12 . 1_545 124.7(5)
Bi1' O4 O12 . . 64.6(4)
Bi1' O4 O12 . 4_555 122.7(5)
Bi1' O4 O12 . 4_565 70.2(4)
Bi1' O4 O12' . 1_545 140.6(5)
Bi1' O4 O12' . . 77.5(4)
Bi1' O4 O12' . 4_555 136.2(5)
Bi1' O4 O12' . 4_565 81.3(3)
Bi1' O4 O14 . 1_545 104.6(3)
Bi1' O4 O14 . . 45.48(18)
Bi2 O4 Bi2 1_545 . 98.7(3)
Bi2 O4 Bi2 1_545 2_655 8.75(10)
Bi2 O4 Bi2 1_545 2_665 90.2(2)
Bi2 O4 Bi2' 1_545 1_545 12.76(18)
Bi2 O4 Bi2' 1_545 . 100.2(3)
Bi2 O4 Bi2' 1_545 2_655 14.77(15)
Bi2 O4 Bi2' 1_545 2_665 91.5(3)
Bi2 O4 Fe2 1_545 . 99.1(3)
Bi2 O4 Ti2 1_545 . 99.1(3)
Bi2 O4 Fe4 1_545 . 83.8(3)
Bi2 O4 Ti4 1_545 . 83.8(3)
Bi2 O4 O1 1_545 . 127.5(3)
Bi2 O4 O1 1_545 4_555 118.3(3)
Bi2 O4 O2 1_545 . 75.1(4)
Bi2 O4 O2 1_545 2_655 61.3(3)
Bi2 O4 O5 1_545 . 113.3(2)
Bi2 O4 O6 1_545 . 59.32(19)
Bi2 O4 O12 1_545 1_545 65.1(4)
Bi2 O4 O12 1_545 . 135.9(5)
Bi2 O4 O12 1_545 4_555 69.4(4)
Bi2 O4 O12 1_545 4_565 130.7(5)
Bi2 O4 O12' 1_545 1_545 52.7(4)
Bi2 O4 O12' 1_545 . 121.5(5)
Bi2 O4 O12' 1_545 4_555 58.9(4)
Bi2 O4 O12' 1_545 4_565 118.7(5)
Bi2 O4 O14 1_545 1_545 55.51(19)
Bi2 O4 O14 1_545 . 121.5(3)
Bi2 O4 Bi2 . 2_655 90.2(2)
Bi2 O4 Bi2 . 2_665 8.75(10)
Bi2 O4 Bi2' . 1_545 100.2(3)
Bi2 O4 Bi2' . . 12.76(18)
Bi2 O4 Bi2' . 2_655 91.5(3)
Bi2 O4 Bi2' . 2_665 14.77(15)
Bi2 O4 Fe2 . . 99.1(3)
Bi2 O4 Ti2 . . 99.1(3)
Bi2 O4 Fe4 . . 83.8(3)
Bi2 O4 Ti4 . . 83.8(3)
Bi2 O4 O1 . . 118.3(3)
Bi2 O4 O1 . 4_555 127.5(3)
Bi2 O4 O2 . . 61.3(3)
Bi2 O4 O2 . 2_655 75.1(4)
Bi2 O4 O5 . . 113.3(2)
Bi2 O4 O6 . . 59.32(19)
Bi2 O4 O12 . 1_545 135.9(5)
Bi2 O4 O12 . . 65.1(4)
Bi2 O4 O12 . 4_555 130.7(5)
Bi2 O4 O12 . 4_565 69.4(4)
Bi2 O4 O12' . 1_545 121.5(5)
Bi2 O4 O12' . . 52.7(4)
Bi2 O4 O12' . 4_555 118.7(5)
Bi2 O4 O12' . 4_565 58.9(4)
Bi2 O4 O14 . 1_545 121.5(3)
Bi2 O4 O14 . . 55.51(19)
Bi2 O4 Bi2 2_655 2_665 81.6(2)
Bi2 O4 Bi2' 2_655 1_545 14.72(15)
Bi2 O4 Bi2' 2_655 . 91.5(3)
Bi2 O4 Bi2' 2_655 2_655 10.99(15)
Bi2 O4 Bi2' 2_655 2_665 82.7(2)
Bi2 O4 Fe2 2_655 . 98.6(3)
Bi2 O4 Ti2 2_655 . 98.6(3)
Bi2 O4 Fe4 2_655 . 84.8(3)
Bi2 O4 Ti4 2_655 . 84.8(3)
Bi2 O4 O1 2_655 . 131.8(3)
Bi2 O4 O1 2_655 4_555 123.5(3)
Bi2 O4 O2 2_655 . 68.9(3)
Bi2 O4 O2 2_655 2_655 56.5(3)
Bi2 O4 O5 2_655 . 119.2(2)
Bi2 O4 O6 2_655 . 55.21(18)
Bi2 O4 O12 2_655 1_545 70.1(4)
Bi2 O4 O12 2_655 . 129.9(5)
Bi2 O4 O12 2_655 4_555 73.6(4)
Bi2 O4 O12 2_655 4_565 125.6(5)
Bi2 O4 O12' 2_655 1_545 56.1(4)
Bi2 O4 O12' 2_655 . 114.5(5)
Bi2 O4 O12' 2_655 4_555 61.6(4)
Bi2 O4 O12' 2_655 4_565 112.5(5)
Bi2 O4 O14 2_655 1_545 61.97(19)
Bi2 O4 O14 2_655 . 117.9(3)
Bi2 O4 Bi2' 2_665 1_545 91.5(3)
Bi2 O4 Bi2' 2_665 . 14.72(15)
Bi2 O4 Bi2' 2_665 2_655 82.7(2)
Bi2 O4 Bi2' 2_665 2_665 10.99(15)
Bi2 O4 Fe2 2_665 . 98.6(3)
Bi2 O4 Ti2 2_665 . 98.6(3)
Bi2 O4 Fe4 2_665 . 84.8(3)
Bi2 O4 Ti4 2_665 . 84.8(3)
Bi2 O4 O1 2_665 . 123.5(3)
Bi2 O4 O1 2_665 4_555 131.8(3)
Bi2 O4 O2 2_665 . 56.5(3)
Bi2 O4 O2 2_665 2_655 68.9(3)
Bi2 O4 O5 2_665 . 119.2(2)
Bi2 O4 O6 2_665 . 55.21(18)
Bi2 O4 O12 2_665 1_545 129.9(5)
Bi2 O4 O12 2_665 . 70.1(4)
Bi2 O4 O12 2_665 4_555 125.6(5)
Bi2 O4 O12 2_665 4_565 73.6(4)
Bi2 O4 O12' 2_665 1_545 114.5(5)
Bi2 O4 O12' 2_665 . 56.1(4)
Bi2 O4 O12' 2_665 4_555 112.5(5)
Bi2 O4 O12' 2_665 4_565 61.6(4)
Bi2 O4 O14 2_665 1_545 117.9(3)
Bi2 O4 O14 2_665 . 61.97(19)
Bi2' O4 Bi2' 1_545 . 98.8(3)
Bi2' O4 Bi2' 1_545 2_655 8.75(10)
Bi2' O4 Bi2' 1_545 2_665 90.3(2)
Bi2' O4 Fe2 1_545 . 86.4(3)
Bi2' O4 Ti2 1_545 . 86.4(3)
Bi2' O4 Fe4 1_545 . 96.5(3)
Bi2' O4 Ti4 1_545 . 96.5(3)
Bi2' O4 O1 1_545 . 117.1(3)
Bi2' O4 O1 1_545 4_555 108.8(3)
Bi2' O4 O2 1_545 . 65.6(4)
Bi2' O4 O2 1_545 2_655 50.5(3)
Bi2' O4 O5 1_545 . 123.10(18)
Bi2' O4 O6 1_545 . 69.9(2)
Bi2' O4 O12 1_545 1_545 55.5(5)
Bi2' O4 O12 1_545 . 125.1(5)
Bi2' O4 O12 1_545 4_555 58.8(4)
Bi2' O4 O12 1_545 4_565 119.2(4)
Bi2' O4 O12' 1_545 1_545 41.4(4)
Bi2' O4 O12' 1_545 . 112.3(5)
Bi2' O4 O12' 1_545 4_555 47.1(4)
Bi2' O4 O12' 1_545 4_565 108.5(4)
Bi2' O4 O14 1_545 1_545 65.60(18)
Bi2' O4 O14 1_545 . 132.6(3)
Bi2' O4 Bi2' . 2_655 90.3(2)
Bi2' O4 Bi2' . 2_665 8.75(10)
Bi2' O4 Fe2 . . 86.4(3)
Bi2' O4 Ti2 . . 86.4(3)
Bi2' O4 Fe4 . . 96.5(3)
Bi2' O4 Ti4 . . 96.5(3)
Bi2' O4 O1 . . 108.8(3)
Bi2' O4 O1 . 4_555 117.1(3)
Bi2' O4 O2 . . 50.5(3)
Bi2' O4 O2 . 2_655 65.6(4)
Bi2' O4 O5 . . 123.10(18)
Bi2' O4 O6 . . 69.9(2)
Bi2' O4 O12 . 1_545 125.1(5)
Bi2' O4 O12 . . 55.5(5)
Bi2' O4 O12 . 4_555 119.2(4)
Bi2' O4 O12 . 4_565 58.8(4)
Bi2' O4 O12' . 1_545 112.3(5)
Bi2' O4 O12' . . 41.4(4)
Bi2' O4 O12' . 4_555 108.5(4)
Bi2' O4 O12' . 4_565 47.1(4)
Bi2' O4 O14 . 1_545 132.6(3)
Bi2' O4 O14 . . 65.60(18)
Bi2' O4 Bi2' 2_655 2_665 81.7(2)
Bi2' O4 Fe2 2_655 . 87.7(3)
Bi2' O4 Ti2 2_655 . 87.7(3)
Bi2' O4 Fe4 2_655 . 95.7(3)
Bi2' O4 Ti4 2_655 . 95.7(3)
Bi2' O4 O1 2_655 . 122.4(3)
Bi2' O4 O1 2_655 4_555 114.9(3)
Bi2' O4 O2 2_655 . 60.4(3)
Bi2' O4 O2 2_655 2_655 46.7(3)
Bi2' O4 O5 2_655 . 128.07(18)
Bi2' O4 O6 2_655 . 64.70(19)
Bi2' O4 O12 2_655 1_545 62.3(5)
Bi2' O4 O12 2_655 . 121.2(5)
Bi2' O4 O12 2_655 4_555 64.8(4)
Bi2' O4 O12 2_655 4_565 116.1(4)
Bi2' O4 O12' 2_655 1_545 47.0(5)
Bi2' O4 O12' 2_655 . 106.9(5)
Bi2' O4 O12' 2_655 4_555 51.9(4)
Bi2' O4 O12' 2_655 4_565 104.0(4)
Bi2' O4 O14 2_655 1_545 70.25(18)
Bi2' O4 O14 2_655 . 126.9(3)
Bi2' O4 Fe2 2_665 . 87.7(3)
Bi2' O4 Ti2 2_665 . 87.7(3)
Bi2' O4 Fe4 2_665 . 95.7(3)
Bi2' O4 Ti4 2_665 . 95.7(3)
Bi2' O4 O1 2_665 . 114.9(3)
Bi2' O4 O1 2_665 4_555 122.4(3)
Bi2' O4 O2 2_665 . 46.7(3)
Bi2' O4 O2 2_665 2_655 60.4(3)
Bi2' O4 O5 2_665 . 128.07(18)
Bi2' O4 O6 2_665 . 64.70(19)
Bi2' O4 O12 2_665 1_545 121.2(5)
Bi2' O4 O12 2_665 . 62.3(5)
Bi2' O4 O12 2_665 4_555 116.1(4)
Bi2' O4 O12 2_665 4_565 64.8(4)
Bi2' O4 O12' 2_665 1_545 106.9(5)
Bi2' O4 O12' 2_665 . 47.0(5)
Bi2' O4 O12' 2_665 4_555 104.0(4)
Bi2' O4 O12' 2_665 4_565 51.9(4)
Bi2' O4 O14 2_665 1_545 126.9(3)
Bi2' O4 O14 2_665 . 70.25(18)
Fe2 O4 Ti2 . . 0.0(5)
Fe2 O4 Fe4 . . 175.5(6)
Fe2 O4 Ti4 . . 175.5(6)
Fe2 O4 O1 . . 42.7(4)
Fe2 O4 O1 . 4_555 42.7(4)
Fe2 O4 O2 . . 49.5(3)
Fe2 O4 O2 . 2_655 49.5(3)
Fe2 O4 O5 . . 128.5(5)
Fe2 O4 O6 . . 142.5(5)
Fe2 O4 O12 . 1_545 49.0(3)
Fe2 O4 O12 . . 49.0(3)
Fe2 O4 O12 . 4_555 41.6(2)
Fe2 O4 O12 . 4_565 41.6(2)
Fe2 O4 O12' . 1_545 51.0(3)
Fe2 O4 O12' . . 51.0(3)
Fe2 O4 O12' . 4_555 43.6(3)
Fe2 O4 O12' . 4_565 43.6(3)
Fe2 O4 O14 . 1_545 133.09(16)
Fe2 O4 O14 . . 133.09(16)
Ti2 O4 Fe4 . . 175.5(6)
Ti2 O4 Ti4 . . 175.5(6)
Ti2 O4 O1 . . 42.7(4)
Ti2 O4 O1 . 4_555 42.7(4)
Ti2 O4 O2 . . 49.5(3)
Ti2 O4 O2 . 2_655 49.5(3)
Ti2 O4 O5 . . 128.5(5)
Ti2 O4 O6 . . 142.5(5)
Ti2 O4 O12 . 1_545 49.0(3)
Ti2 O4 O12 . . 49.0(3)
Ti2 O4 O12 . 4_555 41.6(2)
Ti2 O4 O12 . 4_565 41.6(2)
Ti2 O4 O12' . 1_545 51.0(3)
Ti2 O4 O12' . . 51.0(3)
Ti2 O4 O12' . 4_555 43.6(3)
Ti2 O4 O12' . 4_565 43.6(3)
Ti2 O4 O14 . 1_545 133.09(16)
Ti2 O4 O14 . . 133.09(16)
Fe4 O4 Ti4 . . 0.0(5)
Fe4 O4 O1 . . 132.8(4)
Fe4 O4 O1 . 4_555 132.8(4)
Fe4 O4 O2 . . 134.9(4)
Fe4 O4 O2 . 2_655 134.9(4)
Fe4 O4 O5 . . 47.0(3)
Fe4 O4 O6 . . 42.0(3)
Fe4 O4 O12 . 1_545 130.4(3)
Fe4 O4 O12 . . 130.4(3)
Fe4 O4 O12 . 4_555 137.9(2)
Fe4 O4 O12 . 4_565 137.9(2)
Fe4 O4 O12' . 1_545 130.2(3)
Fe4 O4 O12' . . 130.2(3)
Fe4 O4 O12' . 4_555 137.6(2)
Fe4 O4 O12' . 4_565 137.6(2)
Fe4 O4 O14 . 1_545 46.23(14)
Fe4 O4 O14 . . 46.23(14)
Ti4 O4 O1 . . 132.8(4)
Ti4 O4 O1 . 4_555 132.8(4)
Ti4 O4 O2 . . 134.9(4)
Ti4 O4 O2 . 2_655 134.9(4)
Ti4 O4 O5 . . 47.0(3)
Ti4 O4 O6 . . 42.0(3)
Ti4 O4 O12 . 1_545 130.4(3)
Ti4 O4 O12 . . 130.4(3)
Ti4 O4 O12 . 4_555 137.9(2)
Ti4 O4 O12 . 4_565 137.9(2)
Ti4 O4 O12' . 1_545 130.2(3)
Ti4 O4 O12' . . 130.2(3)
Ti4 O4 O12' . 4_555 137.6(2)
Ti4 O4 O12' . 4_565 137.6(2)
Ti4 O4 O14 . 1_545 46.23(14)
Ti4 O4 O14 . . 46.23(14)
O1 O4 O1 . 4_555 10.1(4)
O1 O4 O2 . . 90.7(3)
O1 O4 O2 . 2_655 92.2(3)
O1 O4 O5 . . 86.0(3)
O1 O4 O6 . . 172.9(3)
O1 O4 O12 . 1_545 62.4(5)
O1 O4 O12 . . 53.5(5)
O1 O4 O12 . 4_555 58.3(4)
O1 O4 O12 . 4_565 50.1(5)
O1 O4 O12' . 1_545 75.8(5)
O1 O4 O12' . . 67.9(5)
O1 O4 O12' . 4_555 70.5(5)
O1 O4 O12' . 4_565 63.3(5)
O1 O4 O14 . 1_545 118.2(3)
O1 O4 O14 . . 110.3(3)
O1 O4 O2 4_555 . 92.2(3)
O1 O4 O2 4_555 2_655 90.7(3)
O1 O4 O5 4_555 . 86.0(3)
O1 O4 O6 4_555 . 172.9(3)
O1 O4 O12 4_555 1_545 53.5(5)
O1 O4 O12 4_555 . 62.4(5)
O1 O4 O12 4_555 4_555 50.1(5)
O1 O4 O12 4_555 4_565 58.3(4)
O1 O4 O12' 4_555 1_545 67.9(5)
O1 O4 O12' 4_555 . 75.8(5)
O1 O4 O12' 4_555 4_555 63.3(5)
O1 O4 O12' 4_555 4_565 70.5(5)
O1 O4 O14 4_555 1_545 110.3(3)
O1 O4 O14 4_555 . 118.2(3)
O2 O4 O2 . 2_655 16.9(5)
O2 O4 O5 . . 171.2(3)
O2 O4 O6 . . 93.5(3)
O2 O4 O12 . 1_545 74.7(5)
O2 O4 O12 . . 61.1(5)
O2 O4 O12 . 4_555 69.5(5)
O2 O4 O12 . 4_565 57.0(5)
O2 O4 O12' . 1_545 62.2(5)
O2 O4 O12' . . 46.7(5)
O2 O4 O12' . 4_555 58.0(5)
O2 O4 O12' . 4_565 43.7(5)
O2 O4 O14 . 1_545 130.6(4)
O2 O4 O14 . . 116.1(4)
O2 O4 O5 2_655 . 171.2(3)
O2 O4 O6 2_655 . 93.5(3)
O2 O4 O12 2_655 1_545 61.1(5)
O2 O4 O12 2_655 . 74.7(5)
O2 O4 O12 2_655 4_555 57.0(5)
O2 O4 O12 2_655 4_565 69.5(5)
O2 O4 O12' 2_655 1_545 46.7(5)
O2 O4 O12' 2_655 . 62.2(5)
O2 O4 O12' 2_655 4_555 43.7(5)
O2 O4 O12' 2_655 4_565 58.0(5)
O2 O4 O14 2_655 1_545 116.1(4)
O2 O4 O14 2_655 . 130.6(4)
O5 O4 O6 . . 89.0(3)
O5 O4 O12 . 1_545 110.7(5)
O5 O4 O12 . . 110.7(5)
O5 O4 O12 . 4_555 115.2(5)
O5 O4 O12 . 4_565 115.2(5)
O5 O4 O12' . 1_545 124.6(4)
O5 O4 O12' . . 124.6(4)
O5 O4 O12' . 4_555 128.0(4)
O5 O4 O12' . 4_565 128.0(4)
O5 O4 O14 . 1_545 57.84(19)
O5 O4 O14 . . 57.84(19)
O6 O4 O12 . 1_545 124.3(4)
O6 O4 O12 . . 124.3(4)
O6 O4 O12 . 4_555 128.6(4)
O6 O4 O12 . 4_565 128.6(4)
O6 O4 O12' . 1_545 111.3(5)
O6 O4 O12' . . 111.3(5)
O6 O4 O12' . 4_555 116.6(4)
O6 O4 O12' . 4_565 116.6(4)
O6 O4 O14 . 1_545 62.7(2)
O6 O4 O14 . . 62.7(2)
O12 O4 O12 1_545 . 97.4(4)
O12 O4 O12 1_545 4_555 7.4(3)
O12 O4 O12 1_545 4_565 90.2(4)
O12 O4 O12' 1_545 1_545 17.0(7)
O12 O4 O12' 1_545 . 99.3(4)
O12 O4 O12' 1_545 4_555 17.4(6)
O12 O4 O12' 1_545 4_565 91.9(4)
O12 O4 O14 1_545 1_545 84.2(3)
O12 O4 O14 1_545 . 167.9(6)
O12 O4 O12 . 4_555 90.2(4)
O12 O4 O12 . 4_565 7.4(3)
O12 O4 O12' . 1_545 99.3(4)
O12 O4 O12' . . 17.0(7)
O12 O4 O12' . 4_555 91.9(4)
O12 O4 O12' . 4_565 17.4(6)
O12 O4 O14 . 1_545 167.9(6)
O12 O4 O14 . . 84.2(3)
O12 O4 O12 4_555 4_565 82.9(3)
O12 O4 O12' 4_555 1_545 17.8(6)
O12 O4 O12' 4_555 . 91.9(4)
O12 O4 O12' 4_555 4_555 15.0(6)
O12 O4 O12' 4_555 4_565 84.5(3)
O12 O4 O14 4_555 1_545 91.7(2)
O12 O4 O14 4_555 . 168.2(5)
O12 O4 O12' 4_565 1_545 91.9(4)
O12 O4 O12' 4_565 . 17.8(6)
O12 O4 O12' 4_565 4_555 84.5(3)
O12 O4 O12' 4_565 4_565 15.0(6)
O12 O4 O14 4_565 1_545 168.2(5)
O12 O4 O14 4_565 . 91.7(2)
O12' O4 O12' 1_545 . 96.1(4)
O12' O4 O12' 1_545 4_555 7.4(3)
O12' O4 O12' 1_545 4_565 89.2(4)
O12' O4 O14 1_545 1_545 85.8(3)
O12' O4 O14 1_545 . 173.9(6)
O12' O4 O12' . 4_555 89.2(4)
O12' O4 O12' . 4_565 7.4(3)
O12' O4 O14 . 1_545 173.9(6)
O12' O4 O14 . . 85.8(3)
O12' O4 O12' 4_555 4_565 82.1(3)
O12' O4 O14 4_555 1_545 93.0(2)
O12' O4 O14 4_555 . 174.1(4)
O12' O4 O14 4_565 1_545 174.1(4)
O12' O4 O14 4_565 . 93.0(2)
O14 O4 O14 1_545 . 91.7(2)
Bi1 O5 Bi1 1_545 . 94.0(2)
Bi1 O5 Bi1' 1_545 1_545 10.53(12)
Bi1 O5 Bi1' 1_545 . 103.8(2)
Bi1 O5 Fe3 1_545 . 95.7(3)
Bi1 O5 Ti3 1_545 . 95.7(3)
Bi1 O5 Fe4 1_545 . 94.4(2)
Bi1 O5 Ti4 1_545 . 94.4(2)
Bi1 O5 O3 1_545 3_556 69.1(3)
Bi1 O5 O3 1_545 4_556 49.0(3)
Bi1 O5 O3 1_545 5_556 55.7(3)
Bi1 O5 O3 1_545 6_556 65.7(3)
Bi1 O5 O4 1_545 . 64.88(18)
Bi1 O5 O7 1_545 . 119.4(2)
Bi1 O5 O8 1_545 . 120.4(2)
Bi1 O5 O13 1_545 1_545 58.9(2)
Bi1 O5 O13 1_545 . 121.8(3)
Bi1 O5 O14 1_545 1_545 59.22(18)
Bi1 O5 O14 1_545 . 122.3(3)
Bi1 O5 Bi1' . 1_545 103.8(2)
Bi1 O5 Bi1' . . 10.53(12)
Bi1 O5 Fe3 . . 95.7(3)
Bi1 O5 Ti3 . . 95.7(3)
Bi1 O5 Fe4 . . 94.4(2)
Bi1 O5 Ti4 . . 94.4(2)
Bi1 O5 O3 . 3_556 55.7(3)
Bi1 O5 O3 . 4_556 65.7(3)
Bi1 O5 O3 . 5_556 69.1(3)
Bi1 O5 O3 . 6_556 49.0(3)
Bi1 O5 O4 . . 64.88(18)
Bi1 O5 O7 . . 119.4(2)
Bi1 O5 O8 . . 120.4(2)
Bi1 O5 O13 . 1_545 121.8(3)
Bi1 O5 O13 . . 58.9(2)
Bi1 O5 O14 . 1_545 122.3(3)
Bi1 O5 O14 . . 59.22(18)
Bi1' O5 Bi1' 1_545 . 113.3(3)
Bi1' O5 Fe3 1_545 . 98.3(3)
Bi1' O5 Ti3 1_545 . 98.3(3)
Bi1' O5 Fe4 1_545 . 89.8(3)
Bi1' O5 Ti4 1_545 . 89.8(3)
Bi1' O5 O3 1_545 3_556 78.3(3)
Bi1' O5 O3 1_545 4_556 58.2(3)
Bi1' O5 O3 1_545 5_556 64.0(3)
Bi1' O5 O3 1_545 6_556 75.6(4)
Bi1' O5 O4 1_545 . 67.0(2)
Bi1' O5 O7 1_545 . 116.0(2)
Bi1' O5 O8 1_545 . 111.2(2)
Bi1' O5 O13 1_545 1_545 56.9(2)
Bi1' O5 O13 1_545 . 130.3(3)
Bi1' O5 O14 1_545 1_545 50.65(19)
Bi1' O5 O14 1_545 . 124.1(3)
Bi1' O5 Fe3 . . 98.3(3)
Bi1' O5 Ti3 . . 98.3(3)
Bi1' O5 Fe4 . . 89.8(3)
Bi1' O5 Ti4 . . 89.8(3)
Bi1' O5 O3 . 3_556 64.0(3)
Bi1' O5 O3 . 4_556 75.6(4)
Bi1' O5 O3 . 5_556 78.3(3)
Bi1' O5 O3 . 6_556 58.2(3)
Bi1' O5 O4 . . 67.0(2)
Bi1' O5 O7 . . 116.0(2)
Bi1' O5 O8 . . 111.2(2)
Bi1' O5 O13 . 1_545 130.3(3)
Bi1' O5 O13 . . 56.9(2)
Bi1' O5 O14 . 1_545 124.1(3)
Bi1' O5 O14 . . 50.65(19)
Fe3 O5 Ti3 . . 0.0(5)
Fe3 O5 Fe4 . . 165.2(4)
Fe3 O5 Ti4 . . 165.2(4)
Fe3 O5 O3 . 3_556 51.8(4)
Fe3 O5 O3 . 4_556 61.3(4)
Fe3 O5 O3 . 5_556 51.8(4)
Fe3 O5 O3 . 6_556 61.3(4)
Fe3 O5 O4 . . 149.9(4)
Fe3 O5 O7 . . 37.7(3)
Fe3 O5 O8 . . 123.7(4)
Fe3 O5 O13 . 1_545 46.04(13)
Fe3 O5 O13 . . 46.04(13)
Fe3 O5 O14 . 1_545 133.58(16)
Fe3 O5 O14 . . 133.58(16)
Ti3 O5 Fe4 . . 165.2(4)
Ti3 O5 Ti4 . . 165.2(4)
Ti3 O5 O3 . 3_556 51.8(4)
Ti3 O5 O3 . 4_556 61.3(4)
Ti3 O5 O3 . 5_556 51.8(4)
Ti3 O5 O3 . 6_556 61.3(4)
Ti3 O5 O4 . . 149.9(4)
Ti3 O5 O7 . . 37.7(3)
Ti3 O5 O8 . . 123.7(4)
Ti3 O5 O13 . 1_545 46.04(13)
Ti3 O5 O13 . . 46.04(13)
Ti3 O5 O14 . 1_545 133.58(16)
Ti3 O5 O14 . . 133.58(16)
Fe4 O5 Ti4 . . 0.0(5)
Fe4 O5 O3 . 3_556 142.6(4)
Fe4 O5 O3 . 4_556 133.1(5)
Fe4 O5 O3 . 5_556 142.6(4)
Fe4 O5 O3 . 6_556 133.1(5)
Fe4 O5 O4 . . 44.9(2)
Fe4 O5 O7 . . 127.6(3)
Fe4 O5 O8 . . 41.6(2)
Fe4 O5 O13 . 1_545 134.04(12)
Fe4 O5 O13 . . 134.04(12)
Fe4 O5 O14 . 1_545 45.84(16)
Fe4 O5 O14 . . 45.84(16)
Ti4 O5 O3 . 3_556 142.6(4)
Ti4 O5 O3 . 4_556 133.1(5)
Ti4 O5 O3 . 5_556 142.6(4)
Ti4 O5 O3 . 6_556 133.1(5)
Ti4 O5 O4 . . 44.9(2)
Ti4 O5 O7 . . 127.6(3)
Ti4 O5 O8 . . 41.6(2)
Ti4 O5 O13 . 1_545 134.04(12)
Ti4 O5 O13 . . 134.04(12)
Ti4 O5 O14 . 1_545 45.84(16)
Ti4 O5 O14 . . 45.84(16)
O3 O5 O3 3_556 4_556 20.1(4)
O3 O5 O3 3_556 5_556 16.2(4)
O3 O5 O3 3_556 6_556 9.5(4)
O3 O5 O4 3_556 . 98.4(4)
O3 O5 O7 3_556 . 89.0(4)
O3 O5 O8 3_556 . 170.5(3)
O3 O5 O13 3_556 1_545 66.4(3)
O3 O5 O13 3_556 . 53.0(3)
O3 O5 O14 3_556 1_545 128.2(3)
O3 O5 O14 3_556 . 114.6(3)
O3 O5 O3 4_556 5_556 9.5(4)
O3 O5 O3 4_556 6_556 19.3(4)
O3 O5 O4 4_556 . 89.0(4)
O3 O5 O7 4_556 . 98.4(4)
O3 O5 O8 4_556 . 169.4(3)
O3 O5 O13 4_556 1_545 57.8(4)
O3 O5 O13 4_556 . 72.9(4)
O3 O5 O14 4_556 1_545 108.2(4)
O3 O5 O14 4_556 . 123.5(4)
O3 O5 O3 5_556 6_556 20.1(4)
O3 O5 O4 5_556 . 98.4(4)
O3 O5 O7 5_556 . 89.0(4)
O3 O5 O8 5_556 . 170.5(3)
O3 O5 O13 5_556 1_545 53.0(3)
O3 O5 O13 5_556 . 66.4(3)
O3 O5 O14 5_556 1_545 114.6(3)
O3 O5 O14 5_556 . 128.2(3)
O3 O5 O4 6_556 . 89.0(4)
O3 O5 O7 6_556 . 98.4(4)
O3 O5 O8 6_556 . 169.4(3)
O3 O5 O13 6_556 1_545 72.9(4)
O3 O5 O13 6_556 . 57.8(4)
O3 O5 O14 6_556 1_545 123.5(4)
O3 O5 O14 6_556 . 108.2(4)
O4 O5 O7 . . 172.5(3)
O4 O5 O8 . . 86.5(3)
O4 O5 O13 . 1_545 123.6(2)
O4 O5 O13 . . 123.6(2)
O4 O5 O14 . 1_545 57.5(2)
O4 O5 O14 . . 57.5(2)
O7 O5 O8 . . 86.0(2)
O7 O5 O13 . 1_545 60.5(2)
O7 O5 O13 . . 60.5(2)
O7 O5 O14 . 1_545 118.3(2)
O7 O5 O14 . . 118.3(2)
O8 O5 O13 . 1_545 117.6(2)
O8 O5 O13 . . 117.6(2)
O8 O5 O14 . 1_545 61.3(2)
O8 O5 O14 . . 61.3(2)
O13 O5 O13 1_545 . 91.1(2)
O13 O5 O14 1_545 1_545 88.82(10)
O13 O5 O14 1_545 . 178.6(4)
O13 O5 O14 . 1_545 178.6(4)
O13 O5 O14 . . 88.82(10)
O14 O5 O14 1_545 . 91.2(3)
Bi2 O6 Bi2 1_545 . 90.6(3)
Bi2 O6 Bi2 1_545 2_655 12.37(14)
Bi2 O6 Bi2 1_545 2_665 91.9(3)
Bi2 O6 Fe4 1_545 . 80.8(2)
Bi2 O6 Fe4 1_545 2_655 93.2(3)
Bi2 O6 Ti4 1_545 . 80.8(2)
Bi2 O6 Ti4 1_545 2_655 93.2(3)
Bi2 O6 Fe5 1_545 . 134.05(17)
Bi2 O6 Ti5 1_545 . 134.05(17)
Bi2 O6 O4 1_545 . 53.65(18)
Bi2 O6 O4 1_545 2_655 63.2(2)
Bi2 O6 O8 1_545 . 113.58(13)
Bi2 O6 O8 1_545 2_655 123.81(12)
Bi2 O6 O14 1_545 1_545 51.19(17)
Bi2 O6 O14 1_545 . 108.3(3)
Bi2 O6 O14 1_545 2_655 62.17(17)
Bi2 O6 O14 1_545 2_665 118.2(3)
Bi2 O6 Bi2 . 2_655 91.9(3)
Bi2 O6 Bi2 . 2_665 12.37(14)
Bi2 O6 Fe4 . . 80.8(2)
Bi2 O6 Fe4 . 2_655 93.2(3)
Bi2 O6 Ti4 . . 80.8(2)
Bi2 O6 Ti4 . 2_655 93.2(3)
Bi2 O6 Fe5 . . 134.05(17)
Bi2 O6 Ti5 . . 134.05(17)
Bi2 O6 O4 . . 53.65(18)
Bi2 O6 O4 . 2_655 63.2(2)
Bi2 O6 O8 . . 113.58(13)
Bi2 O6 O8 . 2_655 123.81(12)
Bi2 O6 O14 . 1_545 108.3(3)
Bi2 O6 O14 . . 51.19(17)
Bi2 O6 O14 . 2_655 118.2(3)
Bi2 O6 O14 . 2_665 62.17(17)
Bi2 O6 Bi2 2_655 2_665 90.6(3)
Bi2 O6 Fe4 2_655 . 93.2(3)
Bi2 O6 Fe4 2_655 2_655 80.8(2)
Bi2 O6 Ti4 2_655 . 93.2(3)
Bi2 O6 Ti4 2_655 2_655 80.8(2)
Bi2 O6 Fe5 2_655 . 134.05(17)
Bi2 O6 Ti5 2_655 . 134.05(17)
Bi2 O6 O4 2_655 . 63.2(2)
Bi2 O6 O4 2_655 2_655 53.65(18)
Bi2 O6 O8 2_655 . 123.81(12)
Bi2 O6 O8 2_655 2_655 113.58(13)
Bi2 O6 O14 2_655 1_545 62.17(17)
Bi2 O6 O14 2_655 . 118.2(3)
Bi2 O6 O14 2_655 2_655 51.19(17)
Bi2 O6 O14 2_655 2_665 108.3(3)
Bi2 O6 Fe4 2_665 . 93.2(3)
Bi2 O6 Fe4 2_665 2_655 80.8(2)
Bi2 O6 Ti4 2_665 . 93.2(3)
Bi2 O6 Ti4 2_665 2_655 80.8(2)
Bi2 O6 Fe5 2_665 . 134.05(17)
Bi2 O6 Ti5 2_665 . 134.05(17)
Bi2 O6 O4 2_665 . 63.2(2)
Bi2 O6 O4 2_665 2_655 53.65(18)
Bi2 O6 O8 2_665 . 123.81(12)
Bi2 O6 O8 2_665 2_655 113.58(13)
Bi2 O6 O14 2_665 1_545 118.2(3)
Bi2 O6 O14 2_665 . 62.17(17)
Bi2 O6 O14 2_665 2_655 108.3(3)
Bi2 O6 O14 2_665 2_665 51.19(17)
Fe4 O6 Fe4 . 2_655 171.5(6)
Fe4 O6 Ti4 . . 0.0(5)
Fe4 O6 Ti4 . 2_655 171.5(6)
Fe4 O6 Fe5 . . 94.3(3)
Fe4 O6 Ti5 . . 94.3(3)
Fe4 O6 O4 . . 44.3(3)
Fe4 O6 O4 . 2_655 127.1(5)
Fe4 O6 O8 . . 47.7(2)
Fe4 O6 O8 . 2_655 140.8(5)
Fe4 O6 O14 . 1_545 41.58(9)
Fe4 O6 O14 . . 41.58(9)
Fe4 O6 O14 . 2_655 137.02(15)
Fe4 O6 O14 . 2_665 137.02(15)
Fe4 O6 Ti4 2_655 . 171.5(6)
Fe4 O6 Ti4 2_655 2_655 0.0(5)
Fe4 O6 Fe5 2_655 . 94.3(3)
Fe4 O6 Ti5 2_655 . 94.3(3)
Fe4 O6 O4 2_655 . 127.1(5)
Fe4 O6 O4 2_655 2_655 44.3(3)
Fe4 O6 O8 2_655 . 140.8(5)
Fe4 O6 O8 2_655 2_655 47.7(2)
Fe4 O6 O14 2_655 1_545 137.02(15)
Fe4 O6 O14 2_655 . 137.02(15)
Fe4 O6 O14 2_655 2_655 41.58(9)
Fe4 O6 O14 2_655 2_665 41.58(9)
Ti4 O6 Ti4 . 2_655 171.5(6)
Ti4 O6 Fe5 . . 94.3(3)
Ti4 O6 Ti5 . . 94.3(3)
Ti4 O6 O4 . . 44.3(3)
Ti4 O6 O4 . 2_655 127.1(5)
Ti4 O6 O8 . . 47.7(2)
Ti4 O6 O8 . 2_655 140.8(5)
Ti4 O6 O14 . 1_545 41.58(9)
Ti4 O6 O14 . . 41.58(9)
Ti4 O6 O14 . 2_655 137.02(15)
Ti4 O6 O14 . 2_665 137.02(15)
Ti4 O6 Fe5 2_655 . 94.3(3)
Ti4 O6 Ti5 2_655 . 94.3(3)
Ti4 O6 O4 2_655 . 127.1(5)
Ti4 O6 O4 2_655 2_655 44.3(3)
Ti4 O6 O8 2_655 . 140.8(5)
Ti4 O6 O8 2_655 2_655 47.7(2)
Ti4 O6 O14 2_655 1_545 137.02(15)
Ti4 O6 O14 2_655 . 137.02(15)
Ti4 O6 O14 2_655 2_655 41.58(9)
Ti4 O6 O14 2_655 2_665 41.58(9)
Fe5 O6 Ti5 . . 0.0(5)
Fe5 O6 O4 . . 138.60(19)
Fe5 O6 O4 . 2_655 138.60(19)
Fe5 O6 O8 . . 46.5(2)
Fe5 O6 O8 . 2_655 46.5(2)
Fe5 O6 O14 . 1_545 96.3(2)
Fe5 O6 O14 . . 96.3(2)
Fe5 O6 O14 . 2_655 96.3(2)
Fe5 O6 O14 . 2_665 96.3(2)
Ti5 O6 O4 . . 138.60(19)
Ti5 O6 O4 . 2_655 138.60(19)
Ti5 O6 O8 . . 46.5(2)
Ti5 O6 O8 . 2_655 46.5(2)
Ti5 O6 O14 . 1_545 96.3(2)
Ti5 O6 O14 . . 96.3(2)
Ti5 O6 O14 . 2_655 96.3(2)
Ti5 O6 O14 . 2_665 96.3(2)
O4 O6 O4 . 2_655 82.8(3)
O4 O6 O8 . . 92.1(2)
O4 O6 O8 . 2_655 174.9(3)
O4 O6 O14 . 1_545 55.00(16)
O4 O6 O14 . . 55.00(16)
O4 O6 O14 . 2_655 114.1(3)
O4 O6 O14 . 2_665 114.1(3)
O4 O6 O8 2_655 . 174.9(3)
O4 O6 O8 2_655 2_655 92.1(2)
O4 O6 O14 2_655 1_545 114.1(3)
O4 O6 O14 2_655 . 114.1(3)
O4 O6 O14 2_655 2_655 55.00(16)
O4 O6 O14 2_655 2_665 55.00(16)
O8 O6 O8 . 2_655 93.1(4)
O8 O6 O14 . 1_545 62.46(16)
O8 O6 O14 . . 62.46(16)
O8 O6 O14 . 2_655 127.9(3)
O8 O6 O14 . 2_665 127.9(3)
O8 O6 O14 2_655 1_545 127.9(3)
O8 O6 O14 2_655 . 127.9(3)
O8 O6 O14 2_655 2_655 62.46(16)
O8 O6 O14 2_655 2_665 62.46(16)
O14 O6 O14 1_545 . 82.80(13)
O14 O6 O14 1_545 2_655 95.79(14)
O14 O6 O14 1_545 2_665 167.3(4)
O14 O6 O14 . 2_655 167.3(4)
O14 O6 O14 . 2_665 95.79(14)
O14 O6 O14 2_655 2_665 82.80(13)
Fe3 O7 Ti3 . . 0.0(5)
Fe3 O7 Fe6 . . 180.0(5)
Fe3 O7 Ti6 . . 180.0(5)
Fe3 O7 O5 . . 40.10(18)
Fe3 O7 O5 . 2_555 40.10(18)
Fe3 O7 O9 . . 133.6(2)
Fe3 O7 O9 . 2_555 133.6(2)
Fe3 O7 O10 . 11_545 138.87(17)
Fe3 O7 O10 . 11_555 138.87(17)
Fe3 O7 O13 . 1_545 42.69(19)
Fe3 O7 O13 . . 42.69(19)
Ti3 O7 Fe6 . . 180.0(5)
Ti3 O7 Ti6 . . 180.0(5)
Ti3 O7 O5 . . 40.10(18)
Ti3 O7 O5 . 2_555 40.10(18)
Ti3 O7 O9 . . 133.6(2)
Ti3 O7 O9 . 2_555 133.6(2)
Ti3 O7 O10 . 11_545 138.87(17)
Ti3 O7 O10 . 11_555 138.87(17)
Ti3 O7 O13 . 1_545 42.69(19)
Ti3 O7 O13 . . 42.69(19)
Fe6 O7 Ti6 . . 0.0(5)
Fe6 O7 O5 . . 139.90(18)
Fe6 O7 O5 . 2_555 139.90(18)
Fe6 O7 O9 . . 46.4(2)
Fe6 O7 O9 . 2_555 46.4(2)
Fe6 O7 O10 . 11_545 41.13(17)
Fe6 O7 O10 . 11_555 41.13(17)
Fe6 O7 O13 . 1_545 137.31(19)
Fe6 O7 O13 . . 137.31(19)
Ti6 O7 O5 . . 139.90(18)
Ti6 O7 O5 . 2_555 139.90(18)
Ti6 O7 O9 . . 46.4(2)
Ti6 O7 O9 . 2_555 46.4(2)
Ti6 O7 O10 . 11_545 41.13(17)
Ti6 O7 O10 . 11_555 41.13(17)
Ti6 O7 O13 . 1_545 137.31(19)
Ti6 O7 O13 . . 137.31(19)
O5 O7 O5 . 2_555 80.2(3)
O5 O7 O9 . . 93.55(19)
O5 O7 O9 . 2_555 173.7(3)
O5 O7 O10 . 11_545 125.18(11)
O5 O7 O10 . 11_555 125.18(11)
O5 O7 O13 . 1_545 55.79(19)
O5 O7 O13 . . 55.79(19)
O5 O7 O9 2_555 . 173.7(3)
O5 O7 O9 2_555 2_555 93.55(19)
O5 O7 O10 2_555 11_545 125.18(11)
O5 O7 O10 2_555 11_555 125.18(11)
O5 O7 O13 2_555 1_545 55.79(19)
O5 O7 O13 2_555 . 55.79(19)
O9 O7 O9 . 2_555 92.7(3)
O9 O7 O10 . 11_545 58.68(19)
O9 O7 O10 . 11_555 58.68(19)
O9 O7 O13 . 1_545 120.48(11)
O9 O7 O13 . . 120.48(11)
O9 O7 O10 2_555 11_545 58.68(19)
O9 O7 O10 2_555 11_555 58.68(19)
O9 O7 O13 2_555 1_545 120.48(11)
O9 O7 O13 2_555 . 120.48(11)
O10 O7 O10 11_545 11_555 82.3(3)
O10 O7 O13 11_545 1_545 96.18(18)
O10 O7 O13 11_545 . 178.4(3)
O10 O7 O13 11_555 1_545 178.4(3)
O10 O7 O13 11_555 . 96.18(18)
O13 O7 O13 1_545 . 85.4(3)
Bi3 O8 Bi3 1_545 . 114.5(3)
Bi3 O8 Bi3' 1_545 1_545 9.30(11)
Bi3 O8 Bi3' 1_545 . 107.7(3)
Bi3 O8 Fe4 1_545 . 109.9(2)
Bi3 O8 Ti4 1_545 . 109.9(2)
Bi3 O8 Fe5 1_545 . 111.3(2)
Bi3 O8 Ti5 1_545 . 111.3(2)
Bi3 O8 O5 1_545 . 86.6(2)
Bi3 O8 O6 1_545 . 122.65(16)
Bi3 O8 O9 1_545 . 57.60(16)
Bi3 O8 O14 1_545 1_545 70.13(13)
Bi3 O8 O14 1_545 . 141.4(3)
Bi3 O8 O15 1_545 2_655 62.9(2)
Bi3 O8 O15 1_545 2_665 142.3(4)
Bi3 O8 Bi3' . 1_545 107.7(3)
Bi3 O8 Bi3' . . 9.30(11)
Bi3 O8 Fe4 . . 109.9(2)
Bi3 O8 Ti4 . . 109.9(2)
Bi3 O8 Fe5 . . 111.3(2)
Bi3 O8 Ti5 . . 111.3(2)
Bi3 O8 O5 . . 86.6(2)
Bi3 O8 O6 . . 122.65(16)
Bi3 O8 O9 . . 57.60(16)
Bi3 O8 O14 . 1_545 141.4(3)
Bi3 O8 O14 . . 70.13(13)
Bi3 O8 O15 . 2_655 142.3(4)
Bi3 O8 O15 . 2_665 62.9(2)
Bi3' O8 Bi3' 1_545 . 100.3(3)
Bi3' O8 Fe4 1_545 . 108.0(2)
Bi3' O8 Ti4 1_545 . 108.0(2)
Bi3' O8 Fe5 1_545 . 120.5(2)
Bi3' O8 Ti5 1_545 . 120.5(2)
Bi3' O8 O5 1_545 . 79.5(2)
Bi3' O8 O6 1_545 . 128.43(13)
Bi3' O8 O9 1_545 . 52.43(14)
Bi3' O8 O14 1_545 1_545 71.03(14)
Bi3' O8 O14 1_545 . 134.3(3)
Bi3' O8 O15 1_545 2_655 72.2(2)
Bi3' O8 O15 1_545 2_665 146.3(4)
Bi3' O8 Fe4 . . 108.0(2)
Bi3' O8 Ti4 . . 108.0(2)
Bi3' O8 Fe5 . . 120.5(2)
Bi3' O8 Ti5 . . 120.5(2)
Bi3' O8 O5 . . 79.5(2)
Bi3' O8 O6 . . 128.43(13)
Bi3' O8 O9 . . 52.43(14)
Bi3' O8 O14 . 1_545 134.3(3)
Bi3' O8 O14 . . 71.03(14)
Bi3' O8 O15 . 2_655 146.3(4)
Bi3' O8 O15 . 2_665 72.2(2)
Fe4 O8 Ti4 . . 0.0(5)
Fe4 O8 Fe5 . . 98.8(4)
Fe4 O8 Ti5 . . 98.8(4)
Fe4 O8 O5 . . 45.3(3)
Fe4 O8 O6 . . 47.1(3)
Fe4 O8 O9 . . 136.7(4)
Fe4 O8 O14 . 1_545 42.12(12)
Fe4 O8 O14 . . 42.12(12)
Fe4 O8 O15 . 2_655 105.5(4)
Fe4 O8 O15 . 2_665 105.5(4)
Ti4 O8 Fe5 . . 98.8(4)
Ti4 O8 Ti5 . . 98.8(4)
Ti4 O8 O5 . . 45.3(3)
Ti4 O8 O6 . . 47.1(3)
Ti4 O8 O9 . . 136.7(4)
Ti4 O8 O14 . 1_545 42.12(12)
Ti4 O8 O14 . . 42.12(12)
Ti4 O8 O15 . 2_655 105.5(4)
Ti4 O8 O15 . 2_665 105.5(4)
Fe5 O8 Ti5 . . 0.0(5)
Fe5 O8 O5 . . 144.1(4)
Fe5 O8 O6 . . 51.7(3)
Fe5 O8 O9 . . 124.5(4)
Fe5 O8 O14 . 1_545 100.8(3)
Fe5 O8 O14 . . 100.8(3)
Fe5 O8 O15 . 2_655 49.5(2)
Fe5 O8 O15 . 2_665 49.5(2)
Ti5 O8 O5 . . 144.1(4)
Ti5 O8 O6 . . 51.7(3)
Ti5 O8 O9 . . 124.5(4)
Ti5 O8 O14 . 1_545 100.8(3)
Ti5 O8 O14 . . 100.8(3)
Ti5 O8 O15 . 2_655 49.5(2)
Ti5 O8 O15 . 2_665 49.5(2)
O5 O8 O6 . . 92.4(3)
O5 O8 O9 . . 91.4(3)
O5 O8 O14 . 1_545 54.87(18)
O5 O8 O14 . . 54.87(18)
O5 O8 O15 . 2_655 128.8(2)
O5 O8 O15 . 2_665 128.8(2)
O6 O8 O9 . . 176.2(4)
O6 O8 O14 . 1_545 63.3(2)
O6 O8 O14 . . 63.3(2)
O6 O8 O15 . 2_655 74.4(3)
O6 O8 O15 . 2_665 74.4(3)
O9 O8 O14 . 1_545 119.2(3)
O9 O8 O14 . . 119.2(3)
O9 O8 O15 . 2_655 103.1(3)
O9 O8 O15 . 2_665 103.1(3)
O14 O8 O14 1_545 . 83.57(19)
O14 O8 O15 1_545 2_655 75.6(3)
O14 O8 O15 1_545 2_665 137.6(4)
O14 O8 O15 . 2_655 137.6(4)
O14 O8 O15 . 2_665 75.6(3)
O15 O8 O15 2_655 2_665 95.6(4)
Bi3 O9 Bi3 1_545 . 97.9(2)
Bi3 O9 Bi3 1_545 11_545 108.1(2)
Bi3 O9 Bi3' 1_545 1_545 9.78(11)
Bi3 O9 Bi3' 1_545 . 102.6(2)
Bi3 O9 Bi3' 1_545 11_545 101.5(2)
Bi3 O9 Fe6 1_545 . 111.6(3)
Bi3 O9 Ti6 1_545 . 111.6(3)
Bi3 O9 O7 1_545 . 85.63(19)
Bi3 O9 O8 1_545 . 49.18(13)
Bi3 O9 O9 1_545 11_545 44.24(15)
Bi3 O9 O9 1_545 11_555 111.0(3)
Bi3 O9 O10 1_545 11_545 79.58(15)
Bi3 O9 O10 1_545 11_555 148.1(3)
Bi3 O9 O15 1_545 12_455 130.86(13)
Bi3 O9 Bi3 . 11_545 108.1(2)
Bi3 O9 Bi3' . 1_545 102.6(2)
Bi3 O9 Bi3' . . 9.78(11)
Bi3 O9 Bi3' . 11_545 101.5(2)
Bi3 O9 Fe6 . . 111.6(3)
Bi3 O9 Ti6 . . 111.6(3)
Bi3 O9 O7 . . 85.63(19)
Bi3 O9 O8 . . 49.18(13)
Bi3 O9 O9 . 11_545 111.0(3)
Bi3 O9 O9 . 11_555 44.24(15)
Bi3 O9 O10 . 11_545 148.1(3)
Bi3 O9 O10 . 11_555 79.58(15)
Bi3 O9 O15 . 12_455 130.86(13)
Bi3 O9 Bi3' 11_545 1_545 114.0(2)
Bi3 O9 Bi3' 11_545 . 114.0(2)
Bi3 O9 Bi3' 11_545 11_545 10.57(13)
Bi3 O9 Fe6 11_545 . 117.7(4)
Bi3 O9 Ti6 11_545 . 117.7(4)
Bi3 O9 O7 11_545 . 158.4(4)
Bi3 O9 O8 11_545 . 112.6(4)
Bi3 O9 O9 11_545 11_545 63.9(2)
Bi3 O9 O9 11_545 11_555 63.9(2)
Bi3 O9 O10 11_545 11_545 102.8(3)
Bi3 O9 O10 11_545 11_555 102.8(3)
Bi3 O9 O15 11_545 12_455 67.0(3)
Bi3' O9 Bi3' 1_545 . 105.9(2)
Bi3' O9 Bi3' 1_545 11_545 108.6(2)
Bi3' O9 Fe6 1_545 . 101.8(3)
Bi3' O9 Ti6 1_545 . 101.8(3)
Bi3' O9 O7 1_545 . 77.61(19)
Bi3' O9 O8 1_545 . 55.49(14)
Bi3' O9 O9 1_545 11_545 50.77(15)
Bi3' O9 O9 1_545 11_555 120.3(3)
Bi3' O9 O10 1_545 11_545 71.01(16)
Bi3' O9 O10 1_545 11_555 139.9(3)
Bi3' O9 O15 1_545 12_455 124.63(18)
Bi3' O9 Bi3' . 11_545 108.6(2)
Bi3' O9 Fe6 . . 101.8(3)
Bi3' O9 Ti6 . . 101.8(3)
Bi3' O9 O7 . . 77.61(19)
Bi3' O9 O8 . . 55.49(14)
Bi3' O9 O9 . 11_545 120.3(3)
Bi3' O9 O9 . 11_555 50.77(15)
Bi3' O9 O10 . 11_545 139.9(3)
Bi3' O9 O10 . 11_555 71.01(16)
Bi3' O9 O15 . 12_455 124.63(18)
Bi3' O9 Fe6 11_545 . 128.3(4)
Bi3' O9 Ti6 11_545 . 128.3(4)
Bi3' O9 O7 11_545 . 169.0(4)
Bi3' O9 O8 11_545 . 102.0(3)
Bi3' O9 O9 11_545 11_545 57.79(19)
Bi3' O9 O9 11_545 11_555 57.79(19)
Bi3' O9 O10 11_545 11_545 110.2(3)
Bi3' O9 O10 11_545 11_555 110.2(3)
Bi3' O9 O15 11_545 12_455 77.5(3)
Fe6 O9 Ti6 . . 0.0(5)
Fe6 O9 O7 . . 40.7(3)
Fe6 O9 O8 . . 129.7(4)
Fe6 O9 O9 . 11_545 133.52(18)
Fe6 O9 O9 . 11_555 133.52(18)
Fe6 O9 O10 . 11_545 44.03(12)
Fe6 O9 O10 . 11_555 44.03(12)
Fe6 O9 O15 . 12_455 50.8(4)
Ti6 O9 O7 . . 40.7(3)
Ti6 O9 O8 . . 129.7(4)
Ti6 O9 O9 . 11_545 133.52(18)
Ti6 O9 O9 . 11_555 133.52(18)
Ti6 O9 O10 . 11_545 44.03(12)
Ti6 O9 O10 . 11_555 44.03(12)
Ti6 O9 O15 . 12_455 50.8(4)
O7 O9 O8 . . 89.0(3)
O7 O9 O9 . 11_545 127.63(18)
O7 O9 O9 . 11_555 127.63(18)
O7 O9 O10 . 11_545 62.5(2)
O7 O9 O10 . 11_555 62.5(2)
O7 O9 O15 . 12_455 91.4(4)
O8 O9 O9 . 11_545 70.4(2)
O8 O9 O9 . 11_555 70.4(2)
O8 O9 O10 . 11_545 123.9(2)
O8 O9 O10 . 11_555 123.9(2)
O8 O9 O15 . 12_455 179.5(4)
O9 O9 O9 11_545 11_555 90.8(3)
O9 O9 O10 11_545 11_545 89.50(13)
O9 O9 O10 11_545 11_555 164.6(3)
O9 O9 O15 11_545 12_455 109.3(3)
O9 O9 O10 11_555 11_545 164.6(3)
O9 O9 O10 11_555 11_555 89.50(13)
O9 O9 O15 11_555 12_455 109.3(3)
O10 O9 O10 11_545 11_555 86.2(2)
O10 O9 O15 11_545 12_455 56.3(3)
O10 O9 O15 11_555 12_455 56.3(3)
Fe5 O10 Ti5 . . 0.0(5)
Fe5 O10 Fe6 . 11_545 100.7(4)
Fe5 O10 Fe6 . 11_555 100.7(4)
Fe5 O10 Ti6 . 11_545 100.7(4)
Fe5 O10 Ti6 . 11_555 100.7(4)
Fe5 O10 O7 . 11_545 138.87(17)
Fe5 O10 O7 . 11_555 138.87(17)
Fe5 O10 O9 . 11_545 95.2(2)
Fe5 O10 O9 . 11_555 95.2(2)
Fe5 O10 O9 . 12_545 95.2(2)
Fe5 O10 O9 . 12_555 95.2(2)
Fe5 O10 O15 . 1_545 49.7(3)
Fe5 O10 O15 . . 49.7(3)
Fe5 O10 O15 . 2_655 49.7(3)
Fe5 O10 O15 . 2_665 49.7(3)
Ti5 O10 Fe6 . 11_545 100.7(4)
Ti5 O10 Fe6 . 11_555 100.7(4)
Ti5 O10 Ti6 . 11_545 100.7(4)
Ti5 O10 Ti6 . 11_555 100.7(4)
Ti5 O10 O7 . 11_545 138.87(17)
Ti5 O10 O7 . 11_555 138.87(17)
Ti5 O10 O9 . 11_545 95.2(2)
Ti5 O10 O9 . 11_555 95.2(2)
Ti5 O10 O9 . 12_545 95.2(2)
Ti5 O10 O9 . 12_555 95.2(2)
Ti5 O10 O15 . 1_545 49.7(3)
Ti5 O10 O15 . . 49.7(3)
Ti5 O10 O15 . 2_655 49.7(3)
Ti5 O10 O15 . 2_665 49.7(3)
Fe6 O10 Fe6 11_545 11_555 158.7(6)
Fe6 O10 Ti6 11_545 11_545 0.0(5)
Fe6 O10 Ti6 11_545 11_555 158.7(6)
Fe6 O10 O7 11_545 11_545 38.2(3)
Fe6 O10 O7 11_545 11_555 120.5(5)
Fe6 O10 O9 11_545 11_545 46.52(11)
Fe6 O10 O9 11_545 11_555 130.88(19)
Fe6 O10 O9 11_545 12_545 46.52(11)
Fe6 O10 O9 11_545 12_555 130.88(19)
Fe6 O10 O15 11_545 1_545 51.6(3)
Fe6 O10 O15 11_545 . 149.3(5)
Fe6 O10 O15 11_545 2_655 51.6(3)
Fe6 O10 O15 11_545 2_665 149.3(5)
Fe6 O10 Ti6 11_555 11_545 158.7(6)
Fe6 O10 Ti6 11_555 11_555 0.0(5)
Fe6 O10 O7 11_555 11_545 120.5(5)
Fe6 O10 O7 11_555 11_555 38.2(3)
Fe6 O10 O9 11_555 11_545 130.88(19)
Fe6 O10 O9 11_555 11_555 46.52(11)
Fe6 O10 O9 11_555 12_545 130.88(19)
Fe6 O10 O9 11_555 12_555 46.52(11)
Fe6 O10 O15 11_555 1_545 149.3(5)
Fe6 O10 O15 11_555 . 51.6(3)
Fe6 O10 O15 11_555 2_655 149.3(5)
Fe6 O10 O15 11_555 2_665 51.6(3)
Ti6 O10 Ti6 11_545 11_555 158.7(6)
Ti6 O10 O7 11_545 11_545 38.2(3)
Ti6 O10 O7 11_545 11_555 120.5(5)
Ti6 O10 O9 11_545 11_545 46.52(11)
Ti6 O10 O9 11_545 11_555 130.88(19)
Ti6 O10 O9 11_545 12_545 46.52(11)
Ti6 O10 O9 11_545 12_555 130.88(19)
Ti6 O10 O15 11_545 1_545 51.6(3)
Ti6 O10 O15 11_545 . 149.3(5)
Ti6 O10 O15 11_545 2_655 51.6(3)
Ti6 O10 O15 11_545 2_665 149.3(5)
Ti6 O10 O7 11_555 11_545 120.5(5)
Ti6 O10 O7 11_555 11_555 38.2(3)
Ti6 O10 O9 11_555 11_545 130.88(19)
Ti6 O10 O9 11_555 11_555 46.52(11)
Ti6 O10 O9 11_555 12_545 130.88(19)
Ti6 O10 O9 11_555 12_555 46.52(11)
Ti6 O10 O15 11_555 1_545 149.3(5)
Ti6 O10 O15 11_555 . 51.6(3)
Ti6 O10 O15 11_555 2_655 149.3(5)
Ti6 O10 O15 11_555 2_665 51.6(3)
O7 O10 O7 11_545 11_555 82.3(3)
O7 O10 O9 11_545 11_545 58.81(17)
O7 O10 O9 11_545 11_555 112.4(3)
O7 O10 O9 11_545 12_545 58.81(17)
O7 O10 O9 11_545 12_555 112.4(3)
O7 O10 O15 11_545 1_545 89.5(2)
O7 O10 O15 11_545 . 169.2(3)
O7 O10 O15 11_545 2_655 89.5(2)
O7 O10 O15 11_545 2_665 169.2(3)
O7 O10 O9 11_555 11_545 112.4(3)
O7 O10 O9 11_555 11_555 58.81(17)
O7 O10 O9 11_555 12_545 112.4(3)
O7 O10 O9 11_555 12_555 58.81(17)
O7 O10 O15 11_555 1_545 169.2(3)
O7 O10 O15 11_555 . 89.5(2)
O7 O10 O15 11_555 2_655 169.2(3)
O7 O10 O15 11_555 2_665 89.5(2)
O9 O10 O9 11_545 11_555 86.16(15)
O9 O10 O9 11_545 12_545 92.88(16)
O9 O10 O9 11_545 12_555 169.6(4)
O9 O10 O15 11_545 1_545 68.5(3)
O9 O10 O15 11_545 . 131.4(4)
O9 O10 O15 11_545 2_655 57.1(3)
O9 O10 O15 11_545 2_665 119.0(3)
O9 O10 O9 11_555 12_545 169.6(4)
O9 O10 O9 11_555 12_555 92.88(16)
O9 O10 O15 11_555 1_545 131.4(4)
O9 O10 O15 11_555 . 68.5(3)
O9 O10 O15 11_555 2_655 119.0(3)
O9 O10 O15 11_555 2_665 57.1(3)
O9 O10 O9 12_545 12_555 86.16(15)
O9 O10 O15 12_545 1_545 57.1(3)
O9 O10 O15 12_545 . 119.0(3)
O9 O10 O15 12_545 2_655 68.5(3)
O9 O10 O15 12_545 2_665 131.4(4)
O9 O10 O15 12_555 1_545 119.0(3)
O9 O10 O15 12_555 . 57.1(3)
O9 O10 O15 12_555 2_655 131.4(4)
O9 O10 O15 12_555 2_665 68.5(3)
O15 O10 O15 1_545 . 97.7(4)
O15 O10 O15 1_545 2_655 14.0(4)
O15 O10 O15 1_545 2_665 99.4(4)
O15 O10 O15 . 2_655 99.4(4)
O15 O10 O15 . 2_665 14.0(4)
O15 O10 O15 2_655 2_665 97.7(4)
Bi1 O11 Bi1 . 2_565 93.8(7)
Bi1 O11 Bi1 . 4_565 106.9(8)
Bi1 O11 Bi1' . . 4.56(18)
Bi1 O11 Fe1 . . 104.8(6)
Bi1 O11 Fe1 . 1_565 104.8(6)
Bi1 O11 Ti1 . . 104.8(6)
Bi1 O11 Ti1 . 1_565 104.8(6)
Bi1 O11 O1 . . 69.9(6)
Bi1 O11 O1 . 1_565 72.6(5)
Bi1 O11 O1 . 2_565 130.4(6)
Bi1 O11 O1 . 3_555 130.4(6)
Bi1 O11 O1 . 4_555 72.6(5)
Bi1 O11 O1 . 4_565 69.9(6)
Bi1 O11 O3 . 1_554 128.6(8)
Bi1 O11 O3 . 2_564 138.7(7)
Bi1 O11 O3 . 3_556 69.5(6)
Bi1 O11 O3 . 3_566 73.8(5)
Bi1 O11 O3 . 4_556 64.4(5)
Bi1 O11 O3 . 4_566 56.6(6)
Bi1 O11 O3 . 5_556 73.8(5)
Bi1 O11 O3 . 5_566 69.5(6)
Bi1 O11 O3 . 6_556 56.6(6)
Bi1 O11 O3 . 6_566 64.4(5)
Bi1 O11 O3 . 7_564 128.6(8)
Bi1 O11 O3 . 8_554 138.7(7)
Bi1 O11 O11 . 2_565 132(3)
Bi1 O11 O11 . 3_555 170(2)
Bi1 O11 O11 . 4_565 138(2)
Bi1 O11 Bi1 2_565 4_565 159.3(9)
Bi1 O11 Bi1' 2_565 . 89.3(6)
Bi1 O11 Fe1 2_565 . 91.5(6)
Bi1 O11 Fe1 2_565 1_565 91.5(6)
Bi1 O11 Ti1 2_565 . 91.5(6)
Bi1 O11 Ti1 2_565 1_565 91.5(6)
Bi1 O11 O1 2_565 . 131.4(5)
Bi1 O11 O1 2_565 1_565 125.2(4)
Bi1 O11 O1 2_565 2_565 58.2(5)
Bi1 O11 O1 2_565 3_555 58.2(5)
Bi1 O11 O1 2_565 4_555 125.2(4)
Bi1 O11 O1 2_565 4_565 131.4(5)
Bi1 O11 O3 2_565 1_554 122.8(7)
Bi1 O11 O3 2_565 2_564 111.6(7)
Bi1 O11 O3 2_565 3_556 50.2(5)
Bi1 O11 O3 2_565 3_566 59.4(4)
Bi1 O11 O3 2_565 4_556 69.6(5)
Bi1 O11 O3 2_565 4_566 63.6(6)
Bi1 O11 O3 2_565 5_556 59.4(4)
Bi1 O11 O3 2_565 5_566 50.2(5)
Bi1 O11 O3 2_565 6_556 63.6(6)
Bi1 O11 O3 2_565 6_566 69.6(5)
Bi1 O11 O3 2_565 7_564 122.8(7)
Bi1 O11 O3 2_565 8_554 111.6(7)
Bi1 O11 O11 2_565 2_565 39(3)
Bi1 O11 O11 2_565 3_555 95.9(18)
Bi1 O11 O11 2_565 4_565 129(2)
Bi1 O11 Bi1' 4_565 . 111.4(8)
Bi1 O11 Fe1 4_565 . 83.4(6)
Bi1 O11 Fe1 4_565 1_565 83.4(6)
Bi1 O11 Ti1 4_565 . 83.4(6)
Bi1 O11 Ti1 4_565 1_565 83.4(6)
Bi1 O11 O1 4_565 . 59.2(5)
Bi1 O11 O1 4_565 1_565 63.5(4)
Bi1 O11 O1 4_565 2_565 106.0(5)
Bi1 O11 O1 4_565 3_555 106.0(5)
Bi1 O11 O1 4_565 4_555 63.5(4)
Bi1 O11 O1 4_565 4_565 59.2(5)
Bi1 O11 O3 4_565 1_554 42.3(4)
Bi1 O11 O3 4_565 2_564 51.8(4)
Bi1 O11 O3 4_565 3_556 137.6(5)
Bi1 O11 O3 4_565 3_566 125.9(4)
Bi1 O11 O3 4_565 4_556 119.2(5)
Bi1 O11 O3 4_565 4_566 128.4(7)
Bi1 O11 O3 4_565 5_556 125.9(4)
Bi1 O11 O3 4_565 5_566 137.6(5)
Bi1 O11 O3 4_565 6_556 128.4(7)
Bi1 O11 O3 4_565 6_566 119.2(5)
Bi1 O11 O3 4_565 7_564 42.3(4)
Bi1 O11 O3 4_565 8_554 51.8(4)
Bi1 O11 O11 4_565 2_565 121(3)
Bi1 O11 O11 4_565 3_555 63.4(16)
Bi1 O11 O11 4_565 4_565 30.7(19)
Bi1' O11 Fe1 . . 104.9(6)
Bi1' O11 Fe1 . 1_565 104.9(6)
Bi1' O11 Ti1 . . 104.9(6)
Bi1' O11 Ti1 . 1_565 104.9(6)
Bi1' O11 O1 . . 73.1(6)
Bi1' O11 O1 . 1_565 75.3(5)
Bi1' O11 O1 . 2_565 127.4(5)
Bi1' O11 O1 . 3_555 127.4(5)
Bi1' O11 O1 . 4_555 75.3(5)
Bi1' O11 O1 . 4_565 73.1(6)
Bi1' O11 O3 . 1_554 131.9(7)
Bi1' O11 O3 . 2_564 141.5(6)
Bi1' O11 O3 . 3_556 66.3(6)
Bi1' O11 O3 . 3_566 71.4(5)
Bi1' O11 O3 . 4_556 62.6(5)
Bi1' O11 O3 . 4_566 54.1(5)
Bi1' O11 O3 . 5_556 71.4(5)
Bi1' O11 O3 . 5_566 66.3(6)
Bi1' O11 O3 . 6_556 54.1(5)
Bi1' O11 O3 . 6_566 62.6(5)
Bi1' O11 O3 . 7_564 131.9(7)
Bi1' O11 O3 . 8_554 141.5(6)
Bi1' O11 O11 . 2_565 128(3)
Bi1' O11 O11 . 3_555 175(2)
Bi1' O11 O11 . 4_565 142(2)
Fe1 O11 Fe1 . 1_565 150.0(11)
Fe1 O11 Ti1 . . 0.0(5)
Fe1 O11 Ti1 . 1_565 150.0(11)
Fe1 O11 O1 . . 52.8(4)
Fe1 O11 O1 . 1_565 143.1(10)
Fe1 O11 O1 . 2_565 115.0(9)
Fe1 O11 O1 . 3_555 44.7(4)
Fe1 O11 O1 . 4_555 45.9(4)
Fe1 O11 O1 . 4_565 136.4(10)
Fe1 O11 O3 . 1_554 46.6(4)
Fe1 O11 O3 . 2_564 106.4(8)
Fe1 O11 O3 . 3_556 58.8(4)
Fe1 O11 O3 . 3_566 150.3(10)
Fe1 O11 O3 . 4_556 48.4(3)
Fe1 O11 O3 . 4_566 145.1(9)
Fe1 O11 O3 . 5_556 47.1(3)
Fe1 O11 O3 . 5_566 139.0(10)
Fe1 O11 O3 . 6_556 60.2(4)
Fe1 O11 O3 . 6_566 156.6(9)
Fe1 O11 O3 . 7_564 108.5(8)
Fe1 O11 O3 . 8_554 45.4(4)
Fe1 O11 O11 . 2_565 82.0(9)
Fe1 O11 O11 . 3_555 75.0(6)
Fe1 O11 O11 . 4_565 77.4(6)
Fe1 O11 Ti1 1_565 . 150.0(11)
Fe1 O11 Ti1 1_565 1_565 0.0(5)
Fe1 O11 O1 1_565 . 136.4(10)
Fe1 O11 O1 1_565 1_565 45.9(4)
Fe1 O11 O1 1_565 2_565 44.7(4)
Fe1 O11 O1 1_565 3_555 115.0(9)
Fe1 O11 O1 1_565 4_555 143.1(10)
Fe1 O11 O1 1_565 4_565 52.8(4)
Fe1 O11 O3 1_565 1_554 108.5(8)
Fe1 O11 O3 1_565 2_564 45.4(4)
Fe1 O11 O3 1_565 3_556 139.0(10)
Fe1 O11 O3 1_565 3_566 47.1(3)
Fe1 O11 O3 1_565 4_556 156.6(9)
Fe1 O11 O3 1_565 4_566 60.2(4)
Fe1 O11 O3 1_565 5_556 150.3(10)
Fe1 O11 O3 1_565 5_566 58.8(4)
Fe1 O11 O3 1_565 6_556 145.1(9)
Fe1 O11 O3 1_565 6_566 48.4(3)
Fe1 O11 O3 1_565 7_564 46.6(4)
Fe1 O11 O3 1_565 8_554 106.4(8)
Fe1 O11 O11 1_565 2_565 82.0(9)
Fe1 O11 O11 1_565 3_555 75.0(6)
Fe1 O11 O11 1_565 4_565 77.4(6)
Ti1 O11 Ti1 . 1_565 150.0(11)
Ti1 O11 O1 . . 52.8(4)
Ti1 O11 O1 . 1_565 143.1(10)
Ti1 O11 O1 . 2_565 115.0(9)
Ti1 O11 O1 . 3_555 44.7(4)
Ti1 O11 O1 . 4_555 45.9(4)
Ti1 O11 O1 . 4_565 136.4(10)
Ti1 O11 O3 . 1_554 46.6(4)
Ti1 O11 O3 . 2_564 106.4(8)
Ti1 O11 O3 . 3_556 58.8(4)
Ti1 O11 O3 . 3_566 150.3(10)
Ti1 O11 O3 . 4_556 48.4(3)
Ti1 O11 O3 . 4_566 145.1(9)
Ti1 O11 O3 . 5_556 47.1(3)
Ti1 O11 O3 . 5_566 139.0(10)
Ti1 O11 O3 . 6_556 60.2(4)
Ti1 O11 O3 . 6_566 156.6(9)
Ti1 O11 O3 . 7_564 108.5(8)
Ti1 O11 O3 . 8_554 45.4(4)
Ti1 O11 O11 . 2_565 82.0(9)
Ti1 O11 O11 . 3_555 75.0(6)
Ti1 O11 O11 . 4_565 77.4(6)
Ti1 O11 O1 1_565 . 136.4(10)
Ti1 O11 O1 1_565 1_565 45.9(4)
Ti1 O11 O1 1_565 2_565 44.7(4)
Ti1 O11 O1 1_565 3_555 115.0(9)
Ti1 O11 O1 1_565 4_555 143.1(10)
Ti1 O11 O1 1_565 4_565 52.8(4)
Ti1 O11 O3 1_565 1_554 108.5(8)
Ti1 O11 O3 1_565 2_564 45.4(4)
Ti1 O11 O3 1_565 3_556 139.0(10)
Ti1 O11 O3 1_565 3_566 47.1(3)
Ti1 O11 O3 1_565 4_556 156.6(9)
Ti1 O11 O3 1_565 4_566 60.2(4)
Ti1 O11 O3 1_565 5_556 150.3(10)
Ti1 O11 O3 1_565 5_566 58.8(4)
Ti1 O11 O3 1_565 6_556 145.1(9)
Ti1 O11 O3 1_565 6_566 48.4(3)
Ti1 O11 O3 1_565 7_564 46.6(4)
Ti1 O11 O3 1_565 8_554 106.4(8)
Ti1 O11 O11 1_565 2_565 82.0(9)
Ti1 O11 O11 1_565 3_555 75.0(6)
Ti1 O11 O11 1_565 4_565 77.4(6)
O1 O11 O1 . 1_565 94.1(8)
O1 O11 O1 . 2_565 159.5(8)
O1 O11 O1 . 3_555 97.5(4)
O1 O11 O1 . 4_555 7.3(4)
O1 O11 O1 . 4_565 86.9(8)
O1 O11 O3 . 1_554 58.9(4)
O1 O11 O3 . 2_564 109.9(7)
O1 O11 O3 . 3_556 81.5(5)
O1 O11 O3 . 3_566 142.6(9)
O1 O11 O3 . 4_556 62.0(4)
O1 O11 O3 . 4_566 126.0(10)
O1 O11 O3 . 5_556 72.0(4)
O1 O11 O3 . 5_566 139.3(10)
O1 O11 O3 . 6_556 69.6(5)
O1 O11 O3 . 6_566 131.1(9)
O1 O11 O3 . 7_564 101.4(7)
O1 O11 O3 . 8_554 68.9(5)
O1 O11 O11 . 2_565 134.8(9)
O1 O11 O11 . 3_555 103.4(13)
O1 O11 O11 . 4_565 79.8(15)
O1 O11 O1 1_565 2_565 90.6(4)
O1 O11 O1 1_565 3_555 156.8(7)
O1 O11 O1 1_565 4_555 101.4(8)
O1 O11 O1 1_565 4_565 7.3(4)
O1 O11 O3 1_565 1_554 105.3(7)
O1 O11 O3 1_565 2_564 66.2(4)
O1 O11 O3 1_565 3_556 140.9(9)
O1 O11 O3 1_565 3_566 65.9(4)
O1 O11 O3 1_565 4_556 135.7(9)
O1 O11 O3 1_565 4_566 64.9(5)
O1 O11 O3 1_565 5_556 146.3(9)
O1 O11 O3 1_565 5_566 75.9(4)
O1 O11 O3 1_565 6_556 129.2(10)
O1 O11 O3 1_565 6_566 56.5(4)
O1 O11 O3 1_565 7_564 57.2(4)
O1 O11 O3 1_565 8_554 112.7(7)
O1 O11 O11 1_565 2_565 127.9(7)
O1 O11 O11 1_565 3_555 101.6(11)
O1 O11 O11 1_565 4_565 81.1(13)
O1 O11 O1 2_565 3_555 71.9(6)
O1 O11 O1 2_565 4_555 156.8(7)
O1 O11 O1 2_565 4_565 97.5(4)
O1 O11 O3 2_565 1_554 100.6(7)
O1 O11 O3 2_565 2_564 54.3(4)
O1 O11 O3 2_565 3_556 106.9(9)
O1 O11 O3 2_565 3_566 56.9(4)
O1 O11 O3 2_565 4_556 125.2(8)
O1 O11 O3 2_565 4_566 73.9(6)
O1 O11 O3 2_565 5_556 113.2(8)
O1 O11 O3 2_565 5_566 61.1(5)
O1 O11 O3 2_565 6_556 121.5(9)
O1 O11 O3 2_565 6_566 67.4(4)
O1 O11 O3 2_565 7_564 64.8(4)
O1 O11 O3 2_565 8_554 90.9(7)
O1 O11 O11 2_565 2_565 37.3(7)
O1 O11 O11 2_565 3_555 56.1(12)
O1 O11 O11 2_565 4_565 81.3(17)
O1 O11 O1 3_555 4_555 90.6(4)
O1 O11 O1 3_555 4_565 159.5(8)
O1 O11 O3 3_555 1_554 64.8(4)
O1 O11 O3 3_555 2_564 90.9(7)
O1 O11 O3 3_555 3_556 61.1(5)
O1 O11 O3 3_555 3_566 113.2(8)
O1 O11 O3 3_555 4_556 67.4(4)
O1 O11 O3 3_555 4_566 121.5(9)
O1 O11 O3 3_555 5_556 56.9(4)
O1 O11 O3 3_555 5_566 106.9(9)
O1 O11 O3 3_555 6_556 73.9(6)
O1 O11 O3 3_555 6_566 125.2(8)
O1 O11 O3 3_555 7_564 100.6(7)
O1 O11 O3 3_555 8_554 54.3(4)
O1 O11 O11 3_555 2_565 37.3(7)
O1 O11 O11 3_555 3_555 56.1(12)
O1 O11 O11 3_555 4_565 81.3(17)
O1 O11 O1 4_555 4_565 94.1(8)
O1 O11 O3 4_555 1_554 57.2(4)
O1 O11 O3 4_555 2_564 112.7(7)
O1 O11 O3 4_555 3_556 75.9(4)
O1 O11 O3 4_555 3_566 146.3(9)
O1 O11 O3 4_555 4_556 56.5(4)
O1 O11 O3 4_555 4_566 129.2(10)
O1 O11 O3 4_555 5_556 65.9(4)
O1 O11 O3 4_555 5_566 140.9(9)
O1 O11 O3 4_555 6_556 64.9(5)
O1 O11 O3 4_555 6_566 135.7(9)
O1 O11 O3 4_555 7_564 105.3(7)
O1 O11 O3 4_555 8_554 66.2(4)
O1 O11 O11 4_555 2_565 127.9(7)
O1 O11 O11 4_555 3_555 101.6(11)
O1 O11 O11 4_555 4_565 81.1(13)
O1 O11 O3 4_565 1_554 101.4(7)
O1 O11 O3 4_565 2_564 68.9(5)
O1 O11 O3 4_565 3_556 139.3(10)
O1 O11 O3 4_565 3_566 72.0(4)
O1 O11 O3 4_565 4_556 131.1(9)
O1 O11 O3 4_565 4_566 69.6(5)
O1 O11 O3 4_565 5_556 142.6(9)
O1 O11 O3 4_565 5_566 81.5(5)
O1 O11 O3 4_565 6_556 126.0(10)
O1 O11 O3 4_565 6_566 62.0(4)
O1 O11 O3 4_565 7_564 58.9(4)
O1 O11 O3 4_565 8_554 109.9(7)
O1 O11 O11 4_565 2_565 134.8(9)
O1 O11 O11 4_565 3_555 103.4(13)
O1 O11 O11 4_565 4_565 79.8(15)
O3 O11 O3 1_554 2_564 63.4(5)
O3 O11 O3 1_554 3_556 105.3(4)
O3 O11 O3 1_554 3_566 154.1(7)
O3 O11 O3 1_554 4_556 93.7(4)
O3 O11 O3 1_554 4_566 168.2(7)
O3 O11 O3 1_554 5_556 93.8(4)
O3 O11 O3 1_554 5_566 161.7(10)
O3 O11 O3 1_554 6_556 105.7(4)
O3 O11 O3 1_554 6_566 156.3(6)
O3 O11 O3 1_554 7_564 62.6(5)
O3 O11 O3 1_554 8_554 12.0(4)
O3 O11 O11 1_554 2_565 91(2)
O3 O11 O11 1_554 3_555 44.5(11)
O3 O11 O11 1_554 4_565 31.3(3)
O3 O11 O3 2_564 3_556 151.4(10)
O3 O11 O3 2_564 3_566 91.3(4)
O3 O11 O3 2_564 4_556 154.2(7)
O3 O11 O3 2_564 4_566 105.5(4)
O3 O11 O3 2_564 5_556 147.1(8)
O3 O11 O3 2_564 5_566 101.9(5)
O3 O11 O3 2_564 6_556 164.3(9)
O3 O11 O3 2_564 6_566 93.8(4)
O3 O11 O3 2_564 7_564 12.0(4)
O3 O11 O3 2_564 8_554 61.3(5)
O3 O11 O11 2_564 2_565 79(2)
O3 O11 O11 2_564 3_555 35.8(8)
O3 O11 O11 2_564 4_565 33.1(7)
O3 O11 O3 3_556 3_566 94.5(7)
O3 O11 O3 3_556 4_556 19.5(4)
O3 O11 O3 3_556 4_566 86.3(8)
O3 O11 O3 3_556 5_556 12.1(4)
O3 O11 O3 3_556 5_566 82.5(8)
O3 O11 O3 3_556 6_556 15.6(5)
O3 O11 O3 3_556 6_566 97.9(8)
O3 O11 O3 3_556 7_564 161.7(10)
O3 O11 O3 3_556 8_554 101.9(5)
O3 O11 O11 3_556 2_565 75(2)
O3 O11 O11 3_556 3_555 117.2(14)
O3 O11 O11 3_556 4_565 135.0(10)
O3 O11 O3 3_566 4_556 109.6(7)
O3 O11 O3 3_566 4_566 17.3(5)
O3 O11 O3 3_566 5_556 106.6(7)
O3 O11 O3 3_566 5_566 12.1(4)
O3 O11 O3 3_566 6_556 98.0(8)
O3 O11 O3 3_566 6_566 12.4(4)
O3 O11 O3 3_566 7_564 93.8(4)
O3 O11 O3 3_566 8_554 147.1(8)
O3 O11 O11 3_566 2_565 78.3(16)
O3 O11 O11 3_566 3_555 111.3(11)
O3 O11 O11 3_566 4_565 124.2(7)
O3 O11 O3 4_556 4_566 97.9(8)
O3 O11 O3 4_556 5_556 12.4(4)
O3 O11 O3 4_556 5_566 97.9(8)
O3 O11 O3 4_556 6_556 12.0(4)
O3 O11 O3 4_556 6_566 109.9(7)
O3 O11 O3 4_556 7_564 156.3(6)
O3 O11 O3 4_556 8_554 93.8(4)
O3 O11 O11 4_556 2_565 90.7(17)
O3 O11 O11 4_556 3_555 119.3(8)
O3 O11 O11 4_556 4_565 125.0(4)
O3 O11 O3 4_566 5_556 98.0(8)
O3 O11 O3 4_566 5_566 15.6(5)
O3 O11 O3 4_566 6_556 86.0(8)
O3 O11 O3 4_566 6_566 12.0(4)
O3 O11 O3 4_566 7_564 105.7(4)
O3 O11 O3 4_566 8_554 164.3(9)
O3 O11 O11 4_566 2_565 91(2)
O3 O11 O11 4_566 3_555 128.6(11)
O3 O11 O11 4_566 4_565 137.0(5)
O3 O11 O3 5_556 5_566 94.5(7)
O3 O11 O3 5_556 6_556 17.3(5)
O3 O11 O3 5_556 6_566 109.6(7)
O3 O11 O3 5_556 7_564 154.1(7)
O3 O11 O3 5_556 8_554 91.3(4)
O3 O11 O11 5_556 2_565 78.3(16)
O3 O11 O11 5_556 3_555 111.3(11)
O3 O11 O11 5_556 4_565 124.2(7)
O3 O11 O3 5_566 6_556 86.3(8)
O3 O11 O3 5_566 6_566 19.5(4)
O3 O11 O3 5_566 7_564 105.3(4)
O3 O11 O3 5_566 8_554 151.4(10)
O3 O11 O11 5_566 2_565 75(2)
O3 O11 O11 5_566 3_555 117.2(14)
O3 O11 O11 5_566 4_565 135.0(10)
O3 O11 O3 6_556 6_566 97.9(8)
O3 O11 O3 6_556 7_564 168.2(7)
O3 O11 O3 6_556 8_554 105.5(4)
O3 O11 O11 6_556 2_565 91(2)
O3 O11 O11 6_556 3_555 128.6(11)
O3 O11 O11 6_556 4_565 137.0(5)
O3 O11 O3 6_566 7_564 93.7(4)
O3 O11 O3 6_566 8_554 154.2(7)
O3 O11 O11 6_566 2_565 90.7(17)
O3 O11 O11 6_566 3_555 119.3(8)
O3 O11 O11 6_566 4_565 125.0(4)
O3 O11 O3 7_564 8_554 63.4(5)
O3 O11 O11 7_564 2_565 91(2)
O3 O11 O11 7_564 3_555 44.5(11)
O3 O11 O11 7_564 4_565 31.3(3)
O3 O11 O11 8_554 2_565 79(2)
O3 O11 O11 8_554 3_555 35.8(8)
O3 O11 O11 8_554 4_565 33.1(7)
O11 O11 O11 2_565 3_555 57(3)
O11 O11 O11 2_565 4_565 90(3)
O11 O11 O11 3_555 4_565 33(2)
Bi1 O12 Bi1' . . 10.08(15)
Bi1 O12 Bi2 . . 91.6(5)
Bi1 O12 Bi2' . . 101.1(6)
Bi1 O12 Bi2' . 2_665 108.0(5)
Bi1 O12 Bi2' . 4_565 178.3(8)
Bi1 O12 Fe2 . . 98.5(6)
Bi1 O12 Fe2 . 1_565 98.5(6)
Bi1 O12 Ti2 . . 98.5(6)
Bi1 O12 Ti2 . 1_565 98.5(6)
Bi1 O12 O1 . . 63.2(5)
Bi1 O12 O1 . 1_565 66.9(5)
Bi1 O12 O1 . 4_555 66.9(5)
Bi1 O12 O1 . 4_565 63.2(5)
Bi1 O12 O2 . . 131.6(5)
Bi1 O12 O2 . 2_665 131.6(5)
Bi1 O12 O4 . . 69.0(4)
Bi1 O12 O4 . 1_565 69.0(4)
Bi1 O12 O4 . 4_555 125.4(6)
Bi1 O12 O4 . 4_565 125.4(6)
Bi1 O12 O12 . 4_565 133(4)
Bi1 O12 O12' . . 137.1(19)
Bi1 O12 O12' . 4_565 170.1(19)
Bi1' O12 Bi2 . . 81.5(4)
Bi1' O12 Bi2' . . 91.1(5)
Bi1' O12 Bi2' . 2_665 97.9(5)
Bi1' O12 Bi2' . 4_565 171.6(8)
Bi1' O12 Fe2 . . 98.7(6)
Bi1' O12 Fe2 . 1_565 98.7(6)
Bi1' O12 Ti2 . . 98.7(6)
Bi1' O12 Ti2 . 1_565 98.7(6)
Bi1' O12 O1 . . 69.8(5)
Bi1' O12 O1 . 1_565 72.5(5)
Bi1' O12 O1 . 4_555 72.5(5)
Bi1' O12 O1 . 4_565 69.8(5)
Bi1' O12 O2 . . 124.6(5)
Bi1' O12 O2 . 2_665 124.6(5)
Bi1' O12 O4 . . 63.3(4)
Bi1' O12 O4 . 1_565 63.3(4)
Bi1' O12 O4 . 4_555 130.8(5)
Bi1' O12 O4 . 4_565 130.8(5)
Bi1' O12 O12 . 4_565 143(4)
Bi1' O12 O12' . . 127.0(18)
Bi1' O12 O12' . 4_565 160.0(19)
Bi2 O12 Bi2' . . 9.58(18)
Bi2 O12 Bi2' . 2_665 16.45(19)
Bi2 O12 Bi2' . 4_565 90.1(7)
Bi2 O12 Fe2 . . 91.8(6)
Bi2 O12 Fe2 . 1_565 91.8(6)
Bi2 O12 Ti2 . . 91.8(6)
Bi2 O12 Ti2 . 1_565 91.8(6)
Bi2 O12 O1 . . 124.8(5)
Bi2 O12 O1 . 1_565 119.7(4)
Bi2 O12 O1 . 4_555 119.7(4)
Bi2 O12 O1 . 4_565 124.8(5)
Bi2 O12 O2 . . 59.4(4)
Bi2 O12 O2 . 2_665 59.4(4)
Bi2 O12 O4 . . 57.0(4)
Bi2 O12 O4 . 1_565 57.0(4)
Bi2 O12 O4 . 4_555 117.4(6)
Bi2 O12 O4 . 4_565 117.4(6)
Bi2 O12 O12 . 4_565 136(4)
Bi2 O12 O12' . . 45.6(15)
Bi2 O12 O12' . 4_565 78.6(17)
Bi2' O12 Bi2' . 2_665 6.87(19)
Bi2' O12 Bi2' . 4_565 80.5(7)
Bi2' O12 Fe2 . . 90.4(7)
Bi2' O12 Fe2 . 1_565 90.4(7)
Bi2' O12 Ti2 . . 90.4(7)
Bi2' O12 Ti2 . 1_565 90.4(7)
Bi2' O12 O1 . . 129.4(5)
Bi2' O12 O1 . 1_565 123.5(4)
Bi2' O12 O1 . 4_555 123.5(4)
Bi2' O12 O1 . 4_565 129.4(5)
Bi2' O12 O2 . . 52.4(4)
Bi2' O12 O2 . 2_665 52.4(4)
Bi2' O12 O4 . . 61.7(4)
Bi2' O12 O4 . 1_565 61.7(4)
Bi2' O12 O4 . 4_555 110.8(6)
Bi2' O12 O4 . 4_565 110.8(6)
Bi2' O12 O12 . 4_565 126(4)
Bi2' O12 O12' . . 36.0(15)
Bi2' O12 O12' . 4_565 69.0(16)
Bi2' O12 Bi2' 2_665 4_565 73.6(6)
Bi2' O12 Fe2 2_665 . 89.3(7)
Bi2' O12 Fe2 2_665 1_565 89.3(7)
Bi2' O12 Ti2 2_665 . 89.3(7)
Bi2' O12 Ti2 2_665 1_565 89.3(7)
Bi2' O12 O1 2_665 . 132.1(4)
Bi2' O12 O1 2_665 1_565 125.6(4)
Bi2' O12 O1 2_665 4_555 125.6(4)
Bi2' O12 O1 2_665 4_565 132.1(4)
Bi2' O12 O2 2_665 . 47.8(4)
Bi2' O12 O2 2_665 2_665 47.8(4)
Bi2' O12 O4 2_665 . 65.4(4)
Bi2' O12 O4 2_665 1_565 65.4(4)
Bi2' O12 O4 2_665 4_555 105.8(6)
Bi2' O12 O4 2_665 4_565 105.8(6)
Bi2' O12 O12 2_665 4_565 119(4)
Bi2' O12 O12' 2_665 . 29.1(15)
Bi2' O12 O12' 2_665 4_565 62.1(16)
Bi2' O12 Fe2 4_565 . 81.4(6)
Bi2' O12 Fe2 4_565 1_565 81.4(6)
Bi2' O12 Ti2 4_565 . 81.4(6)
Bi2' O12 Ti2 4_565 1_565 81.4(6)
Bi2' O12 O1 4_565 . 115.7(5)
Bi2' O12 O1 4_565 1_565 112.2(4)
Bi2' O12 O1 4_565 4_555 112.2(4)
Bi2' O12 O1 4_565 4_565 115.7(5)
Bi2' O12 O2 4_565 . 49.5(4)
Bi2' O12 O2 4_565 2_665 49.5(4)
Bi2' O12 O4 4_565 . 112.0(6)
Bi2' O12 O4 4_565 1_565 112.0(6)
Bi2' O12 O4 4_565 4_555 53.6(3)
Bi2' O12 O4 4_565 4_565 53.6(3)
Bi2' O12 O12 4_565 4_565 45(3)
Bi2' O12 O12' 4_565 . 44.5(15)
Bi2' O12 O12' 4_565 4_565 11.5(13)
Fe2 O12 Fe2 . 1_565 162.5(11)
Fe2 O12 Ti2 . . 0.0(5)
Fe2 O12 Ti2 . 1_565 162.5(11)
Fe2 O12 O1 . . 50.1(5)
Fe2 O12 O1 . 1_565 144.4(10)
Fe2 O12 O1 . 4_555 42.9(5)
Fe2 O12 O1 . 4_565 137.3(11)
Fe2 O12 O2 . . 50.3(6)
Fe2 O12 O2 . 2_665 118.5(10)
Fe2 O12 O4 . . 48.0(2)
Fe2 O12 O4 . 1_565 144.6(8)
Fe2 O12 O4 . 4_555 40.8(3)
Fe2 O12 O4 . 4_565 123.5(7)
Fe2 O12 O12 . 4_565 82.7(5)
Fe2 O12 O12' . . 85.2(7)
Fe2 O12 O12' . 4_565 82.0(6)
Fe2 O12 Ti2 1_565 . 162.5(11)
Fe2 O12 Ti2 1_565 1_565 0.0(5)
Fe2 O12 O1 1_565 . 137.3(11)
Fe2 O12 O1 1_565 1_565 42.9(5)
Fe2 O12 O1 1_565 4_555 144.4(10)
Fe2 O12 O1 1_565 4_565 50.1(5)
Fe2 O12 O2 1_565 . 118.5(10)
Fe2 O12 O2 1_565 2_665 50.3(6)
Fe2 O12 O4 1_565 . 144.6(8)
Fe2 O12 O4 1_565 1_565 48.0(2)
Fe2 O12 O4 1_565 4_555 123.5(7)
Fe2 O12 O4 1_565 4_565 40.8(3)
Fe2 O12 O12 1_565 4_565 82.7(5)
Fe2 O12 O12' 1_565 . 85.2(7)
Fe2 O12 O12' 1_565 4_565 82.0(6)
Ti2 O12 Ti2 . 1_565 162.5(11)
Ti2 O12 O1 . . 50.1(5)
Ti2 O12 O1 . 1_565 144.4(10)
Ti2 O12 O1 . 4_555 42.9(5)
Ti2 O12 O1 . 4_565 137.3(11)
Ti2 O12 O2 . . 50.3(6)
Ti2 O12 O2 . 2_665 118.5(10)
Ti2 O12 O4 . . 48.0(2)
Ti2 O12 O4 . 1_565 144.6(8)
Ti2 O12 O4 . 4_555 40.8(3)
Ti2 O12 O4 . 4_565 123.5(7)
Ti2 O12 O12 . 4_565 82.7(5)
Ti2 O12 O12' . . 85.2(7)
Ti2 O12 O12' . 4_565 82.0(6)
Ti2 O12 O1 1_565 . 137.3(11)
Ti2 O12 O1 1_565 1_565 42.9(5)
Ti2 O12 O1 1_565 4_555 144.4(10)
Ti2 O12 O1 1_565 4_565 50.1(5)
Ti2 O12 O2 1_565 . 118.5(10)
Ti2 O12 O2 1_565 2_665 50.3(6)
Ti2 O12 O4 1_565 . 144.6(8)
Ti2 O12 O4 1_565 1_565 48.0(2)
Ti2 O12 O4 1_565 4_555 123.5(7)
Ti2 O12 O4 1_565 4_565 40.8(3)
Ti2 O12 O12 1_565 4_565 82.7(5)
Ti2 O12 O12' 1_565 . 85.2(7)
Ti2 O12 O12' 1_565 4_565 82.0(6)
O1 O12 O1 . 1_565 95.6(8)
O1 O12 O1 . 4_555 7.3(4)
O1 O12 O1 . 4_565 88.3(8)
O1 O12 O2 . . 100.3(4)
O1 O12 O2 . 2_665 165.1(7)
O1 O12 O4 . . 68.0(3)
O1 O12 O4 . 1_565 132.2(8)
O1 O12 O4 . 4_555 62.3(3)
O1 O12 O4 . 4_565 117.2(7)
O1 O12 O12 . 4_565 84(3)
O1 O12 O12' . . 135.2(5)
O1 O12 O12' . 4_565 122.7(10)
O1 O12 O1 1_565 4_555 102.8(8)
O1 O12 O1 1_565 4_565 7.3(4)
O1 O12 O2 1_565 . 160.0(7)
O1 O12 O2 1_565 2_665 93.2(4)
O1 O12 O4 1_565 . 135.7(8)
O1 O12 O4 1_565 1_565 62.7(3)
O1 O12 O4 1_565 4_555 120.9(6)
O1 O12 O4 1_565 4_565 58.6(3)
O1 O12 O12 1_565 4_565 85(2)
O1 O12 O12' 1_565 . 128.1(5)
O1 O12 O12' 1_565 4_565 118.0(8)
O1 O12 O1 4_555 4_565 95.6(8)
O1 O12 O2 4_555 . 93.2(4)
O1 O12 O2 4_555 2_665 160.0(7)
O1 O12 O4 4_555 . 62.7(3)
O1 O12 O4 4_555 1_565 135.7(8)
O1 O12 O4 4_555 4_555 58.6(3)
O1 O12 O4 4_555 4_565 120.9(6)
O1 O12 O12 4_555 4_565 85(2)
O1 O12 O12' 4_555 . 128.1(5)
O1 O12 O12' 4_555 4_565 118.0(8)
O1 O12 O2 4_565 . 165.1(7)
O1 O12 O2 4_565 2_665 100.3(4)
O1 O12 O4 4_565 . 132.2(8)
O1 O12 O4 4_565 1_565 68.0(3)
O1 O12 O4 4_565 4_555 117.2(7)
O1 O12 O4 4_565 4_565 62.3(3)
O1 O12 O12 4_565 4_565 84(3)
O1 O12 O12' 4_565 . 135.2(5)
O1 O12 O12' 4_565 4_565 122.7(10)
O2 O12 O2 . 2_665 68.8(7)
O2 O12 O4 . . 62.7(4)
O2 O12 O4 . 1_565 113.0(8)
O2 O12 O4 . 4_555 58.3(3)
O2 O12 O4 . 4_565 102.9(7)
O2 O12 O12 . 4_565 85(3)
O2 O12 O12' . . 34.9(5)
O2 O12 O12' . 4_565 42.5(9)
O2 O12 O4 2_665 . 113.0(8)
O2 O12 O4 2_665 1_565 62.7(4)
O2 O12 O4 2_665 4_555 102.9(7)
O2 O12 O4 2_665 4_565 58.3(3)
O2 O12 O12 2_665 4_565 85(3)
O2 O12 O12' 2_665 . 34.9(5)
O2 O12 O12' 2_665 4_565 42.5(9)
O4 O12 O4 . 1_565 97.4(5)
O4 O12 O4 . 4_555 88.50(18)
O4 O12 O4 . 4_565 165.6(8)
O4 O12 O12 . 4_565 130.5(6)
O4 O12 O12' . . 83.4(12)
O4 O12 O12' . 4_565 104.9(12)
O4 O12 O4 1_565 4_555 165.6(8)
O4 O12 O4 1_565 4_565 88.50(18)
O4 O12 O12 1_565 4_565 130.5(6)
O4 O12 O12' 1_565 . 83.4(12)
O4 O12 O12' 1_565 4_565 104.9(12)
O4 O12 O4 4_555 4_565 82.9(4)
O4 O12 O12 4_555 4_565 42.0(6)
O4 O12 O12' 4_555 . 84.2(13)
O4 O12 O12' 4_555 4_565 60.7(10)
O4 O12 O12 4_565 4_565 42.0(6)
O4 O12 O12' 4_565 . 84.2(13)
O4 O12 O12' 4_565 4_565 60.7(10)
O12 O12 O12' 4_565 . 90(4)
O12 O12 O12' 4_565 4_565 57(3)
O12' O12 O12' . 4_565 33.0(18)
Bi2 O12' Bi2 . 2_665 11.1(2)
Bi2 O12' Bi2 . 4_565 124.1(9)
Bi2 O12' Bi2' . . 9.1(2)
Bi2 O12' Bi2' . 2_665 20.7(2)
Bi2 O12' Bi2' . 3_655 106.7(8)
Bi2 O12' Bi2' . 4_565 117.9(10)
Bi2 O12' Fe2 . . 104.8(5)
Bi2 O12' Fe2 . 1_565 104.8(5)
Bi2 O12' Ti2 . . 104.8(5)
Bi2 O12' Ti2 . 1_565 104.8(5)
Bi2 O12' O2 . . 75.7(6)
Bi2 O12' O2 . 1_565 79.0(5)
Bi2 O12' O2 . 2_655 79.0(5)
Bi2 O12' O2 . 2_665 75.7(6)
Bi2 O12' O4 . . 62.5(4)
Bi2 O12' O4 . 1_565 62.5(4)
Bi2 O12' O4 . 4_555 135.7(4)
Bi2 O12' O4 . 4_565 135.7(4)
Bi2 O12' O12 . . 120.6(19)
Bi2 O12' O12 . 4_565 153.6(19)
Bi2 O12' O12' . 2_665 59.4(6)
Bi2 O12' O12' . 3_655 69.1(6)
Bi2 O12' O12' . 4_565 149(4)
Bi2 O12' Bi2 2_665 4_565 113.1(8)
Bi2 O12' Bi2' 2_665 . 1.9(3)
Bi2 O12' Bi2' 2_665 2_665 9.67(19)
Bi2 O12' Bi2' 2_665 3_655 95.7(7)
Bi2 O12' Bi2' 2_665 4_565 106.9(9)
Bi2 O12' Fe2 2_665 . 106.7(5)
Bi2 O12' Fe2 2_665 1_565 106.7(5)
Bi2 O12' Ti2 2_665 . 106.7(5)
Bi2 O12' Ti2 2_665 1_565 106.7(5)
Bi2 O12' O2 2_665 . 68.4(6)
Bi2 O12' O2 2_665 1_565 73.6(4)
Bi2 O12' O2 2_665 2_655 73.6(4)
Bi2 O12' O2 2_665 2_665 68.4(6)
Bi2 O12' O4 2_665 . 68.9(4)
Bi2 O12' O4 2_665 1_565 68.9(4)
Bi2 O12' O4 2_665 4_555 131.1(5)
Bi2 O12' O4 2_665 4_565 131.1(5)
Bi2 O12' O12 2_665 . 131.7(19)
Bi2 O12' O12 2_665 4_565 164.6(19)
Bi2 O12' O12' 2_665 2_665 48.3(5)
Bi2 O12' O12' 2_665 3_655 58.0(5)
Bi2 O12' O12' 2_665 4_565 138(4)
Bi2 O12' Bi2' 4_565 . 115.0(10)
Bi2 O12' Bi2' 4_565 2_665 103.4(8)
Bi2 O12' Bi2' 4_565 3_655 17.41(18)
Bi2 O12' Bi2' 4_565 4_565 6.23(18)
Bi2 O12' Fe2 4_565 . 90.9(5)
Bi2 O12' Fe2 4_565 1_565 90.9(5)
Bi2 O12' Ti2 4_565 . 90.9(5)
Bi2 O12' Ti2 4_565 1_565 90.9(5)
Bi2 O12' O2 4_565 . 66.6(5)
Bi2 O12' O2 4_565 1_565 72.2(4)
Bi2 O12' O2 4_565 2_655 72.2(4)
Bi2 O12' O2 4_565 2_665 66.6(5)
Bi2 O12' O4 4_565 . 131.2(3)
Bi2 O12' O4 4_565 1_565 131.2(3)
Bi2 O12' O4 4_565 4_555 53.3(3)
Bi2 O12' O4 4_565 4_565 53.3(3)
Bi2 O12' O12 4_565 . 115.3(18)
Bi2 O12' O12 4_565 4_565 82.3(15)
Bi2 O12' O12' 4_565 2_665 64.7(6)
Bi2 O12' O12' 4_565 3_655 55.0(5)
Bi2 O12' O12' 4_565 4_565 25(3)
Bi2' O12' Bi2' . 2_665 11.6(3)
Bi2' O12' Bi2' . 3_655 97.6(9)
Bi2' O12' Bi2' . 4_565 108.8(10)
Bi2' O12' Fe2 . . 106.4(5)
Bi2' O12' Fe2 . 1_565 106.4(5)
Bi2' O12' Ti2 . . 106.4(5)
Bi2' O12' Ti2 . 1_565 106.4(5)
Bi2' O12' O2 . . 69.7(6)
Bi2' O12' O2 . 1_565 74.5(5)
Bi2' O12' O2 . 2_655 74.5(5)
Bi2' O12' O2 . 2_665 69.7(6)
Bi2' O12' O4 . . 67.7(4)
Bi2' O12' O4 . 1_565 67.7(4)
Bi2' O12' O4 . 4_555 132.0(6)
Bi2' O12' O4 . 4_565 132.0(6)
Bi2' O12' O12 . . 130(2)
Bi2' O12' O12 . 4_565 163(2)
Bi2' O12' O12' . 2_665 50.3(6)
Bi2' O12' O12' . 3_655 60.0(7)
Bi2' O12' O12' . 4_565 140(4)
Bi2' O12' Bi2' 2_665 3_655 86.0(7)
Bi2' O12' Bi2' 2_665 4_565 97.2(9)
Bi2' O12' Fe2 2_665 . 107.8(5)
Bi2' O12' Fe2 2_665 1_565 107.8(5)
Bi2' O12' Ti2 2_665 . 107.8(5)
Bi2' O12' Ti2 2_665 1_565 107.8(5)
Bi2' O12' O2 2_665 . 62.5(6)
Bi2' O12' O2 2_665 1_565 69.2(5)
Bi2' O12' O2 2_665 2_655 69.2(5)
Bi2' O12' O2 2_665 2_665 62.5(6)
Bi2' O12' O4 2_665 . 74.9(4)
Bi2' O12' O4 2_665 1_565 74.9(4)
Bi2' O12' O4 2_665 4_555 125.8(6)
Bi2' O12' O4 2_665 4_565 125.8(6)
Bi2' O12' O12 2_665 . 141.3(19)
Bi2' O12' O12 2_665 4_565 174.3(19)
Bi2' O12' O12' 2_665 2_665 38.7(5)
Bi2' O12' O12' 2_665 3_655 48.4(5)
Bi2' O12' O12' 2_665 4_565 129(4)
Bi2' O12' Bi2' 3_655 4_565 11.2(2)
Bi2' O12' Fe2 3_655 . 96.3(5)
Bi2' O12' Fe2 3_655 1_565 96.3(5)
Bi2' O12' Ti2 3_655 . 96.3(5)
Bi2' O12' Ti2 3_655 1_565 96.3(5)
Bi2' O12' O2 3_655 . 56.6(5)
Bi2' O12' O2 3_655 1_565 65.0(4)
Bi2' O12' O2 3_655 2_655 65.0(4)
Bi2' O12' O2 3_655 2_665 56.6(5)
Bi2' O12' O4 3_655 . 126.6(5)
Bi2' O12' O4 3_655 1_565 126.6(5)
Bi2' O12' O4 3_655 4_555 64.3(4)
Bi2' O12' O4 3_655 4_565 64.3(4)
Bi2' O12' O12 3_655 . 132.7(19)
Bi2' O12' O12 3_655 4_565 99.7(16)
Bi2' O12' O12' 3_655 2_665 47.3(5)
Bi2' O12' O12' 3_655 3_655 37.6(4)
Bi2' O12' O12' 3_655 4_565 43(3)
Bi2' O12' Fe2 4_565 . 92.9(5)
Bi2' O12' Fe2 4_565 1_565 92.9(5)
Bi2' O12' Ti2 4_565 . 92.9(5)
Bi2' O12' Ti2 4_565 1_565 92.9(5)
Bi2' O12' O2 4_565 . 62.8(5)
Bi2' O12' O2 4_565 1_565 69.4(4)
Bi2' O12' O2 4_565 2_655 69.4(4)
Bi2' O12' O2 4_565 2_665 62.8(5)
Bi2' O12' O4 4_565 . 130.0(4)
Bi2' O12' O4 4_565 1_565 130.0(4)
Bi2' O12' O4 4_565 4_555 57.0(3)
Bi2' O12' O4 4_565 4_565 57.0(3)
Bi2' O12' O12 4_565 . 121.5(19)
Bi2' O12' O12 4_565 4_565 88.5(15)
Bi2' O12' O12' 4_565 2_665 58.5(6)
Bi2' O12' O12' 4_565 3_655 48.8(5)
Bi2' O12' O12' 4_565 4_565 31(3)
Fe2 O12' Fe2 . 1_565 142.8(12)
Fe2 O12' Ti2 . . 0.0(5)
Fe2 O12' Ti2 . 1_565 142.8(12)
Fe2 O12' O2 . . 60.4(4)
Fe2 O12' O2 . 1_565 161.0(9)
Fe2 O12' O2 . 2_655 48.9(4)
Fe2 O12' O2 . 2_665 150.4(10)
Fe2 O12' O4 . . 47.2(2)
Fe2 O12' O4 . 1_565 136.9(9)
Fe2 O12' O4 . 4_555 40.6(3)
Fe2 O12' O4 . 4_565 119.0(7)
Fe2 O12' O12 . . 72.8(7)
Fe2 O12' O12 . 4_565 71.7(6)
Fe2 O12' O12' . 2_665 107.2(6)
Fe2 O12' O12' . 3_655 105.7(6)
Fe2 O12' O12' . 4_565 83.0(11)
Fe2 O12' Ti2 1_565 . 142.8(12)
Fe2 O12' Ti2 1_565 1_565 0.0(5)
Fe2 O12' O2 1_565 . 150.4(10)
Fe2 O12' O2 1_565 1_565 48.9(4)
Fe2 O12' O2 1_565 2_655 161.0(9)
Fe2 O12' O2 1_565 2_665 60.4(4)
Fe2 O12' O4 1_565 . 136.9(9)
Fe2 O12' O4 1_565 1_565 47.2(2)
Fe2 O12' O4 1_565 4_555 119.0(7)
Fe2 O12' O4 1_565 4_565 40.6(3)
Fe2 O12' O12 1_565 . 72.8(7)
Fe2 O12' O12 1_565 4_565 71.7(6)
Fe2 O12' O12' 1_565 2_665 107.2(6)
Fe2 O12' O12' 1_565 3_655 105.7(6)
Fe2 O12' O12' 1_565 4_565 83.0(11)
Ti2 O12' Ti2 . 1_565 142.8(12)
Ti2 O12' O2 . . 60.4(4)
Ti2 O12' O2 . 1_565 161.0(9)
Ti2 O12' O2 . 2_655 48.9(4)
Ti2 O12' O2 . 2_665 150.4(10)
Ti2 O12' O4 . . 47.2(2)
Ti2 O12' O4 . 1_565 136.9(9)
Ti2 O12' O4 . 4_555 40.6(3)
Ti2 O12' O4 . 4_565 119.0(7)
Ti2 O12' O12 . . 72.8(7)
Ti2 O12' O12 . 4_565 71.7(6)
Ti2 O12' O12' . 2_665 107.2(6)
Ti2 O12' O12' . 3_655 105.7(6)
Ti2 O12' O12' . 4_565 83.0(11)
Ti2 O12' O2 1_565 . 150.4(10)
Ti2 O12' O2 1_565 1_565 48.9(4)
Ti2 O12' O2 1_565 2_655 161.0(9)
Ti2 O12' O2 1_565 2_665 60.4(4)
Ti2 O12' O4 1_565 . 136.9(9)
Ti2 O12' O4 1_565 1_565 47.2(2)
Ti2 O12' O4 1_565 4_555 119.0(7)
Ti2 O12' O4 1_565 4_565 40.6(3)
Ti2 O12' O12 1_565 . 72.8(7)
Ti2 O12' O12 1_565 4_565 71.7(6)
Ti2 O12' O12' 1_565 2_665 107.2(6)
Ti2 O12' O12' 1_565 3_655 105.7(6)
Ti2 O12' O12' 1_565 4_565 83.0(11)
O2 O12' O2 . 1_565 103.7(9)
O2 O12' O2 . 2_655 11.7(4)
O2 O12' O2 . 2_665 92.0(9)
O2 O12' O4 . . 70.4(4)
O2 O12' O4 . 1_565 137.3(9)
O2 O12' O4 . 4_555 63.3(3)
O2 O12' O4 . 4_565 119.7(7)
O2 O12' O12 . . 133.2(6)
O2 O12' O12 . 4_565 120.7(10)
O2 O12' O12' . 2_665 46.8(5)
O2 O12' O12' . 3_655 46.0(5)
O2 O12' O12' . 4_565 83(2)
O2 O12' O2 1_565 2_655 115.4(8)
O2 O12' O2 1_565 2_665 11.7(4)
O2 O12' O4 1_565 . 141.5(7)
O2 O12' O4 1_565 1_565 61.6(2)
O2 O12' O4 1_565 4_555 125.0(6)
O2 O12' O4 1_565 4_565 57.5(2)
O2 O12' O12 1_565 . 121.8(5)
O2 O12' O12 1_565 4_565 113.1(7)
O2 O12' O12' 1_565 2_665 58.2(4)
O2 O12' O12' 1_565 3_655 57.7(4)
O2 O12' O12' 1_565 4_565 84.8(19)
O2 O12' O2 2_655 2_665 103.7(9)
O2 O12' O4 2_655 . 61.6(2)
O2 O12' O4 2_655 1_565 141.5(7)
O2 O12' O4 2_655 4_555 57.5(2)
O2 O12' O4 2_655 4_565 125.0(6)
O2 O12' O12 2_655 . 121.8(5)
O2 O12' O12 2_655 4_565 113.1(7)
O2 O12' O12' 2_655 2_665 58.2(4)
O2 O12' O12' 2_655 3_655 57.7(4)
O2 O12' O12' 2_655 4_565 84.8(19)
O2 O12' O4 2_665 . 137.3(9)
O2 O12' O4 2_665 1_565 70.4(4)
O2 O12' O4 2_665 4_555 119.7(7)
O2 O12' O4 2_665 4_565 63.3(3)
O2 O12' O12 2_665 . 133.2(6)
O2 O12' O12 2_665 4_565 120.7(10)
O2 O12' O12' 2_665 2_665 46.8(5)
O2 O12' O12' 2_665 3_655 46.0(5)
O2 O12' O12' 2_665 4_565 83(2)
O4 O12' O4 . 1_565 96.1(5)
O4 O12' O4 . 4_555 87.5(2)
O4 O12' O4 . 4_565 159.0(9)
O4 O12' O12 . . 79.6(12)
O4 O12' O12 . 4_565 101.4(12)
O4 O12' O12' . 2_665 100.4(6)
O4 O12' O12' . 3_655 106.7(6)
O4 O12' O12' . 4_565 130.0(9)
O4 O12' O4 1_565 4_555 159.0(9)
O4 O12' O4 1_565 4_565 87.5(2)
O4 O12' O12 1_565 . 79.6(12)
O4 O12' O12 1_565 4_565 101.4(12)
O4 O12' O12' 1_565 2_665 100.4(6)
O4 O12' O12' 1_565 3_655 106.7(6)
O4 O12' O12' 1_565 4_565 130.0(9)
O4 O12' O4 4_555 4_565 82.1(4)
O4 O12' O12 4_555 . 80.8(13)
O4 O12' O12 4_555 4_565 57.6(9)
O4 O12' O12' 4_555 2_665 99.2(6)
O4 O12' O12' 4_555 3_655 91.9(5)
O4 O12' O12' 4_555 4_565 42.5(8)
O4 O12' O12 4_565 . 80.8(13)
O4 O12' O12 4_565 4_565 57.6(9)
O4 O12' O12' 4_565 2_665 99.2(6)
O4 O12' O12' 4_565 3_655 91.9(5)
O4 O12' O12' 4_565 4_565 42.5(8)
O12 O12' O12 . 4_565 33.0(18)
O12 O12' O12' . 2_665 180.0(5)
O12 O12' O12' . 3_655 170.3(19)
O12 O12' O12' . 4_565 90(4)
O12 O12' O12' 4_565 2_665 147.0(18)
O12 O12' O12' 4_565 3_655 137.3(17)
O12 O12' O12' 4_565 4_565 57(3)
O12' O12' O12' 2_665 3_655 9.7(4)
O12' O12' O12' 2_665 4_565 90(4)
O12' O12' O12' 3_655 4_565 80(4)
Bi1 O13 Bi1 . 2_565 84.5(3)
Bi1 O13 Bi1' . . 11.79(15)
Bi1 O13 Bi1' . 2_565 96.2(4)
Bi1 O13 Fe3 . . 95.7(3)
Bi1 O13 Fe3 . 1_565 95.7(3)
Bi1 O13 Ti3 . . 95.7(3)
Bi1 O13 Ti3 . 1_565 95.7(3)
Bi1 O13 O3 . 3_556 60.5(4)
Bi1 O13 O3 . 4_566 48.6(4)
Bi1 O13 O3 . 5_566 60.5(4)
Bi1 O13 O3 . 6_556 48.6(4)
Bi1 O13 O5 . . 59.31(16)
Bi1 O13 O5 . 1_565 59.31(16)
Bi1 O13 O5 . 2_555 115.4(3)
Bi1 O13 O5 . 2_565 115.4(3)
Bi1 O13 O7 . . 122.98(10)
Bi1 O13 O7 . 1_565 122.98(10)
Bi1 O13 Bi1' 2_565 . 96.2(4)
Bi1 O13 Bi1' 2_565 2_565 11.79(15)
Bi1 O13 Fe3 2_565 . 95.7(3)
Bi1 O13 Fe3 2_565 1_565 95.7(3)
Bi1 O13 Ti3 2_565 . 95.7(3)
Bi1 O13 Ti3 2_565 1_565 95.7(3)
Bi1 O13 O3 2_565 3_556 48.6(4)
Bi1 O13 O3 2_565 4_566 60.5(4)
Bi1 O13 O3 2_565 5_566 48.6(4)
Bi1 O13 O3 2_565 6_556 60.5(4)
Bi1 O13 O5 2_565 . 115.4(3)
Bi1 O13 O5 2_565 1_565 115.4(3)
Bi1 O13 O5 2_565 2_555 59.31(16)
Bi1 O13 O5 2_565 2_565 59.31(16)
Bi1 O13 O7 2_565 . 122.98(10)
Bi1 O13 O7 2_565 1_565 122.98(10)
Bi1' O13 Bi1' . 2_565 108.0(4)
Bi1' O13 Fe3 . . 94.5(2)
Bi1' O13 Fe3 . 1_565 94.5(2)
Bi1' O13 Ti3 . . 94.5(2)
Bi1' O13 Ti3 . 1_565 94.5(2)
Bi1' O13 O3 . 3_556 69.1(4)
Bi1' O13 O3 . 4_566 56.0(4)
Bi1' O13 O3 . 5_566 69.1(4)
Bi1' O13 O3 . 6_556 56.0(4)
Bi1' O13 O5 . . 53.30(14)
Bi1' O13 O5 . 1_565 53.30(14)
Bi1' O13 O5 . 2_555 122.2(3)
Bi1' O13 O5 . 2_565 122.2(3)
Bi1' O13 O7 . . 115.59(11)
Bi1' O13 O7 . 1_565 115.59(11)
Bi1' O13 Fe3 2_565 . 94.5(2)
Bi1' O13 Fe3 2_565 1_565 94.5(2)
Bi1' O13 Ti3 2_565 . 94.5(2)
Bi1' O13 Ti3 2_565 1_565 94.5(2)
Bi1' O13 O3 2_565 3_556 56.0(4)
Bi1' O13 O3 2_565 4_566 69.1(4)
Bi1' O13 O3 2_565 5_566 56.0(4)
Bi1' O13 O3 2_565 6_556 69.1(4)
Bi1' O13 O5 2_565 . 122.2(3)
Bi1' O13 O5 2_565 1_565 122.2(3)
Bi1' O13 O5 2_565 2_555 53.30(14)
Bi1' O13 O5 2_565 2_565 53.30(14)
Bi1' O13 O7 2_565 . 115.59(11)
Bi1' O13 O7 2_565 1_565 115.59(11)
Fe3 O13 Fe3 . 1_565 164.7(7)
Fe3 O13 Ti3 . . 0.0(5)
Fe3 O13 Ti3 . 1_565 164.7(7)
Fe3 O13 O3 . 3_556 59.7(4)
Fe3 O13 O3 . 4_566 135.4(6)
Fe3 O13 O3 . 5_566 135.4(6)
Fe3 O13 O3 . 6_556 59.7(4)
Fe3 O13 O5 . . 45.58(12)
Fe3 O13 O5 . 1_565 135.62(12)
Fe3 O13 O5 . 2_555 45.58(12)
Fe3 O13 O5 . 2_565 135.62(12)
Fe3 O13 O7 . . 39.7(3)
Fe3 O13 O7 . 1_565 125.0(5)
Fe3 O13 Ti3 1_565 . 164.7(7)
Fe3 O13 Ti3 1_565 1_565 0.0(5)
Fe3 O13 O3 1_565 3_556 135.4(6)
Fe3 O13 O3 1_565 4_566 59.7(4)
Fe3 O13 O3 1_565 5_566 59.7(4)
Fe3 O13 O3 1_565 6_556 135.4(6)
Fe3 O13 O5 1_565 . 135.62(12)
Fe3 O13 O5 1_565 1_565 45.58(12)
Fe3 O13 O5 1_565 2_555 135.62(12)
Fe3 O13 O5 1_565 2_565 45.58(12)
Fe3 O13 O7 1_565 . 125.0(5)
Fe3 O13 O7 1_565 1_565 39.7(3)
Ti3 O13 Ti3 . 1_565 164.7(7)
Ti3 O13 O3 . 3_556 59.7(4)
Ti3 O13 O3 . 4_566 135.4(6)
Ti3 O13 O3 . 5_566 135.4(6)
Ti3 O13 O3 . 6_556 59.7(4)
Ti3 O13 O5 . . 45.58(12)
Ti3 O13 O5 . 1_565 135.62(12)
Ti3 O13 O5 . 2_555 45.58(12)
Ti3 O13 O5 . 2_565 135.62(12)
Ti3 O13 O7 . . 39.7(3)
Ti3 O13 O7 . 1_565 125.0(5)
Ti3 O13 O3 1_565 3_556 135.4(6)
Ti3 O13 O3 1_565 4_566 59.7(4)
Ti3 O13 O3 1_565 5_566 59.7(4)
Ti3 O13 O3 1_565 6_556 135.4(6)
Ti3 O13 O5 1_565 . 135.62(12)
Ti3 O13 O5 1_565 1_565 45.58(12)
Ti3 O13 O5 1_565 2_555 135.62(12)
Ti3 O13 O5 1_565 2_565 45.58(12)
Ti3 O13 O7 1_565 . 125.0(5)
Ti3 O13 O7 1_565 1_565 39.7(3)
O3 O13 O3 3_556 4_566 77.5(5)
O3 O13 O3 3_556 5_566 75.7(5)
O3 O13 O3 3_556 6_556 14.4(5)
O3 O13 O5 3_556 . 66.8(4)
O3 O13 O5 3_556 1_565 118.8(5)
O3 O13 O5 3_556 2_555 55.3(4)
O3 O13 O5 3_556 2_565 107.9(4)
O3 O13 O7 3_556 . 99.0(3)
O3 O13 O7 3_556 1_565 171.5(4)
O3 O13 O3 4_566 5_566 14.4(5)
O3 O13 O3 4_566 6_556 75.7(5)
O3 O13 O5 4_566 . 107.9(4)
O3 O13 O5 4_566 1_565 55.3(4)
O3 O13 O5 4_566 2_555 118.8(5)
O3 O13 O5 4_566 2_565 66.8(4)
O3 O13 O7 4_566 . 171.5(4)
O3 O13 O7 4_566 1_565 99.0(3)
O3 O13 O3 5_566 6_556 77.5(5)
O3 O13 O5 5_566 . 118.8(5)
O3 O13 O5 5_566 1_565 66.8(4)
O3 O13 O5 5_566 2_555 107.9(4)
O3 O13 O5 5_566 2_565 55.3(4)
O3 O13 O7 5_566 . 171.5(4)
O3 O13 O7 5_566 1_565 99.0(3)
O3 O13 O5 6_556 . 55.3(4)
O3 O13 O5 6_556 1_565 107.9(4)
O3 O13 O5 6_556 2_555 66.8(4)
O3 O13 O5 6_556 2_565 118.8(5)
O3 O13 O7 6_556 . 99.0(3)
O3 O13 O7 6_556 1_565 171.5(4)
O5 O13 O5 . 1_565 91.08(16)
O5 O13 O5 . 2_555 88.57(16)
O5 O13 O5 . 2_565 173.6(5)
O5 O13 O7 . . 63.70(17)
O5 O13 O7 . 1_565 121.6(3)
O5 O13 O5 1_565 2_555 173.6(5)
O5 O13 O5 1_565 2_565 88.57(16)
O5 O13 O7 1_565 . 121.6(3)
O5 O13 O7 1_565 1_565 63.70(17)
O5 O13 O5 2_555 2_565 91.08(16)
O5 O13 O7 2_555 . 63.70(17)
O5 O13 O7 2_555 1_565 121.6(3)
O5 O13 O7 2_565 . 121.6(3)
O5 O13 O7 2_565 1_565 63.70(17)
O7 O13 O7 . 1_565 85.4(3)
Bi1 O14 Bi1' . . 7.40(15)
Bi1 O14 Bi2 . . 99.7(3)
Bi1 O14 Bi2 . 2_665 107.1(3)
Bi1 O14 Bi2' . . 90.9(2)
Bi1 O14 Fe4 . . 98.4(3)
Bi1 O14 Fe4 . 1_565 98.4(3)
Bi1 O14 Ti4 . . 98.4(3)
Bi1 O14 Ti4 . 1_565 98.4(3)
Bi1 O14 O4 . . 67.7(2)
Bi1 O14 O4 . 1_565 67.7(2)
Bi1 O14 O5 . . 59.24(19)
Bi1 O14 O5 . 1_565 59.24(19)
Bi1 O14 O6 . . 129.5(2)
Bi1 O14 O6 . 1_565 129.5(2)
Bi1 O14 O8 . . 122.9(2)
Bi1 O14 O8 . 1_565 122.9(2)
Bi1' O14 Bi2 . . 107.1(3)
Bi1' O14 Bi2 . 2_665 114.5(3)
Bi1' O14 Bi2' . . 98.3(3)
Bi1' O14 Fe4 . . 98.3(3)
Bi1' O14 Fe4 . 1_565 98.3(3)
Bi1' O14 Ti4 . . 98.3(3)
Bi1' O14 Ti4 . 1_565 98.3(3)
Bi1' O14 O4 . . 72.5(2)
Bi1' O14 O4 . 1_565 72.5(2)
Bi1' O14 O5 . . 55.34(18)
Bi1' O14 O5 . 1_565 55.34(18)
Bi1' O14 O6 . . 133.02(19)
Bi1' O14 O6 . 1_565 133.02(19)
Bi1' O14 O8 . . 118.3(3)
Bi1' O14 O8 . 1_565 118.3(3)
Bi2 O14 Bi2 . 2_665 7.40(17)
Bi2 O14 Bi2' . . 8.79(16)
Bi2 O14 Fe4 . . 88.4(3)
Bi2 O14 Fe4 . 1_565 88.4(3)
Bi2 O14 Ti4 . . 88.4(3)
Bi2 O14 Ti4 . 1_565 88.4(3)
Bi2 O14 O4 . . 59.2(2)
Bi2 O14 O4 . 1_565 59.2(2)
Bi2 O14 O5 . . 123.8(2)
Bi2 O14 O5 . 1_565 123.8(2)
Bi2 O14 O6 . . 60.1(2)
Bi2 O14 O6 . 1_565 60.1(2)
Bi2 O14 O8 . . 114.3(3)
Bi2 O14 O8 . 1_565 114.3(3)
Bi2 O14 Bi2' 2_665 . 16.19(15)
Bi2 O14 Fe4 2_665 . 87.3(3)
Bi2 O14 Fe4 2_665 1_565 87.3(3)
Bi2 O14 Ti4 2_665 . 87.3(3)
Bi2 O14 Ti4 2_665 1_565 87.3(3)
Bi2 O14 O4 2_665 . 63.4(2)
Bi2 O14 O4 2_665 1_565 63.4(2)
Bi2 O14 O5 2_665 . 127.31(19)
Bi2 O14 O5 2_665 1_565 127.31(19)
Bi2 O14 O6 2_665 . 55.50(19)
Bi2 O14 O6 2_665 1_565 55.50(19)
Bi2 O14 O8 2_665 . 109.1(2)
Bi2 O14 O8 2_665 1_565 109.1(2)
Bi2' O14 Fe4 . . 89.6(3)
Bi2' O14 Fe4 . 1_565 89.6(3)
Bi2' O14 Ti4 . . 89.6(3)
Bi2' O14 Ti4 . 1_565 89.6(3)
Bi2' O14 O4 . . 54.66(18)
Bi2' O14 O4 . 1_565 54.66(18)
Bi2' O14 O5 . . 119.0(2)
Bi2' O14 O5 . 1_565 119.0(2)
Bi2' O14 O6 . . 66.0(2)
Bi2' O14 O6 . 1_565 66.0(2)
Bi2' O14 O8 . . 120.1(2)
Bi2' O14 O8 . 1_565 120.1(2)
Fe4 O14 Fe4 . 1_565 163.3(4)
Fe4 O14 Ti4 . . 0.0(5)
Fe4 O14 Ti4 . 1_565 163.3(4)
Fe4 O14 O4 . . 48.92(19)
Fe4 O14 O4 . 1_565 139.7(3)
Fe4 O14 O5 . . 50.9(2)
Fe4 O14 O5 . 1_565 141.6(4)
Fe4 O14 O6 . . 41.5(2)
Fe4 O14 O6 . 1_565 124.1(3)
Fe4 O14 O8 . . 42.60(19)
Fe4 O14 O8 . 1_565 125.6(3)
Fe4 O14 Ti4 1_565 . 163.3(4)
Fe4 O14 Ti4 1_565 1_565 0.0(5)
Fe4 O14 O4 1_565 . 139.7(3)
Fe4 O14 O4 1_565 1_565 48.92(19)
Fe4 O14 O5 1_565 . 141.6(4)
Fe4 O14 O5 1_565 1_565 50.9(2)
Fe4 O14 O6 1_565 . 124.1(3)
Fe4 O14 O6 1_565 1_565 41.5(2)
Fe4 O14 O8 1_565 . 125.6(3)
Fe4 O14 O8 1_565 1_565 42.60(19)
Ti4 O14 Ti4 . 1_565 163.3(4)
Ti4 O14 O4 . . 48.92(19)
Ti4 O14 O4 . 1_565 139.7(3)
Ti4 O14 O5 . . 50.9(2)
Ti4 O14 O5 . 1_565 141.6(4)
Ti4 O14 O6 . . 41.5(2)
Ti4 O14 O6 . 1_565 124.1(3)
Ti4 O14 O8 . . 42.60(19)
Ti4 O14 O8 . 1_565 125.6(3)
Ti4 O14 O4 1_565 . 139.7(3)
Ti4 O14 O4 1_565 1_565 48.92(19)
Ti4 O14 O5 1_565 . 141.6(4)
Ti4 O14 O5 1_565 1_565 50.9(2)
Ti4 O14 O6 1_565 . 124.1(3)
Ti4 O14 O6 1_565 1_565 41.5(2)
Ti4 O14 O8 1_565 . 125.6(3)
Ti4 O14 O8 1_565 1_565 42.60(19)
O4 O14 O4 . 1_565 91.7(2)
O4 O14 O5 . . 64.6(2)
O4 O14 O5 . 1_565 126.7(3)
O4 O14 O6 . . 62.3(2)
O4 O14 O6 . 1_565 118.9(3)
O4 O14 O8 . . 91.51(13)
O4 O14 O8 . 1_565 169.2(3)
O4 O14 O5 1_565 . 126.7(3)
O4 O14 O5 1_565 1_565 64.6(2)
O4 O14 O6 1_565 . 118.9(3)
O4 O14 O6 1_565 1_565 62.3(2)
O4 O14 O8 1_565 . 169.2(3)
O4 O14 O8 1_565 1_565 91.51(13)
O5 O14 O5 . 1_565 91.2(3)
O5 O14 O6 . . 92.42(12)
O5 O14 O6 . 1_565 171.0(3)
O5 O14 O8 . . 63.8(2)
O5 O14 O8 . 1_565 120.7(3)
O5 O14 O6 1_565 . 171.0(3)
O5 O14 O6 1_565 1_565 92.42(12)
O5 O14 O8 1_565 . 120.7(3)
O5 O14 O8 1_565 1_565 63.8(2)
O6 O14 O6 . 1_565 82.80(18)
O6 O14 O8 . . 54.2(2)
O6 O14 O8 . 1_565 107.3(3)
O6 O14 O8 1_565 . 107.3(3)
O6 O14 O8 1_565 1_565 54.2(2)
O8 O14 O8 . 1_565 83.6(2)
Bi3 O15 Fe5 2_665 . 99.5(3)
Bi3 O15 Fe5 2_665 1_565 99.5(3)
Bi3 O15 Ti5 2_665 . 99.5(3)
Bi3 O15 Ti5 2_665 1_565 99.5(3)
Bi3 O15 Fe6 2_665 11_555 96.4(5)
Bi3 O15 Ti6 2_665 11_555 96.4(5)
Bi3 O15 O8 2_665 2_655 52.6(3)
Bi3 O15 O8 2_665 2_665 52.6(3)
Bi3 O15 O9 2_665 12_555 45.4(3)
Bi3 O15 O10 2_665 . 95.4(3)
Bi3 O15 O10 2_665 1_565 95.4(3)
Bi3 O15 O15 2_665 2_665 177.6(18)
Fe5 O15 Fe5 . 1_565 150.3(7)
Fe5 O15 Ti5 . . 0.0(5)
Fe5 O15 Ti5 . 1_565 150.3(7)
Fe5 O15 Fe6 . 11_555 100.2(4)
Fe5 O15 Ti6 . 11_555 100.2(4)
Fe5 O15 O8 . 2_655 47.7(2)
Fe5 O15 O8 . 2_665 139.4(6)
Fe5 O15 O9 . 12_555 104.8(4)
Fe5 O15 O10 . . 52.0(3)
Fe5 O15 O10 . 1_565 147.1(6)
Fe5 O15 O15 . 2_665 81.0(5)
Fe5 O15 Ti5 1_565 . 150.3(7)
Fe5 O15 Ti5 1_565 1_565 0.0(5)
Fe5 O15 Fe6 1_565 11_555 100.2(4)
Fe5 O15 Ti6 1_565 11_555 100.2(4)
Fe5 O15 O8 1_565 2_655 139.4(6)
Fe5 O15 O8 1_565 2_665 47.7(2)
Fe5 O15 O9 1_565 12_555 104.8(4)
Fe5 O15 O10 1_565 . 147.1(6)
Fe5 O15 O10 1_565 1_565 52.0(3)
Fe5 O15 O15 1_565 2_665 81.0(5)
Ti5 O15 Ti5 . 1_565 150.3(7)
Ti5 O15 Fe6 . 11_555 100.2(4)
Ti5 O15 Ti6 . 11_555 100.2(4)
Ti5 O15 O8 . 2_655 47.7(2)
Ti5 O15 O8 . 2_665 139.4(6)
Ti5 O15 O9 . 12_555 104.8(4)
Ti5 O15 O10 . . 52.0(3)
Ti5 O15 O10 . 1_565 147.1(6)
Ti5 O15 O15 . 2_665 81.0(5)
Ti5 O15 Fe6 1_565 11_555 100.2(4)
Ti5 O15 Ti6 1_565 11_555 100.2(4)
Ti5 O15 O8 1_565 2_655 139.4(6)
Ti5 O15 O8 1_565 2_665 47.7(2)
Ti5 O15 O9 1_565 12_555 104.8(4)
Ti5 O15 O10 1_565 . 147.1(6)
Ti5 O15 O10 1_565 1_565 52.0(3)
Ti5 O15 O15 1_565 2_665 81.0(5)
Fe6 O15 Ti6 11_555 11_555 0.0(5)
Fe6 O15 O8 11_555 2_655 110.7(4)
Fe6 O15 O8 11_555 2_665 110.7(4)
Fe6 O15 O9 11_555 12_555 51.0(3)
Fe6 O15 O10 11_555 . 48.9(3)
Fe6 O15 O10 11_555 1_565 48.9(3)
Fe6 O15 O15 11_555 2_665 81.2(16)
Ti6 O15 O8 11_555 2_655 110.7(4)
Ti6 O15 O8 11_555 2_665 110.7(4)
Ti6 O15 O9 11_555 12_555 51.0(3)
Ti6 O15 O10 11_555 . 48.9(3)
Ti6 O15 O10 11_555 1_565 48.9(3)
Ti6 O15 O15 11_555 2_665 81.2(16)
O8 O15 O8 2_655 2_665 95.6(4)
O8 O15 O9 2_655 12_555 77.2(3)
O8 O15 O10 2_655 . 71.7(2)
O8 O15 O10 2_655 1_565 143.4(5)
O8 O15 O15 2_655 2_665 128.2(6)
O8 O15 O9 2_665 12_555 77.2(3)
O8 O15 O10 2_665 . 143.4(5)
O8 O15 O10 2_665 1_565 71.7(2)
O8 O15 O15 2_665 2_665 128.2(6)
O9 O15 O10 12_555 . 66.6(3)
O9 O15 O10 12_555 1_565 66.6(3)
O9 O15 O15 12_555 2_665 132.2(17)
O10 O15 O10 . 1_565 97.7(5)
O10 O15 O15 . 2_665 83.0(11)
O10 O15 O15 1_565 2_665 83.0(11)

loop_
_geom_bond_atom_site_label_1
_geom_bond_atom_site_label_2
_geom_bond_site_symmetry_2
_geom_bond_distance
Bi1 Bi1' . 0.558(6)
Bi1 O1 . 2.669(9)
Bi1 O1 4_565 2.669(9)
Bi1 O3 3_556 2.572(14)
Bi1 O3 4_556 2.744(13)
Bi1 O3 4_566 2.103(14)
Bi1 O3 5_566 2.572(14)
Bi1 O3 6_556 2.103(14)
Bi1 O3 6_566 2.744(13)
Bi1 O4 . 2.962(7)
Bi1 O4 1_565 2.962(7)
Bi1 O5 . 2.633(5)
Bi1 O5 1_565 2.633(5)
Bi1 O11 . 2.20(2)
Bi1 O11 2_565 2.61(2)
Bi1 O11 4_565 2.90(2)
Bi1 O12 . 2.66(2)
Bi1 O13 . 2.621(9)
Bi1 O14 . 2.632(8)
Bi1' O3 3_556 2.774(14)
Bi1' O3 4_556 2.894(13)
Bi1' O3 4_566 2.295(14)
Bi1' O3 5_566 2.774(14)
Bi1' O3 6_556 2.295(14)
Bi1' O3 6_566 2.894(13)
Bi1' O4 . 2.898(7)
Bi1' O4 1_565 2.898(7)
Bi1' O5 . 2.305(4)
Bi1' O5 1_565 2.305(4)
Bi1' O11 . 2.72(2)
Bi1' O12 . 2.930(19)
Bi1' O13 . 2.408(7)
Bi1' O14 . 2.167(8)
Bi2 Bi2 2_665 0.584(6)
Bi2 Bi2' . 0.564(8)
Bi2 Bi2' 2_665 0.812(7)
Bi2 O2 . 2.696(10)
Bi2 O2 2_665 2.696(10)
Bi2 O4 . 2.537(6)
Bi2 O4 1_565 2.537(6)
Bi2 O4 2_655 2.946(7)
Bi2 O4 2_665 2.946(7)
Bi2 O6 . 2.709(8)
Bi2 O6 1_565 2.709(8)
Bi2 O12 . 2.74(2)
Bi2 O12' . 2.274(18)
Bi2 O12' 2_665 2.620(19)
Bi2 O12' 4_565 2.712(18)
Bi2 O14 . 2.435(8)
Bi2 O14 2_665 2.907(8)
Bi2' Bi2' 2_665 0.584(6)
Bi2' O2 . 2.258(12)
Bi2' O2 1_565 2.863(14)
Bi2' O2 2_655 2.863(14)
Bi2' O2 2_665 2.258(12)
Bi2' O4 . 2.535(6)
Bi2' O4 1_565 2.535(6)
Bi2' O4 2_655 2.944(7)
Bi2' O4 2_665 2.944(7)
Bi2' O12 . 2.37(2)
Bi2' O12 2_665 2.87(2)
Bi2' O12 4_565 2.69(2)
Bi2' O12' . 1.812(19)
Bi2' O12' 2_665 2.23(2)
Bi2' O12' 3_655 2.569(19)
Bi2' O12' 4_565 2.216(18)
Bi2' O14 . 2.830(8)
Bi3 Bi3' . 0.446(5)
Bi3 O8 . 2.289(4)
Bi3 O8 1_565 2.289(4)
Bi3 O9 . 2.554(5)
Bi3 O9 1_565 2.554(5)
Bi3 O9 11_555 1.984(7)
Bi3 O15 2_665 2.565(12)
Bi3' O8 . 2.508(5)
Bi3' O8 1_565 2.508(5)
Bi3' O9 . 2.412(4)
Bi3' O9 1_565 2.412(4)
Bi3' O9 11_555 2.209(7)
Fe1 Ti1 . 0
Fe1 O1 . 2.015(12)
Fe1 O1 2_555 2.015(12)
Fe1 O1 3_555 2.015(12)
Fe1 O1 4_555 2.015(12)
Fe1 O3 1_554 2.128(13)
Fe1 O3 2_554 2.128(13)
Fe1 O3 3_556 2.128(13)
Fe1 O3 4_556 2.128(13)
Fe1 O3 5_556 2.128(13)
Fe1 O3 6_556 2.128(13)
Fe1 O3 7_554 2.128(13)
Fe1 O3 8_554 2.128(13)
Fe1 O11 1_545 1.993(5)
Fe1 O11 . 1.993(5)
Fe1 O11 2_555 1.993(5)
Fe1 O11 2_565 1.993(5)
Fe1 O11 3_545 1.993(5)
Fe1 O11 3_555 1.993(5)
Fe1 O11 4_555 1.993(5)
Fe1 O11 4_565 1.993(5)
Ti1 O1 . 2.015(12)
Ti1 O1 2_555 2.015(12)
Ti1 O1 3_555 2.015(12)
Ti1 O1 4_555 2.015(12)
Ti1 O3 1_554 2.128(13)
Ti1 O3 2_554 2.128(13)
Ti1 O3 3_556 2.128(13)
Ti1 O3 4_556 2.128(13)
Ti1 O3 5_556 2.128(13)
Ti1 O3 6_556 2.128(13)
Ti1 O3 7_554 2.128(13)
Ti1 O3 8_554 2.128(13)
Ti1 O11 1_545 1.993(5)
Ti1 O11 . 1.993(5)
Ti1 O11 2_555 1.993(5)
Ti1 O11 2_565 1.993(5)
Ti1 O11 3_545 1.993(5)
Ti1 O11 3_555 1.993(5)
Ti1 O11 4_555 1.993(5)
Ti1 O11 4_565 1.993(5)
Fe2 Ti2 . 0
Fe2 O1 . 1.893(16)
Fe2 O1 4_555 1.893(16)
Fe2 O2 . 2.088(10)
Fe2 O2 2_655 2.088(10)
Fe2 O4 . 1.917(6)
Fe2 O4 4_555 1.917(6)
Fe2 O12 1_545 1.948(3)
Fe2 O12 . 1.948(3)
Fe2 O12 4_555 1.948(3)
Fe2 O12 4_565 1.948(3)
Fe2 O12' 1_545 2.032(7)
Fe2 O12' . 2.032(7)
Fe2 O12' 4_555 2.032(7)
Fe2 O12' 4_565 2.032(7)
Ti2 O1 . 1.893(16)
Ti2 O1 4_555 1.893(16)
Ti2 O2 . 2.088(10)
Ti2 O2 2_655 2.088(10)
Ti2 O4 . 1.917(6)
Ti2 O4 4_555 1.917(6)
Ti2 O12 1_545 1.948(3)
Ti2 O12 . 1.948(3)
Ti2 O12 4_555 1.948(3)
Ti2 O12 4_565 1.948(3)
Ti2 O12' 1_545 2.032(7)
Ti2 O12' . 2.032(7)
Ti2 O12' 4_555 2.032(7)
Ti2 O12' 4_565 2.032(7)
Fe3 Ti3 . 0
Fe3 O3 3_556 2.252(15)
Fe3 O3 4_556 2.252(15)
Fe3 O3 5_556 2.252(15)
Fe3 O3 6_556 2.252(15)
Fe3 O5 . 1.927(8)
Fe3 O5 2_555 1.927(8)
Fe3 O7 . 1.828(13)
Fe3 O13 1_545 1.9427(17)
Fe3 O13 . 1.9427(17)
Ti3 O3 3_556 2.252(15)
Ti3 O3 4_556 2.252(15)
Ti3 O3 5_556 2.252(15)
Ti3 O3 6_556 2.252(15)
Ti3 O5 . 1.927(8)
Ti3 O5 2_555 1.927(8)
Ti3 O7 . 1.828(13)
Ti3 O13 1_545 1.9427(17)
Ti3 O13 . 1.9427(17)
Fe4 Ti4 . 0
Fe4 Fe5 . 2.963(8)
Fe4 Ti5 . 2.963(8)
Fe4 O4 . 2.031(8)
Fe4 O5 . 2.105(10)
Fe4 O6 . 1.945(6)
Fe4 O8 . 1.964(8)
Fe4 O14 1_545 1.9460(13)
Fe4 O14 . 1.9460(13)
Ti4 Fe5 . 2.963(8)
Ti4 Ti5 . 2.963(8)
Ti4 O4 . 2.031(8)
Ti4 O5 . 2.105(10)
Ti4 O6 . 1.945(6)
Ti4 O8 . 1.964(8)
Ti4 O14 1_545 1.9460(13)
Ti4 O14 . 1.9460(13)
Fe5 Ti5 . 0
Fe5 O6 . 2.096(12)
Fe5 O8 . 1.939(8)
Fe5 O8 2_655 1.939(8)
Fe5 O10 . 2.057(12)
Fe5 O15 1_545 1.992(3)
Fe5 O15 . 1.992(3)
Fe5 O15 2_655 1.992(3)
Fe5 O15 2_665 1.992(3)
Ti5 O6 . 2.096(12)
Ti5 O8 . 1.939(8)
Ti5 O8 2_655 1.939(8)
Ti5 O10 . 2.057(12)
Ti5 O15 1_545 1.992(3)
Ti5 O15 . 1.992(3)
Ti5 O15 2_655 1.992(3)
Ti5 O15 2_665 1.992(3)
Fe6 Ti6 . 0
Fe6 O7 . 1.843(13)
Fe6 O9 . 2.045(8)
Fe6 O9 2_555 2.045(8)
Fe6 O10 11_545 1.959(2)
Fe6 O10 11_555 1.959(2)
Fe6 O15 11_545 2.039(15)
Fe6 O15 12_455 2.039(15)
Ti6 O7 . 1.843(13)
Ti6 O9 . 2.045(8)
Ti6 O9 2_555 2.045(8)
Ti6 O10 11_545 1.959(2)
Ti6 O10 11_555 1.959(2)
Ti6 O15 11_545 2.039(15)
Ti6 O15 12_455 2.039(15)
O1 O1 4_555 0.489(18)
O1 O3 1_554 2.674(16)
O1 O3 4_556 2.747(16)
O1 O3 6_556 2.674(16)
O1 O3 7_554 2.747(16)
O1 O4 . 2.784(11)
O1 O4 4_555 2.784(11)
O1 O11 1_545 2.804(19)
O1 O11 . 2.44(2)
O1 O11 2_565 2.86(2)
O1 O11 3_555 2.86(2)
O1 O11 4_555 2.804(19)
O1 O11 4_565 2.44(2)
O1 O12 1_545 2.776(18)
O1 O12 . 2.41(2)
O1 O12 4_555 2.776(18)
O1 O12 4_565 2.41(2)
O2 O2 2_655 0.80(2)
O2 O4 . 2.739(7)
O2 O4 2_655 2.739(7)
O2 O4 3_655 2.739(7)
O2 O4 4_555 2.739(7)
O2 O12 . 2.70(2)
O2 O12 2_665 2.70(2)
O2 O12 3_655 2.70(2)
O2 O12 4_565 2.70(2)
O2 O12' 1_545 2.753(18)
O2 O12' . 2.117(19)
O2 O12' 2_655 2.753(18)
O2 O12' 2_665 2.117(19)
O2 O12' 3_645 2.753(18)
O2 O12' 3_655 2.117(19)
O2 O12' 4_555 2.753(18)
O2 O12' 4_565 2.117(19)
O3 O3 2_555 1.019(19)
O3 O3 7_555 0.807(18)
O3 O3 8_555 0.62(2)
O3 O5 3_556 2.857(15)
O3 O5 4_556 2.413(15)
O3 O11 1_556 2.93(2)
O3 O11 2_566 2.99(2)
O3 O11 3_546 2.905(17)
O3 O11 3_556 2.309(19)
O3 O11 4_556 2.844(17)
O3 O11 4_566 2.232(19)
O3 O13 3_556 2.481(15)
O4 O5 . 2.875(10)
O4 O6 . 2.901(10)
O4 O12 1_545 2.563(11)
O4 O12 . 2.563(11)
O4 O12 4_555 2.909(13)
O4 O12 4_565 2.909(13)
O4 O12' 1_545 2.589(12)
O4 O12' . 2.589(12)
O4 O12' 4_555 2.932(13)
O4 O12' 4_565 2.932(13)
O4 O14 1_545 2.684(6)
O4 O14 . 2.684(6)
O5 O7 . 2.924(10)
O5 O8 . 2.956(10)
O5 O13 1_545 2.698(5)
O5 O13 . 2.698(5)
O5 O14 1_545 2.694(7)
O5 O14 . 2.694(7)
O6 O8 . 2.645(10)
O6 O8 2_655 2.645(10)
O6 O14 1_545 2.911(5)
O6 O14 . 2.911(5)
O6 O14 2_655 2.911(5)
O6 O14 2_665 2.911(5)
O7 O9 . 2.823(10)
O7 O9 2_555 2.823(10)
O7 O10 11_545 2.927(10)
O7 O10 11_555 2.927(10)
O7 O13 1_545 2.840(10)
O7 O13 . 2.840(10)
O8 O9 . 2.896(10)
O8 O14 1_545 2.890(6)
O8 O14 . 2.890(6)
O8 O15 2_655 2.599(9)
O8 O15 2_665 2.599(9)
O9 O9 11_545 2.703(8)
O9 O9 11_555 2.703(8)
O9 O10 11_545 2.819(6)
O9 O10 11_555 2.819(6)
O9 O15 12_455 2.578(14)
O10 O15 1_545 2.557(10)
O10 O15 . 2.557(10)
O10 O15 2_655 2.557(10)
O10 O15 2_665 2.557(10)
O11 O11 2_565 0.56(3)
O11 O11 3_555 1.03(3)
O11 O11 4_565 0.87(3)
O12 O12 4_565 0.50(2)
O12 O12' . 0.76(3)
O12 O12' 4_565 0.91(3)
O12' O12' 2_665 2.90(3)
O12' O12' 3_655 2.94(3)
O12' O12' 4_565 0.50(2)
O15 O15 2_665 0.622(16)
